data_1570749
loop_
_publ_author_name
'Das, Anish Kumar'
'Biswas, Sourav'
'Pal, Amit'
'Manna, Surya Sekhar'
'Sardar, Avirup'
'Mondal, Pradip Kumar'
'Sahoo, Basudev'
'Pathak, Biswarup'
'Mandal, Sukhendu'

_publ_section_title
;
 A thiolated copper-hydride nanocluster with chloride bridging as a
 catalyst for carbonylative C-N coupling of aryl amines under mild
 conditions: a combined experimental and theoretical study.
;
_journal_issue 7
_journal_name_full Nanoscale
_journal_page_first 3583
_journal_page_last 3590
_journal_paper_doi 10.1039/d3nr05912j
_journal_volume 16
_journal_year 2024
_chemical_formula_sum 'C243 H359 B2 Cl21 Cu58 F8 P8 S24'
_chemical_formula_weight 8900.87
_space_group_crystal_system triclinic
_space_group_IT_number 2
_space_group_name_Hall '-P 1'
_space_group_name_H-M_alt 'P -1'
_atom_sites_solution_hydrogens mixed
_audit_creation_method SHELXL-2018/3
_audit_update_record
;
2023-06-10 deposited with the CCDC.	2024-01-09 downloaded from the CCDC.
;
_cell_angle_alpha 64.888(8)
_cell_angle_beta 81.085(9)
_cell_angle_gamma 81.878(9)
_cell_formula_units_Z 2
_cell_length_a 24.596(5)
_cell_length_b 28.305(6)
_cell_length_c 29.247(6)
_cell_measurement_reflns_used 193059
_cell_measurement_temperature 100(2)
_cell_measurement_theta_max 24.000
_cell_measurement_theta_min 0.852
_cell_volume 18149(7)
_computing_cell_refinement 'Bruker SAINT'
_computing_data_collection 'Bruker SAINT'
_computing_data_reduction 'Bruker APEX2'
_computing_molecular_graphics 'Mercury (Macrae <I>et al. </I>, 2008)'
_computing_publication_material 'WINZX (Farrugia, 2014) and PLATON(Spek, 2009)'
_computing_structure_refinement 'SHELXL-2018/3 (Sheldrick, 2018)'
_computing_structure_solution 'SHELXT 2014/5 (Sheldrick, 2014)'
_diffrn_ambient_temperature 100(2)
_diffrn_measured_fraction_theta_full 0.991
_diffrn_measured_fraction_theta_max 0.991
_diffrn_measurement_device_type 'Bruker APEX-II CCD'
_diffrn_measurement_method '\f and \w scans'
_diffrn_radiation_type MoK\a
_diffrn_radiation_wavelength 0.71073
_diffrn_reflns_av_R_equivalents 0.4288
_diffrn_reflns_av_unetI/netI 0.5211
_diffrn_reflns_Laue_measured_fraction_full 0.991
_diffrn_reflns_Laue_measured_fraction_max 0.991
_diffrn_reflns_limit_h_max 28
_diffrn_reflns_limit_h_min -28
_diffrn_reflns_limit_k_max 32
_diffrn_reflns_limit_k_min -32
_diffrn_reflns_limit_l_max 33
_diffrn_reflns_limit_l_min -33
_diffrn_reflns_number 193059
_diffrn_reflns_point_group_measured_fraction_full 0.991
_diffrn_reflns_point_group_measured_fraction_max 0.991
_diffrn_reflns_theta_full 24.000
_diffrn_reflns_theta_max 24.000
_diffrn_reflns_theta_min 0.852
_exptl_absorpt_coefficient_mu 3.679
_exptl_absorpt_correction_type none
_exptl_crystal_colour Red
_exptl_crystal_density_diffrn 1.629
_exptl_crystal_description Plate-like
_exptl_crystal_F_000 8884
_exptl_crystal_size_max 0.095
_exptl_crystal_size_mid 0.048
_exptl_crystal_size_min 0.028
_refine_diff_density_max 1.779
_refine_diff_density_min -1.881
_refine_diff_density_rms 0.214
_refine_ls_extinction_method none
_refine_ls_goodness_of_fit_ref 0.912
_refine_ls_hydrogen_treatment mixed
_refine_ls_matrix_type full
_refine_ls_number_parameters 3086
_refine_ls_number_reflns 56494
_refine_ls_number_restraints 5490
_refine_ls_restrained_S_all 1.057
_refine_ls_R_factor_all 0.3605
_refine_ls_R_factor_gt 0.1233
_refine_ls_shift/su_max 0.029
_refine_ls_shift/su_mean 0.000
_refine_ls_structure_factor_coef Fsqd
_refine_ls_weighting_details 'w=1/[\s^2^(Fo^2^)+(0.1874P)^2^] where P=(Fo^2^+2Fc^2^)/3'
_refine_ls_weighting_scheme calc
_refine_ls_wR_factor_gt 0.2983
_refine_ls_wR_factor_ref 0.4415
_reflns_Friedel_coverage 0.000
_reflns_number_gt 12945
_reflns_number_total 56494
_reflns_threshold_expression 'I > 2\s(I)'
_cod_data_source_file d3nr05912j2.cif
_cod_data_source_block CuTBT_new_a
_cod_depositor_comments 'Adding full bibliography for 1570749.cif.'
_cod_original_cell_volume 18149(6)
_cod_database_code 1570749
_shelx_shelxl_version_number 2018/3
_shelx_space_group_comment
;
The symmetry employed for this shelxl refinement is uniquely defined
by the following loop, which should always be used as a source of
symmetry information in preference to the above space-group names.
They are only intended as comments.
;
_shelx_estimated_absorpt_t_min 0.721
_shelx_estimated_absorpt_t_max 0.904
_smtbx_masks_void_probe_radius 1.2
_smtbx_masks_void_truncation_radius 1.2

loop_
_space_group_symop_operation_xyz
'x, y, z'
'-x, -y, -z'

loop_
_atom_site_label
_atom_site_type_symbol
_atom_site_fract_x
_atom_site_fract_y
_atom_site_fract_z
_atom_site_U_iso_or_equiv
_atom_site_adp_type
_atom_site_occupancy
_atom_site_site_symmetry_order
_atom_site_calc_flag
_atom_site_refinement_flags_posn
_atom_site_refinement_flags_adp
_atom_site_refinement_flags_occupancy
_atom_site_disorder_assembly
_atom_site_disorder_group
Cl Cl 0.1699(5) 0.5306(5) 0.5308(5) 0.133(5) Uani 1 1 d . . . . .
C0A0 C -0.1187(11) 0.7066(11) 0.6478(10) 0.074(2) Uani 1 1 d D U . . .
H0AA H -0.122949 0.684136 0.630850 0.111 Uiso 1 1 calc R U . . .
H0AB H -0.111196 0.741676 0.622211 0.111 Uiso 1 1 calc R U . . .
H0AC H -0.152826 0.708751 0.669389 0.111 Uiso 1 1 calc R U . . .
C0A9 C 0.3914(15) 0.5331(14) 1.1658(11) 0.131(9) Uani 1 1 d D U . . .
H0AM H 0.411049 0.559731 1.167938 0.196 Uiso 1 1 calc R U . . .
H0AN H 0.413229 0.499194 1.178630 0.196 Uiso 1 1 calc R U . . .
H0AO H 0.355472 0.530402 1.186188 0.196 Uiso 1 1 calc R U . . .
C0AC C 0.3129(10) 0.8495(10) 0.5966(8) 0.103(10) Uani 1 1 d D U . . .
C0AD C 0.5500(10) 0.6255(9) 0.9930(8) 0.071(3) Uani 1 1 d D U . . .
H0AP H 0.535755 0.650970 1.007454 0.106 Uiso 1 1 calc R U . . .
H0AQ H 0.582635 0.605014 1.009262 0.106 Uiso 1 1 calc R U . . .
H0AR H 0.521458 0.602058 0.998911 0.106 Uiso 1 1 calc R U . . .
C0AE C 0.2760(11) 0.8325(11) 1.1701(10) 0.072(2) Uani 1 1 d D U . . .
H0AS H 0.251314 0.819753 1.201717 0.107 Uiso 1 1 calc R U . . .
H0AT H 0.272993 0.812458 1.150427 0.107 Uiso 1 1 calc R U . . .
H0AU H 0.265550 0.869668 1.150144 0.107 Uiso 1 1 calc R U . . .
C0AF C 0.2924(10) 0.8093(10) 0.6428(10) 0.067(3) Uani 1 1 d D U . . .
H0AD H 0.318887 0.778193 0.651459 0.101 Uiso 1 1 calc R U . . .
H0AE H 0.256934 0.800342 0.638745 0.101 Uiso 1 1 calc R U . . .
H0AF H 0.287418 0.821461 0.670042 0.101 Uiso 1 1 calc R U . . .
C0AH C 0.3613(13) 0.8032(12) 0.3552(11) 0.107(10) Uani 1 1 d D U . . .
H0AG H 0.333575 0.784591 0.350313 0.161 Uiso 1 1 calc R U . . .
H0AH H 0.394453 0.803807 0.331563 0.161 Uiso 1 1 calc R U . . .
H0AI H 0.346353 0.839223 0.348649 0.161 Uiso 1 1 calc R U . . .
C0AI C -0.0701(12) 0.6483(13) 0.5027(11) 0.075(3) Uani 1 1 d . . . . .
H0AJ H -0.097631 0.640235 0.532454 0.112 Uiso 1 1 calc R U . . .
H0AK H -0.085590 0.644861 0.475404 0.112 Uiso 1 1 calc R U . . .
H0AL H -0.060246 0.684252 0.491086 0.112 Uiso 1 1 calc R U . . .
Cu0A Cu 0.36779(15) 0.68541(15) 1.03544(15) 0.0632(12) Uani 1 1 d D . . . .
Cu0B Cu 0.12927(16) 0.83675(15) 0.52117(14) 0.0608(12) Uani 1 1 d D . . . .
Cu0C Cu 0.42823(15) 0.73988(15) 1.05013(13) 0.0588(11) Uani 1 1 d D . . . .
Cu0D Cu 0.34582(15) 0.79794(16) 1.07254(13) 0.0577(11) Uani 1 1 d D . . . .
Cu0E Cu 0.36190(15) 0.77600(16) 0.90362(14) 0.0631(12) Uani 1 1 d D . . . .
Cu0F Cu 0.37650(15) 0.88264(16) 0.98124(14) 0.0636(12) Uani 1 1 d D . . . .
Cu0G Cu 0.43903(16) 0.72820(16) 0.96438(14) 0.0622(12) Uani 1 1 d D . . . .
Cu0H Cu 0.28775(16) 0.73232(16) 0.97054(14) 0.0636(12) Uani 1 1 d D . . . .
Cu0I Cu 0.15063(16) 0.80776(16) 0.44936(14) 0.0645(12) Uani 1 1 d D . . . .
Cu0J Cu 0.06009(15) 0.78890(16) 0.50572(14) 0.0622(12) Uani 1 1 d D . . . .
Cu0K Cu 0.23201(16) 0.65795(16) 0.54787(14) 0.0659(12) Uani 1 1 d D . . . .
Cu0L Cu 0.08487(16) 0.67961(15) 0.53192(13) 0.0607(12) Uani 1 1 d D . . . .
Cu0M Cu 0.27961(15) 0.74620(16) 1.05992(15) 0.0645(12) Uani 1 1 d D . . . .
Cu0N Cu 0.20670(15) 0.68882(15) 0.62690(14) 0.0597(11) Uani 1 1 d D . . . .
Cu0O Cu 0.17870(16) 0.69953(15) 0.47325(14) 0.0641(12) Uani 1 1 d D . . . .
Cu0P Cu 0.38073(16) 0.87370(17) 0.89874(14) 0.0672(13) Uani 1 1 d D . . . .
Cu0Q Cu 0.45510(16) 0.82987(15) 0.95601(15) 0.0669(12) Uani 1 1 d D . . . .
Cu0R Cu 0.51593(18) 0.78534(17) 0.90278(15) 0.0750(13) Uani 1 1 d . . . . .
Cu0S Cu -0.02090(17) 0.79668(18) 0.67880(16) 0.0743(13) Uani 1 1 d . . . . .
Cu0T Cu 0.40242(17) 0.87259(17) 1.06652(15) 0.0714(13) Uani 1 1 d . . . . .
Cu0U Cu -0.01566(18) 0.78870(17) 0.57768(15) 0.0736(13) Uani 1 1 d . . . . .
Cu0V Cu 0.21962(16) 0.87966(17) 0.50951(16) 0.0723(13) Uani 1 1 d . . . . .
Cu0W Cu 0.07187(17) 0.84938(17) 0.59749(15) 0.0740(13) Uani 1 1 d D . . . .
Cu0X Cu 0.28467(17) 0.94121(17) 0.96935(17) 0.0779(14) Uani 1 1 d D . . . .
Cu0Y Cu 0.29049(18) 0.92703(17) 0.86418(16) 0.0788(14) Uani 1 1 d D . . . .
Cu0Z Cu 0.33579(18) 0.87245(18) 0.46171(16) 0.0798(14) Uani 1 1 d . . . . .
C1 C 0.2924(17) 0.4039(12) 0.7272(15) 0.178(11) Uani 1 1 d D U . . .
Cl1 Cl 0.0451(4) 0.7852(4) 0.3766(3) 0.091(3) Uani 1 1 d . . . . .
Cl1T Cl -0.0180(4) 0.8693(4) 0.5804(3) 0.076(3) Uani 1 1 d . . . . .
Cu01 Cu 0.15127(15) 0.73690(15) 0.54307(13) 0.0523(11) Uani 1 1 d D . . . .
Cu1A Cu 0.13636(19) 0.76575(18) 0.38979(17) 0.0807(14) Uani 1 1 d . . . . .
Cu1B Cu 0.1327(2) 0.61168(18) 0.49257(18) 0.0909(16) Uani 1 1 d . . . . .
Cu1C Cu 0.19562(17) 0.73025(19) 1.02745(17) 0.0829(15) Uani 1 1 d . . . . .
Cu1D Cu 0.31713(19) 0.6579(2) 1.12744(16) 0.0902(16) Uani 1 1 d . . . . .
Cu1E Cu 0.17790(17) 0.84032(19) 0.97482(18) 0.0878(15) Uani 1 1 d . . . . .
Cu1F Cu 0.0670(2) 0.69749(18) 0.70396(17) 0.0882(15) Uani 1 1 d . . . . .
Cu1G Cu 0.3302(2) 0.6365(2) 0.98957(19) 0.0952(16) Uani 1 1 d . . . . .
Cu1H Cu 0.4168(2) 0.68088(19) 0.90533(19) 0.0966(16) Uani 1 1 d . . . . .
Cu1I Cu 0.33320(18) 0.75260(19) 0.53900(17) 0.0879(15) Uani 1 1 d . . . . .
Cu1J Cu 0.30465(19) 0.6476(2) 0.60662(18) 0.0926(16) Uani 1 1 d . . . . .
Cu1K Cu 0.3916(2) 0.7143(2) 1.14907(16) 0.0953(17) Uani 1 1 d . . . . .
Cu1L Cu 0.2391(2) 0.5988(2) 1.0865(2) 0.1112(19) Uani 1 1 d . . . . .
Cu1M Cu 0.2510(3) 0.5345(2) 0.6842(3) 0.144(3) Uani 1 1 d . . . . .
S1N S 0.5466(3) 0.8017(3) 0.9634(3) 0.058(2) Uani 1 1 d . . . . .
S1O S 0.5046(3) 0.7025(4) 0.9093(3) 0.071(3) Uani 1 1 d D . . . .
S1P S 0.2969(3) 0.8309(4) 0.5451(3) 0.067(3) Uani 1 1 d D . . . .
S1Q S 0.1988(3) 0.9090(3) 0.9915(3) 0.060(2) Uani 1 1 d . . . . .
S1R S -0.0142(4) 0.7243(4) 0.6590(3) 0.074(2) Uani 1 1 d . . . . .
S1S S 0.4816(3) 0.7326(4) 1.1114(3) 0.064(2) Uani 1 1 d . . . . .
S1U S 0.3476(3) 0.9400(3) 1.0183(3) 0.061(2) Uani 1 1 d . . . . .
S1V S 0.2078(4) 0.8905(4) 0.8882(3) 0.081(3) Uani 1 1 d D . . . .
S1W S 0.3261(3) 0.7981(3) 0.4511(3) 0.062(2) Uani 1 1 d . . . . .
S1X S 0.1386(3) 0.9002(3) 0.5472(3) 0.064(2) Uani 1 1 d . . . . .
S1Y S 0.3656(4) 0.9137(4) 0.8163(3) 0.070(3) Uani 1 1 d . . . . .
S1Z S 0.1593(4) 0.5514(4) 0.6641(4) 0.083(3) Uani 1 1 d . . . . .
C2 C 0.2114(13) 0.4322(17) 1.2310(18) 0.175(3) Uani 1 1 d D U . . .
H2 H 0.201208 0.407410 1.220597 0.210 Uiso 1 1 calc R U . . .
B2 B -0.0367(8) 0.7582(8) 0.9404(7) 0.118(4) Uani 1 1 d D U . . .
Cl2 Cl 0.3840(5) 0.6868(5) 0.5866(5) 0.146(6) Uani 1 1 d . . . . .
Cl02 Cl 0.0842(5) 0.6174(4) 0.7603(4) 0.113(4) Uani 1 1 d . . . . .
Cl2C Cl 0.4972(3) 0.8744(4) 1.0565(3) 0.076(3) Uani 1 1 d . . . . .
Cu02 Cu 0.13195(14) 0.75910(15) 0.62294(13) 0.0544(11) Uani 1 1 d D . . . .
P2F P 0.0214(4) 0.6803(4) 0.3373(3) 0.074(3) Uani 1 1 d . . . . .
P2G P 0.1334(4) 1.0383(4) 0.8724(4) 0.088(3) Uani 1 1 d . . . . .
P2H P 0.5230(4) 0.8032(4) 1.1968(3) 0.070(3) Uani 1 1 d . . . . .
P2L P -0.0835(5) 0.8378(6) 0.7142(4) 0.118(4) Uani 1 1 d . . . . .
P02O P 0.5629(5) 0.7441(6) 0.7571(6) 0.132(4) Uani 1 1 d D . . . .
P02R P 0.1928(7) 0.5281(7) 1.1271(6) 0.175(3) Uani 1 1 d D . . . .
P02T P 0.2977(8) 0.4633(6) 0.7325(7) 0.178(7) Uani 1 1 d . . . . .
S2A S 0.1573(4) 0.6791(4) 0.4095(3) 0.067(2) Uani 1 1 d . . . . .
S2B S 0.2320(4) 0.6631(4) 0.9980(4) 0.089(3) Uani 1 1 d . . . . .
S2D S 0.2836(4) 0.5791(4) 0.5880(4) 0.089(3) Uani 1 1 d . . . . .
S2J S 0.2227(4) 0.6788(4) 1.1105(4) 0.080(3) Uani 1 1 d D . . . .
S2K S 0.2502(4) 0.6172(4) 0.6900(4) 0.086(3) Uani 1 1 d D . . . .
S2M S 0.3350(4) 0.6028(4) 1.0814(4) 0.092(3) Uani 1 1 d . . . . .
C31 C 0.6348(11) 0.7395(14) 0.7677(13) 0.132(4) Uani 1 1 d D U . . .
C03A C 0.3781(12) 0.9788(10) 0.4632(10) 0.089(6) Uani 1 1 d D U . . .
C03B C -0.0319(12) 0.8843(12) 0.4360(11) 0.066(2) Uani 1 1 d . . . . .
H03A H -0.046898 0.911825 0.405779 0.099 Uiso 1 1 calc R U . . .
H03B H 0.003809 0.869144 0.425993 0.099 Uiso 1 1 calc R U . . .
H03C H -0.026945 0.899195 0.459628 0.099 Uiso 1 1 calc R U . . .
C03D C -0.0729(11) 0.6844(10) 0.6790(8) 0.074(2) Uani 1 1 d D U . . .
C03E C 0.3832(12) 0.5476(12) 1.1135(10) 0.091(7) Uani 1 1 d D U . . .
C03F C 0.3650(12) 1.0515(10) 0.2644(8) 0.088(6) Uani 1 1 d D U . . .
H03F H 0.360646 1.074591 0.230099 0.106 Uiso 1 1 calc R U . . .
C03G C 0.4010(16) 0.9736(14) 0.7816(13) 0.083(12) Uani 1 1 d . . . . .
C03H C 0.5042(13) 0.9424(10) 0.3933(9) 0.104(8) Uani 1 1 d D U . . .
H03H H 0.494109 0.973632 0.365231 0.124 Uiso 1 1 calc R U . . .
C03I C 0.1065(9) 0.8081(9) 0.7198(10) 0.078(8) Uani 1 1 d D U . . .
C03J C 0.3792(11) 0.9836(10) 0.3636(8) 0.078(6) Uani 1 1 d D U . . .
C03K C 0.3321(13) 0.5536(10) 0.5485(11) 0.095(7) Uani 1 1 d D U . . .
C03L C 0.1585(11) 1.0003(11) 0.4836(11) 0.089(8) Uani 1 1 d D U . . .
H03D H 0.192915 0.978003 0.492613 0.133 Uiso 1 1 calc R U . . .
H03E H 0.154022 1.025731 0.498786 0.133 Uiso 1 1 calc R U . . .
H03G H 0.159950 1.018941 0.446586 0.133 Uiso 1 1 calc R U . . .
C03M C -0.0197(14) 0.6111(13) 0.5165(13) 0.074(11) Uani 1 1 d . . . . .
C03N C 0.3126(10) 0.7488(10) 0.8090(10) 0.074(3) Uani 1 1 d D U . . .
H03V H 0.296887 0.764818 0.832529 0.111 Uiso 1 1 calc R U . . .
H03X H 0.317218 0.710704 0.827707 0.111 Uiso 1 1 calc R U . . .
H03Y H 0.287683 0.757769 0.782869 0.111 Uiso 1 1 calc R U . . .
C03O C 0.4643(10) 0.9152(12) 0.4290(12) 0.098(8) Uani 1 1 d D U . . .
C03P C 0.0254(11) 0.7365(10) 0.2755(9) 0.084(7) Uani 1 1 d D U . . .
C03Q C -0.1004(15) 0.8236(14) 0.4294(13) 0.102(14) Uani 1 1 d . . . . .
H03I H -0.074078 0.822862 0.400869 0.153 Uiso 1 1 calc R U . . .
H03J H -0.132309 0.848258 0.416468 0.153 Uiso 1 1 calc R U . . .
H03K H -0.112695 0.788519 0.449940 0.153 Uiso 1 1 calc R U . . .
C03R C 0.3575(15) 1.0200(14) 0.7594(13) 0.097(14) Uani 1 1 d . . . . .
H03Z H 0.359785 1.046191 0.772530 0.146 Uiso 1 1 calc R U . . .
H H 0.320529 1.007390 0.769354 0.146 Uiso 1 1 calc R U . . .
HA H 0.364622 1.035801 0.722304 0.146 Uiso 1 1 calc R U . . .
C03S C 0.4179(10) 0.9858(11) 0.4859(12) 0.093(6) Uani 1 1 d D U . . .
H03S H 0.453907 0.969065 0.483834 0.112 Uiso 1 1 calc R U . . .
C03T C 0.5653(12) 0.6537(10) 0.9375(8) 0.091(8) Uani 1 1 d D U . . .
C03U C 0.5632(12) 0.9030(11) 0.9069(10) 0.085(9) Uani 1 1 d D U . . .
H03 H 0.587084 0.931581 0.887495 0.127 Uiso 1 1 calc R U . . .
HB H 0.538403 0.911425 0.932544 0.127 Uiso 1 1 calc R U . . .
HC H 0.541411 0.898609 0.883876 0.127 Uiso 1 1 calc R U . . .
C03V C 0.5573(12) 0.6689(14) 1.1760(12) 0.086(12) Uani 1 1 d . . . . .
H1 H 0.558253 0.631519 1.198491 0.129 Uiso 1 1 calc R U . . .
HD H 0.530494 0.688554 1.191281 0.129 Uiso 1 1 calc R U . . .
HE H 0.593978 0.681117 1.170971 0.129 Uiso 1 1 calc R U . . .
C03W C -0.0807(13) 0.7198(13) 0.3662(14) 0.124(9) Uani 1 1 d D U . . .
H03W H -0.060947 0.746800 0.365113 0.149 Uiso 1 1 calc R U . . .
C03X C 0.4474(17) 0.970(2) 0.7454(16) 0.19(3) Uani 1 1 d . . . . .
H3 H 0.437802 0.951020 0.727073 0.291 Uiso 1 1 calc R U . . .
HF H 0.479641 0.951866 0.763474 0.291 Uiso 1 1 calc R U . . .
HG H 0.455980 1.005615 0.721126 0.291 Uiso 1 1 calc R U . . .
C03Y C 0.1755(13) 1.1743(10) 0.7539(11) 0.130(9) Uani 1 1 d D U . . .
H4 H 0.166448 1.210594 0.745224 0.156 Uiso 1 1 calc R U . . .
C03Z C 0.5955(12) 0.8158(13) 1.1748(12) 0.080(7) Uani 1 1 d D U . . .
Cl3 Cl 0.1173(4) 0.7831(4) 1.0101(4) 0.110(4) Uani 1 1 d . . . . .
Cu03 Cu 0.35782(14) 0.79231(15) 0.98382(13) 0.0528(11) Uani 1 1 d D . . . .
C4 C 0.5765(11) 0.6180(10) 0.9113(11) 0.106(9) Uani 1 1 d D U . . .
H4A H 0.603694 0.589370 0.928320 0.159 Uiso 1 1 calc R U . . .
H4B H 0.590982 0.637457 0.875846 0.159 Uiso 1 1 calc R U . . .
H4C H 0.542144 0.603547 0.912297 0.159 Uiso 1 1 calc R U . . .
C04A C 0.4822(15) 0.7213(14) 1.2766(12) 0.102(9) Uani 1 1 d D U . . .
H04J H 0.451488 0.731183 1.257385 0.123 Uiso 1 1 calc R U . . .
C04C C 0.5585(11) 0.9248(12) 0.3979(10) 0.111(8) Uani 1 1 d D U . . .
H04C H 0.586341 0.944355 0.373507 0.133 Uiso 1 1 calc R U . . .
C04D C -0.1459(11) 0.8689(15) 0.6811(12) 0.143(10) Uani 1 1 d D U . . .
C04E C 0.1529(12) 1.1128(12) 0.9577(12) 0.124(8) Uani 1 1 d D U . . .
H04K H 0.183763 1.119300 0.969499 0.149 Uiso 1 1 calc R U . . .
C04F C 0.4239(12) 0.9947(12) 0.8164(11) 0.070(3) Uani 1 1 d . . . . .
H04M H 0.393066 1.003934 0.837490 0.105 Uiso 1 1 calc R U . . .
H04N H 0.443595 1.025835 0.794940 0.105 Uiso 1 1 calc R U . . .
H04P H 0.449274 0.967539 0.838214 0.105 Uiso 1 1 calc R U . . .
C04G C 0.2604(19) 0.3615(15) 0.6806(13) 0.180(11) Uani 1 1 d D U . . .
H04G H 0.247024 0.363627 0.650957 0.216 Uiso 1 1 calc R U . . .
C04H C -0.1090(14) 0.7946(14) 0.7801(10) 0.145(10) Uani 1 1 d D U . . .
C04I C 0.0688(9) 0.7670(10) 0.2647(9) 0.087(7) Uani 1 1 d D U . . .
H04I H 0.094773 0.757809 0.288615 0.105 Uiso 1 1 calc R U . . .
C04J C 0.3678(12) 0.5011(12) 1.1137(12) 0.092(3) Uani 1 1 d D U . . .
H04Q H 0.329657 0.495572 1.129282 0.138 Uiso 1 1 calc R U . . .
H04T H 0.392463 0.471244 1.133223 0.138 Uiso 1 1 calc R U . . .
H04U H 0.370627 0.504277 1.078732 0.138 Uiso 1 1 calc R U . . .
C04L C -0.0800(13) 0.6328(13) 0.3664(14) 0.125(9) Uani 1 1 d D U . . .
H04L H -0.061809 0.604995 0.358261 0.150 Uiso 1 1 calc R U . . .
C04N C 0.0432(12) 0.6227(10) 0.3225(11) 0.100(7) Uani 1 1 d D U . . .
C04O C 0.3884(12) 1.0676(9) 0.2946(10) 0.088(6) Uani 1 1 d D U . . .
H04O H 0.399334 1.102256 0.281347 0.105 Uiso 1 1 calc R U . . .
C04P C 0.1660(9) 0.8922(12) 0.3208(10) 0.077(7) Uani 1 1 d D U . . .
C04Q C 0.3847(11) 1.0023(11) 0.9886(9) 0.084(9) Uani 1 1 d D U . . .
C04R C -0.0403(13) 0.9351(12) 0.6721(10) 0.100(7) Uani 1 1 d D U . . .
H04R H -0.047508 0.935226 0.641048 0.120 Uiso 1 1 calc R U . . .
C04S C 0.3274(11) 1.0026(10) 0.4662(9) 0.091(6) Uani 1 1 d D U . . .
H04S H 0.299005 0.997448 0.450555 0.109 Uiso 1 1 calc R U . . .
C04U C 0.6232(11) 0.8543(12) 0.9749(10) 0.082(8) Uani 1 1 d D U . . .
H04V H 0.649958 0.880823 0.961571 0.122 Uiso 1 1 calc R U . . .
H04X H 0.642148 0.819747 0.993045 0.122 Uiso 1 1 calc R U . . .
H04Y H 0.594446 0.862429 0.998307 0.122 Uiso 1 1 calc R U . . .
C04V C 0.3226(13) 0.5741(12) 0.4951(11) 0.115(10) Uani 1 1 d D U . . .
H04A H 0.332584 0.610344 0.477646 0.172 Uiso 1 1 calc R U . . .
H04B H 0.283563 0.573074 0.492702 0.172 Uiso 1 1 calc R U . . .
H04D H 0.345395 0.552678 0.479215 0.172 Uiso 1 1 calc R U . . .
C04W C -0.1596(13) 0.8466(12) 0.6525(13) 0.147(10) Uani 1 1 d D U . . .
H04W H -0.136310 0.818528 0.648644 0.176 Uiso 1 1 calc R U . . .
C04X C 0.0996(14) 1.1292(12) 0.9722(12) 0.128(9) Uani 1 1 d D U . . .
H04Z H 0.094313 1.150204 0.990891 0.154 Uiso 1 1 calc R U . . .
C04Y C 0.2277(13) 1.1049(13) 0.7349(11) 0.125(9) Uani 1 1 d D U . . .
H04 H 0.253772 1.093641 0.713256 0.150 Uiso 1 1 calc R U . . .
C04Z C 0.2171(10) 0.8877(12) 0.7980(10) 0.081(3) Uani 1 1 d D U . . .
H7 H 0.239873 0.915122 0.794319 0.121 Uiso 1 1 calc R U . . .
HH H 0.198813 0.898660 0.767200 0.121 Uiso 1 1 calc R U . . .
HI H 0.240663 0.855210 0.803231 0.121 Uiso 1 1 calc R U . . .
Cl4 Cl 0.3426(4) 0.6510(4) 1.2006(3) 0.095(3) Uani 1 1 d . . . . .
Cu04 Cu 0.27648(15) 0.82851(15) 0.92564(14) 0.0590(11) Uani 1 1 d D . . . .
C5 C -0.0134(13) 0.9758(11) 0.6715(10) 0.101(7) Uani 1 1 d D U . . .
H5 H -0.000547 1.002494 0.640098 0.121 Uiso 1 1 calc R U . . .
C05B C 0.5331(13) 0.8525(11) 0.4736(11) 0.112(8) Uani 1 1 d D U . . .
H05B H 0.543011 0.820425 0.500915 0.134 Uiso 1 1 calc R U . . .
C05C C 0.3477(10) 1.0016(10) 0.2840(9) 0.085(6) Uani 1 1 d D U . . .
H05C H 0.330835 0.990575 0.263539 0.102 Uiso 1 1 calc R U . . .
C05D C 0.5730(10) 0.8790(13) 0.4374(12) 0.113(8) Uani 1 1 d D U . . .
H05D H 0.610632 0.865741 0.439625 0.135 Uiso 1 1 calc R U . . .
C05E C 0.5701(15) 0.7312(15) 1.2850(13) 0.114(10) Uani 1 1 d D U . . .
H05L H 0.602538 0.749496 1.273370 0.137 Uiso 1 1 calc R U . . .
C05F C 0.6737(12) 0.8130(14) 1.1166(14) 0.099(8) Uani 1 1 d D U . . .
H05M H 0.690623 0.806916 1.087936 0.119 Uiso 1 1 calc R U . . .
C04B C 0.7035(15) 0.8324(14) 1.1408(13) 0.100(8) Uani 1 1 d D U . . .
H8 H 0.742074 0.834356 1.130954 0.120 Uiso 1 1 calc R U . . .
C02Z C 0.6800(11) 0.8490(15) 1.1786(13) 0.097(8) Uani 1 1 d D U . . .
H02Z H 0.700195 0.865810 1.191772 0.116 Uiso 1 1 calc R U . . .
C05G C 0.3450(12) 1.0478(11) 0.9683(11) 0.100(10) Uani 1 1 d D U . . .
H05N H 0.309715 1.041224 0.989766 0.150 Uiso 1 1 calc R U . . .
H05O H 0.339474 1.053923 0.933635 0.150 Uiso 1 1 calc R U . . .
H05P H 0.359199 1.078658 0.967764 0.150 Uiso 1 1 calc R U . . .
C05H C 0.3961(11) 1.0339(10) 0.3440(9) 0.085(6) Uani 1 1 d D U . . .
H05H H 0.412854 1.044968 0.364527 0.102 Uiso 1 1 calc R U . . .
C05I C 0.4778(16) 0.6797(15) 1.3234(13) 0.110(10) Uani 1 1 d D U . . .
H05Q H 0.444491 0.662902 1.336110 0.132 Uiso 1 1 calc R U . . .
C05K C 0.1956(19) 0.4857(13) 1.0906(13) 0.175(3) Uani 1 1 d D U . . .
C05N C 0.5218(14) 0.6629(17) 1.3516(15) 0.125(10) Uani 1 1 d D U . . .
H05R H 0.519605 0.634881 1.384401 0.150 Uiso 1 1 calc R U . . .
C05O C 0.4683(16) 0.9029(15) 1.2667(16) 0.126(10) Uani 1 1 d D U . . .
H05S H 0.461411 0.903978 1.299185 0.151 Uiso 1 1 calc R U . . .
C05P C 0.0272(12) 0.5164(12) 1.1664(13) 0.128(9) Uani 1 1 d D U . . .
H05T H 0.003223 0.490161 1.187491 0.154 Uiso 1 1 calc R U . . .
C05Q C 0.4113(13) 1.0059(12) 1.0287(11) 0.094(9) Uani 1 1 d D U . . .
H05U H 0.430877 0.972074 1.047784 0.141 Uiso 1 1 calc R U . . .
H05X H 0.383075 1.015236 1.051774 0.141 Uiso 1 1 calc R U . . .
H05Y H 0.437598 1.032853 1.013231 0.141 Uiso 1 1 calc R U . . .
C05R C 0.6186(11) 0.8026(14) 1.1348(12) 0.085(8) Uani 1 1 d D U . . .
H05Z H 0.598032 0.787225 1.120490 0.102 Uiso 1 1 calc R U . . .
C05T C 0.1077(11) 0.8640(10) 0.6985(11) 0.086(8) Uani 1 1 d D U . . .
H05A H 0.091749 0.877025 0.724245 0.128 Uiso 1 1 calc R U . . .
H05E H 0.086266 0.879987 0.669258 0.128 Uiso 1 1 calc R U . . .
H05F H 0.146038 0.872978 0.687622 0.128 Uiso 1 1 calc R U . . .
C05U C 0.2040(14) 1.0683(10) 0.7804(12) 0.125(9) Uani 1 1 d D U . . .
H05 H 0.214040 1.032027 0.789672 0.150 Uiso 1 1 calc R U . . .
C05V C -0.0130(10) 0.7513(11) 0.2411(10) 0.090(7) Uani 1 1 d D U . . .
H05V H -0.044687 0.732387 0.249368 0.108 Uiso 1 1 calc R U . . .
C05W C -0.1389(13) 0.7214(12) 0.3785(14) 0.132(9) Uani 1 1 d D U . . .
H05W H -0.158923 0.752040 0.380021 0.158 Uiso 1 1 calc R U . . .
C05Y C 0.2666(11) 0.6818(12) 0.3709(11) 0.093(8) Uani 1 1 d D U . . .
H05G H 0.282421 0.705254 0.337258 0.139 Uiso 1 1 calc R U . . .
H05I H 0.292530 0.650791 0.385019 0.139 Uiso 1 1 calc R U . . .
H05J H 0.259924 0.700053 0.393411 0.139 Uiso 1 1 calc R U . . .
C05Z C 0.1515(11) 1.1379(13) 0.7989(10) 0.126(9) Uani 1 1 d D U . . .
H9 H 0.125482 1.149198 0.820639 0.151 Uiso 1 1 calc R U . . .
Cl5 Cl 0.3760(7) 0.6111(6) 0.9289(6) 0.206(8) Uani 1 1 d . . . . .
Cu05 Cu 0.26948(15) 0.84289(16) 1.01058(14) 0.0605(12) Uani 1 1 d D . . . .
C06B C 0.2873(13) 0.8996(12) 0.5924(14) 0.133(12) Uani 1 1 d D U . . .
H06A H 0.307960 0.913629 0.609323 0.199 Uiso 1 1 calc R U . . .
H06B H 0.249222 0.895915 0.608643 0.199 Uiso 1 1 calc R U . . .
H06C H 0.287161 0.923602 0.556511 0.199 Uiso 1 1 calc R U . . .
C06D C 0.4072(11) 1.0161(12) 0.5114(12) 0.093(6) Uani 1 1 d D U . . .
H06D H 0.435310 1.020134 0.528040 0.112 Uiso 1 1 calc R U . . .
C06E C 0.1740(13) 0.9669(13) 1.0467(14) 0.124(11) Uani 1 1 d D U . . .
H06Q H 0.151794 0.973214 1.074710 0.186 Uiso 1 1 calc R U . . .
H06S H 0.169005 0.997615 1.014687 0.186 Uiso 1 1 calc R U . . .
H06T H 0.213020 0.960526 1.052489 0.186 Uiso 1 1 calc R U . . .
C06F C 0.0745(13) 0.5828(12) 0.3555(10) 0.104(7) Uani 1 1 d D U . . .
H06F H 0.084619 0.585621 0.384183 0.124 Uiso 1 1 calc R U . . .
C06G C -0.1775(15) 0.9103(15) 0.6850(13) 0.148(10) Uani 1 1 d D U . . .
H06G H -0.166349 0.927817 0.703001 0.178 Uiso 1 1 calc R U . . .
C06H C 0.1582(12) 0.8746(13) 1.0959(12) 0.134(13) Uani 1 1 d D U . . .
H06W H 0.196910 0.864425 1.102722 0.201 Uiso 1 1 calc R U . . .
H06X H 0.141519 0.844652 1.097051 0.201 Uiso 1 1 calc R U . . .
H06Y H 0.138089 0.885976 1.121661 0.201 Uiso 1 1 calc R U . . .
C06J C 0.0342(14) 0.9935(13) 0.8935(12) 0.127(9) Uani 1 1 d D U . . .
H06Z H 0.049005 0.970910 0.924396 0.152 Uiso 1 1 calc R U . . .
C06L C 0.0738(10) 0.7918(11) 0.7687(9) 0.069(2) Uani 1 1 d D U . . .
H06E H 0.085591 0.808266 0.788543 0.103 Uiso 1 1 calc R U . . .
H06H H 0.078920 0.753618 0.786852 0.103 Uiso 1 1 calc R U . . .
H06I H 0.034687 0.802455 0.763753 0.103 Uiso 1 1 calc R U . . .
C06M C 0.3675(10) 0.7690(8) 0.7844(9) 0.069(6) Uani 1 1 d D U . . .
C06N C 0.3759(11) 0.7762(10) 0.4080(10) 0.076(8) Uani 1 1 d D U . . .
C06P C 0.0382(11) 0.8234(10) 0.1839(9) 0.089(7) Uani 1 1 d D U . . .
H06P H 0.043141 0.852532 0.152117 0.107 Uiso 1 1 calc R U . . .
C06R C 0.2909(16) 0.3093(12) 0.7640(13) 0.178(11) Uani 1 1 d D U . . .
H06R H 0.298464 0.276034 0.790693 0.213 Uiso 1 1 calc R U . . .
C06S C 0.2567(13) 0.5821(11) 0.7921(11) 0.108(10) Uani 1 1 d D U . . .
H06J H 0.235471 0.597501 0.814473 0.162 Uiso 1 1 calc R U . . .
H06K H 0.288050 0.559240 0.808879 0.162 Uiso 1 1 calc R U . . .
H06L H 0.232933 0.561613 0.784940 0.162 Uiso 1 1 calc R U . . .
C06T C 0.3374(13) 0.4968(11) 0.5653(11) 0.089(3) Uani 1 1 d D U . . .
H06M H 0.337627 0.488286 0.536137 0.133 Uiso 1 1 calc R U . . .
H06N H 0.306055 0.481879 0.590314 0.133 Uiso 1 1 calc R U . . .
H06O H 0.371885 0.482147 0.580894 0.133 Uiso 1 1 calc R U . . .
C06U C 0.3567(12) 1.0410(11) 0.5135(11) 0.091(6) Uani 1 1 d D U . . .
H06U H 0.349377 1.063495 0.530692 0.110 Uiso 1 1 calc R U . . .
C06V C 0.3168(10) 1.0338(11) 0.4913(11) 0.093(6) Uani 1 1 d D U . . .
H06V H 0.280847 1.050809 0.493205 0.112 Uiso 1 1 calc R U . . .
C06W C 0.5689(17) 0.6878(16) 1.3306(14) 0.132(11) Uani 1 1 d D U . . .
H06 H 0.601258 0.675045 1.347649 0.158 Uiso 1 1 calc R U . . .
C06Z C 0.1893(10) 0.6564(9) 0.9518(10) 0.088(7) Uani 1 1 d D U . . .
Cu06 Cu 0.22585(15) 0.77857(16) 0.56508(13) 0.0569(11) Uani 1 1 d . . . . .
C7 C 0.2229(17) 0.5180(12) 1.2147(16) 0.175(3) Uani 1 1 d D U . . .
H7A H 0.215941 0.554451 1.195030 0.210 Uiso 1 1 calc R U . . .
C07D C 0.1204(14) 0.4613(13) 0.6709(11) 0.116(9) Uani 1 1 d D U . . .
H07A H 0.103310 0.475129 0.639123 0.174 Uiso 1 1 calc R U . . .
H07B H 0.104955 0.428383 0.694491 0.174 Uiso 1 1 calc R U . . .
H07C H 0.160367 0.454900 0.663965 0.174 Uiso 1 1 calc R U . . .
C07F C 0.1455(12) 0.8769(13) 0.2827(11) 0.102(8) Uani 1 1 d D U . . .
H07D H 0.126208 0.844954 0.300936 0.152 Uiso 1 1 calc R U . . .
H07E H 0.177016 0.870603 0.260396 0.152 Uiso 1 1 calc R U . . .
H07F H 0.120084 0.905302 0.262220 0.152 Uiso 1 1 calc R U . . .
C07G C 0.1627(10) 0.7856(10) 0.7295(10) 0.069(2) Uani 1 1 d D U . . .
H07G H 0.187883 0.801776 0.698755 0.103 Uiso 1 1 calc R U . . .
H07H H 0.164798 0.747793 0.739270 0.103 Uiso 1 1 calc R U . . .
H07I H 0.173293 0.792199 0.757121 0.103 Uiso 1 1 calc R U . . .
C07H C 0.3314(12) 0.8263(10) 1.1815(11) 0.085(7) Uani 1 1 d D U . . .
C07I C -0.2405(11) 0.9020(15) 0.6372(14) 0.151(10) Uani 1 1 d D U . . .
H07J H -0.275559 0.911478 0.624444 0.181 Uiso 1 1 calc R U . . .
C07J C 0.1196(9) 0.6980(11) 1.1505(10) 0.080(3) Uani 1 1 d D U . . .
H07U H 0.113377 0.684935 1.125766 0.120 Uiso 1 1 calc R U . . .
H07V H 0.109874 0.735893 1.137129 0.120 Uiso 1 1 calc R U . . .
H07W H 0.096499 0.680626 1.182407 0.120 Uiso 1 1 calc R U . . .
C07K C 0.6143(9) 0.6837(12) 0.9285(11) 0.115(10) Uani 1 1 d D U . . .
H07X H 0.630947 0.671936 0.960292 0.173 Uiso 1 1 calc R U . . .
H07Y H 0.602433 0.721145 0.916487 0.173 Uiso 1 1 calc R U . . .
HJ H 0.641451 0.677624 0.902867 0.173 Uiso 1 1 calc R U . . .
C07M C 0.2460(16) 0.5008(16) 1.2588(18) 0.175(3) Uani 1 1 d D U . . .
H07Z H 0.268436 0.521897 1.264669 0.210 Uiso 1 1 calc R U . . .
C07N C 0.0816(13) 0.5049(11) 1.1652(13) 0.130(9) Uani 1 1 d D U . . .
H07 H 0.096359 0.470741 1.185622 0.156 Uiso 1 1 calc R U . . .
C07O C -0.0945(11) 0.6756(11) 0.7312(9) 0.074(2) Uani 1 1 d D U . . .
H07K H -0.123737 0.651584 0.742996 0.111 Uiso 1 1 calc R U . . .
H07L H -0.109503 0.709000 0.732466 0.111 Uiso 1 1 calc R U . . .
H07M H -0.064580 0.660208 0.753160 0.111 Uiso 1 1 calc R U . . .
C07P C 0.4813(13) 0.488(2) 0.685(2) 0.245(15) Uani 1 1 d D U . . .
H07P H 0.519526 0.493235 0.679741 0.294 Uiso 1 1 calc R U . . .
C07Q C 0.3869(12) 0.5673(11) 0.5487(11) 0.089(3) Uani 1 1 d D U . . .
H07N H 0.410766 0.535237 0.564751 0.133 Uiso 1 1 calc R U . . .
H07O H 0.384233 0.588978 0.567714 0.133 Uiso 1 1 calc R U . . .
H07Q H 0.402631 0.586785 0.513664 0.133 Uiso 1 1 calc R U . . .
C07U C 0.4511(16) 0.9486(17) 1.2241(14) 0.127(10) Uani 1 1 d D U . . .
H10 H 0.439116 0.979416 1.229608 0.153 Uiso 1 1 calc R U . . .
C07W C 0.555(2) 0.5872(18) 0.741(2) 0.224(13) Uani 1 1 d D U . . .
H12 H 0.551110 0.557204 0.735501 0.269 Uiso 1 1 calc R U . . .
C07Y C 0.4371(11) 0.5545(12) 1.0878(11) 0.092(3) Uani 1 1 d D U . . .
H14 H 0.463666 0.529315 1.109900 0.138 Uiso 1 1 calc R U . . .
HK H 0.446256 0.590182 1.078796 0.138 Uiso 1 1 calc R U . . .
HL H 0.438803 0.548725 1.056821 0.138 Uiso 1 1 calc R U . . .
C07Z C 0.5187(17) 0.6025(18) 0.7735(18) 0.225(13) Uani 1 1 d D U . . .
H15 H 0.487361 0.583346 0.790100 0.270 Uiso 1 1 calc R U . . .
Cu07 Cu 0.06117(16) 0.70986(15) 0.60638(14) 0.0589(11) Uani 1 1 d D . . . .
C8 C 0.2273(14) 0.4162(12) 1.2776(16) 0.175(3) Uani 1 1 d D U . . .
H8A H 0.232393 0.379935 1.298786 0.210 Uiso 1 1 calc R U . . .
C08E C -0.2062(15) 0.8639(14) 0.6294(13) 0.151(10) Uani 1 1 d D U . . .
H08E H -0.214888 0.849363 0.607763 0.181 Uiso 1 1 calc R U . . .
C08F C 0.565(2) 0.6796(12) 0.753(2) 0.224(13) Uani 1 1 d D U . . .
C08G C 0.2221(14) 0.6081(11) 0.3780(12) 0.109(9) Uani 1 1 d D U . . .
H08A H 0.240209 0.603324 0.347795 0.164 Uiso 1 1 calc R U . . .
H08B H 0.186159 0.593379 0.387829 0.164 Uiso 1 1 calc R U . . .
H08C H 0.245228 0.590248 0.405929 0.164 Uiso 1 1 calc R U . . .
C08I C 0.5259(18) 0.645(2) 0.7827(17) 0.224(13) Uani 1 1 d D U . . .
H08Z H 0.503679 0.650676 0.809859 0.268 Uiso 1 1 calc R U . . .
C08K C 0.2719(18) 0.4070(12) 0.6836(14) 0.181(11) Uani 1 1 d D U . . .
H08K H 0.265911 0.440136 0.656211 0.218 Uiso 1 1 calc R U . . .
C08L C 0.4334(10) 0.7852(10) 0.4104(10) 0.062(2) Uani 1 1 d D U . . .
H08D H 0.448728 0.755971 0.439371 0.093 Uiso 1 1 calc R U . . .
H08F H 0.433138 0.817874 0.414469 0.093 Uiso 1 1 calc R U . . .
H08G H 0.456126 0.787713 0.378961 0.093 Uiso 1 1 calc R U . . .
C08M C 0.0914(13) 0.5384(11) 0.3472(11) 0.107(7) Uani 1 1 d D U . . .
H08M H 0.110892 0.509565 0.371424 0.129 Uiso 1 1 calc R U . . .
C08O C 0.2775(9) 0.6247(9) 0.7436(8) 0.086(3) Uani 1 1 d D U . . .
C08P C 0.2907(19) 0.4509(13) 0.7928(12) 0.178(7) Uani 1 1 d D U . . .
C08S C 0.1597(16) 0.4214(15) 1.0685(14) 0.194(6) Uani 1 1 d D U . . .
H08 H 0.129228 0.405699 1.066112 0.233 Uiso 1 1 calc R U . . .
C08T C -0.0850(13) 0.7442(14) 0.8043(13) 0.153(10) Uani 1 1 d D U . . .
H08T H -0.054352 0.731418 0.787401 0.184 Uiso 1 1 calc R U . . .
C08U C 0.2093(13) 0.6894(12) 0.9000(12) 0.123(11) Uani 1 1 d D U . . .
H16 H 0.237150 0.669030 0.886299 0.184 Uiso 1 1 calc R U . . .
HM H 0.225946 0.719109 0.899602 0.184 Uiso 1 1 calc R U . . .
HN H 0.178486 0.702460 0.879021 0.184 Uiso 1 1 calc R U . . .
C08V C 0.6026(16) 0.6630(16) 0.7220(16) 0.228(13) Uani 1 1 d D U . . .
H17 H 0.632378 0.683778 0.703541 0.273 Uiso 1 1 calc R U . . .
C08W C 0.5990(17) 0.618(2) 0.7167(16) 0.228(13) Uani 1 1 d D U . . .
H18 H 0.627093 0.606957 0.695988 0.274 Uiso 1 1 calc R U . . .
C08X C 0.5235(12) 0.6283(12) 1.1281(11) 0.064(2) Uani 1 1 d . . . . .
H19 H 0.490774 0.618140 1.152827 0.097 Uiso 1 1 calc R U . . .
HO H 0.553663 0.600745 1.138885 0.097 Uiso 1 1 calc R U . . .
HP H 0.514672 0.633270 1.094716 0.097 Uiso 1 1 calc R U . . .
C08Y C 0.4955(16) 0.8554(16) 1.2641(15) 0.127(10) Uani 1 1 d D U . . .
H21 H 0.509985 0.826668 1.292075 0.152 Uiso 1 1 calc R U . . .
C08Z C 0.1805(11) 0.6398(11) 1.2094(9) 0.109(11) Uani 1 1 d D U . . .
H22 H 0.151346 0.644760 1.234271 0.163 Uiso 1 1 calc R U . . .
HQ H 0.216573 0.635141 1.221761 0.163 Uiso 1 1 calc R U . . .
HR H 0.174874 0.608619 1.204655 0.163 Uiso 1 1 calc R U . . .
Cu08 Cu 0.24996(15) 0.74974(15) 0.48989(14) 0.0565(11) Uani 1 1 d D . . . .
C9 C 0.5670(17) 0.8088(15) 0.6489(19) 0.224(14) Uani 1 1 d D U . . .
H9A H 0.593491 0.783453 0.643179 0.269 Uiso 1 1 calc R U . . .
C09B C 0.2020(14) 0.6936(12) 0.3127(10) 0.114(10) Uani 1 1 d D U . . .
H09A H 0.179292 0.726244 0.308289 0.170 Uiso 1 1 calc R U . . .
H09B H 0.182203 0.671560 0.303697 0.170 Uiso 1 1 calc R U . . .
H09C H 0.236869 0.701515 0.290664 0.170 Uiso 1 1 calc R U . . .
C09E C 0.1088(12) 0.5005(12) 0.6944(10) 0.090(7) Uani 1 1 d D U . . .
C09M C 0.1144(12) 0.4738(11) 0.7509(10) 0.083(3) Uani 1 1 d D U . . .
H09D H 0.077709 0.466717 0.769767 0.124 Uiso 1 1 calc R U . . .
H09E H 0.131443 0.496726 0.760988 0.124 Uiso 1 1 calc R U . . .
H09F H 0.137523 0.440792 0.758514 0.124 Uiso 1 1 calc R U . . .
C09N C 0.1306(11) 0.6687(11) 0.9641(11) 0.089(3) Uani 1 1 d D U . . .
H09J H 0.122885 0.659009 1.000736 0.134 Uiso 1 1 calc R U . . .
H09K H 0.108538 0.649045 0.954179 0.134 Uiso 1 1 calc R U . . .
H09L H 0.121085 0.706315 0.945710 0.134 Uiso 1 1 calc R U . . .
C09U C 0.3720(12) 0.8493(13) 0.5933(13) 0.124(11) Uani 1 1 d D U . . .
H09G H 0.381278 0.860918 0.618028 0.187 Uiso 1 1 calc R U . . .
H09H H 0.385807 0.873077 0.558968 0.187 Uiso 1 1 calc R U . . .
H09I H 0.389023 0.813760 0.600474 0.187 Uiso 1 1 calc R U . . .
C09W C 0.1786(10) 0.6868(8) 1.1598(10) 0.085(8) Uani 1 1 d D U . . .
C09Z C 0.3908(18) 0.5167(17) 0.7018(18) 0.244(15) Uani 1 1 d D U . . .
H09Z H 0.364305 0.543096 0.705306 0.293 Uiso 1 1 calc R U . . .
Cu09 Cu 0.13249(15) 0.63674(16) 0.60982(15) 0.0654(12) Uani 1 1 d D . . . .
C33 C 0.1926(12) 0.7306(11) 1.1708(11) 0.113(9) Uani 1 1 d D U . . .
H33A H 0.175403 0.726567 1.204654 0.169 Uiso 1 1 calc R U . . .
H33B H 0.178692 0.764135 1.145348 0.169 Uiso 1 1 calc R U . . .
H33C H 0.232745 0.729608 1.169552 0.169 Uiso 1 1 calc R U . . .
Cu10 Cu 0.50569(18) 0.7466(2) 0.82225(16) 0.0848(15) Uani 1 1 d . . . . .
Cu11 Cu 0.50264(18) 0.80320(18) 1.03645(15) 0.0780(14) Uani 1 1 d . . . . .
C12 C 0.1660(14) 0.8309(11) 0.8564(13) 0.131(11) Uani 1 1 d D U . . .
H12A H 0.165494 0.820180 0.828777 0.197 Uiso 1 1 calc R U . . .
H12B H 0.129266 0.828685 0.875508 0.197 Uiso 1 1 calc R U . . .
H12C H 0.193072 0.807757 0.879201 0.197 Uiso 1 1 calc R U . . .
Cu12 Cu 0.42642(18) 0.84241(18) 0.83101(16) 0.0782(14) Uani 1 1 d . . . . .
C05A C 0.0323(10) 0.6201(10) 0.2791(10) 0.099(7) Uani 1 1 d D U . . .
H05K H 0.011627 0.648404 0.255430 0.119 Uiso 1 1 calc R U . . .
C6 C 0.0511(11) 0.5768(12) 0.2701(9) 0.102(7) Uani 1 1 d D U . . .
H6 H 0.043967 0.575311 0.239796 0.122 Uiso 1 1 calc R U . . .
C13 C 0.0800(13) 0.5358(10) 0.3043(11) 0.104(7) Uani 1 1 d D U . . .
H13 H 0.092231 0.505442 0.298146 0.125 Uiso 1 1 calc R U . . .
Cu13 Cu 0.02117(19) 0.74009(18) 0.46271(17) 0.0818(14) Uani 1 1 d . . . . .
C14 C 0.4502(17) 0.9520(16) 1.1738(16) 0.133(11) Uani 1 1 d D U . . .
H14A H 0.432656 0.979322 1.146717 0.159 Uiso 1 1 calc R U . . .
Cu14 Cu 0.1911(2) 0.56913(18) 0.57964(17) 0.0842(15) Uani 1 1 d . . . . .
C15 C 0.1796(9) 0.8797(10) 0.8374(8) 0.097(9) Uani 1 1 d D U . . .
Cu15 Cu 0.18308(18) 0.96378(18) 0.90717(17) 0.0825(14) Uani 1 1 d . . . . .
C32 C 0.511(2) 0.838(2) 0.7030(12) 0.221(14) Uani 1 1 d D U . . .
H32 H 0.498489 0.834103 0.736573 0.265 Uiso 1 1 calc R U . . .
Cu16 Cu 0.06616(18) 0.68299(19) 0.39547(15) 0.0787(14) Uani 1 1 d . . . . .
C17 C 0.6464(12) 0.7785(13) 0.7802(14) 0.139(6) Uani 1 1 d D U . . .
H17A H 0.617440 0.802597 0.784779 0.167 Uiso 1 1 calc R U . . .
Cu17 Cu 0.24643(18) 0.84326(18) 0.41748(16) 0.0793(14) Uani 1 1 d . . . . .
C18 C 0.7001(14) 0.7827(13) 0.7861(15) 0.141(6) Uani 1 1 d D U . . .
H18A H 0.707481 0.807276 0.798054 0.170 Uiso 1 1 calc R U . . .
Cu18 Cu 0.15372(19) 0.61592(18) 0.70210(17) 0.0855(15) Uani 1 1 d D . . . .
C19 C 0.7428(11) 0.7511(15) 0.7744(14) 0.142(6) Uani 1 1 d D U . . .
H19A H 0.779975 0.758733 0.770997 0.171 Uiso 1 1 calc R U . . .
Cu19 Cu 0.47384(17) 0.79245(19) 1.14674(16) 0.0802(14) Uani 1 1 d . . . . .
C20 C 0.3352(16) 0.4523(17) 0.8649(17) 0.201(9) Uani 1 1 d D U . . .
H20 H 0.366622 0.454980 0.878602 0.241 Uiso 1 1 calc R U . . .
Cl20 Cl 0.2825(4) 0.9989(4) 0.8852(3) 0.085(3) Uani 1 1 d . . . . .
S21 S -0.0302(3) 0.7807(4) 0.5073(3) 0.066(2) Uani 1 1 d . . . . .
C22 C 0.4817(16) 0.9052(15) 1.1732(17) 0.127(10) Uani 1 1 d D U . . .
H22A H 0.493644 0.906678 1.140153 0.152 Uiso 1 1 calc R U . . .
Cl22 Cl 0.2419(3) 0.9222(4) 0.4231(3) 0.079(3) Uani 1 1 d . . . . .
C29 C 0.2358(16) 0.4521(18) 1.2940(12) 0.175(3) Uani 1 1 d D U . . .
H29 H 0.234790 0.443514 1.329215 0.210 Uiso 1 1 calc R U . . .
S23 S 0.0427(4) 0.6524(4) 0.4826(3) 0.075(3) Uani 1 1 d . . . . .
C24 C 0.2140(19) 0.4085(14) 1.0497(16) 0.197(7) Uani 1 1 d D U . . .
H24 H 0.221822 0.378640 1.042096 0.236 Uiso 1 1 calc R U . . .
S24 S 0.0742(4) 0.7861(4) 0.6795(3) 0.069(2) Uani 1 1 d . . . . .
C25 C -0.0545(11) 0.6333(10) 0.6784(10) 0.074(2) Uani 1 1 d D U . . .
H25A H -0.070644 0.605800 0.709316 0.111 Uiso 1 1 calc R U . . .
H25B H -0.014100 0.628044 0.676916 0.111 Uiso 1 1 calc R U . . .
H25C H -0.066272 0.631770 0.648592 0.111 Uiso 1 1 calc R U . . .
S25 S 0.4102(4) 0.7627(4) 0.8326(3) 0.074(3) Uani 1 1 d . . . . .
S26 S 0.3776(4) 0.8028(4) 1.1404(3) 0.072(2) Uani 1 1 d . . . . .
S27 S 0.1944(4) 0.8283(4) 0.3694(3) 0.076(3) Uani 1 1 d . . . . .
C27 C 0.1554(12) 0.9193(11) 1.0437(12) 0.102(11) Uani 1 1 d D U . . .
Cl28 Cl 0.5205(4) 0.8433(4) 0.8194(3) 0.081(3) Uani 1 1 d . . . . .
C28 C 0.1366(11) 0.9133(11) 0.8261(11) 0.081(3) Uani 1 1 d D U . . .
H28A H 0.121319 0.920583 0.855629 0.121 Uiso 1 1 calc R U . . .
H28B H 0.108625 0.898772 0.816406 0.121 Uiso 1 1 calc R U . . .
H28C H 0.147436 0.945799 0.797664 0.121 Uiso 1 1 calc R U . . .
P29 P 0.3899(4) 0.9374(4) 0.4294(3) 0.069(3) Uani 1 1 d . . . . .
C030 C -0.0725(14) 0.8410(14) 0.4622(13) 0.081(12) Uani 1 1 d . . . . .
C031 C 0.1607(12) 1.0867(10) 0.9259(11) 0.124(9) Uani 1 1 d D U . . .
H031 H 0.197040 1.076737 0.914639 0.149 Uiso 1 1 calc R U . . .
C032 C 0.0638(10) 1.0325(14) 0.8577(14) 0.120(9) Uani 1 1 d D U . . .
C033 C 0.1080(10) 0.9652(12) 0.5043(10) 0.085(7) Uani 1 1 d D U . . .
C034 C 0.6244(11) 0.8393(13) 1.1960(13) 0.084(7) Uani 1 1 d D U . . .
H034 H 0.606248 0.848724 1.222388 0.101 Uiso 1 1 calc R U . . .
C36 C 0.444(2) 0.5267(14) 0.6866(18) 0.246(15) Uani 1 1 d D U . . .
H36 H 0.454421 0.560859 0.676926 0.296 Uiso 1 1 calc R U . . .
C036 C 0.0628(11) 0.9853(11) 0.5381(10) 0.086(8) Uani 1 1 d D U . . .
H03L H 0.074734 0.973793 0.571894 0.129 Uiso 1 1 calc R U . . .
H03M H 0.027741 0.970861 0.541193 0.129 Uiso 1 1 calc R U . . .
H03N H 0.057736 1.023604 0.522132 0.129 Uiso 1 1 calc R U . . .
C037 C 0.1153(15) 1.0752(11) 0.9104(11) 0.123(9) Uani 1 1 d D U . . .
C38 C 0.2563(14) 0.4412(18) 1.0424(16) 0.194(7) Uani 1 1 d D U . . .
H38 H 0.290531 0.437620 1.023523 0.233 Uiso 1 1 calc R U . . .
C038 C 0.0532(12) 0.5296(11) 0.6840(10) 0.083(3) Uani 1 1 d D U . . .
H03O H 0.043063 0.530404 0.652557 0.124 Uiso 1 1 calc R U . . .
H03P H 0.054359 0.565468 0.680424 0.124 Uiso 1 1 calc R U . . .
H03Q H 0.025774 0.511890 0.712267 0.124 Uiso 1 1 calc R U . . .
C039 C 0.0820(11) 0.9628(11) 0.4597(10) 0.085(7) Uani 1 1 d D U . . .
H03R H 0.057194 0.934632 0.473426 0.127 Uiso 1 1 calc R U . . .
H03T H 0.111470 0.956062 0.435987 0.127 Uiso 1 1 calc R U . . .
H03U H 0.061109 0.996301 0.441807 0.127 Uiso 1 1 calc R U . . .
C040 C 0.0433(13) 1.0634(11) 0.8127(12) 0.123(9) Uani 1 1 d D U . . .
H040 H 0.063932 1.090422 0.787389 0.148 Uiso 1 1 calc R U . . .
C40 C 0.5510(19) 0.8511(19) 0.6099(13) 0.220(14) Uani 1 1 d D U . . .
H40 H 0.565772 0.855974 0.576314 0.263 Uiso 1 1 calc R U . . .
C041 C -0.1176(14) 0.8562(15) 0.4981(14) 0.108(15) Uani 1 1 d . . . . .
H04E H -0.100033 0.866103 0.520254 0.161 Uiso 1 1 calc R U . . .
H04F H -0.139229 0.826257 0.518871 0.161 Uiso 1 1 calc R U . . .
H04H H -0.141989 0.885800 0.477849 0.161 Uiso 1 1 calc R U . . .
C41 C 0.1514(14) 0.4580(15) 1.0910(12) 0.192(6) Uani 1 1 d D U . . .
H41 H 0.115785 0.464111 1.106483 0.231 Uiso 1 1 calc R U . . .
C042 C 0.6383(10) 0.8400(11) 0.8963(9) 0.074(8) Uani 1 1 d D U . . .
H23 H 0.651455 0.802937 0.912599 0.112 Uiso 1 1 calc R U . . .
HS H 0.669554 0.861542 0.886433 0.112 Uiso 1 1 calc R U . . .
HT H 0.620833 0.846272 0.866113 0.112 Uiso 1 1 calc R U . . .
C043 C -0.0520(11) 0.6777(14) 0.3556(14) 0.125(9) Uani 1 1 d D U . . .
C43 C 0.2476(16) 0.4793(15) 1.0632(17) 0.196(7) Uani 1 1 d D U . . .
H43 H 0.276376 0.500459 1.058980 0.235 Uiso 1 1 calc R U . . .
C044 C 0.5273(13) 0.7495(16) 1.2556(13) 0.103(10) Uani 1 1 d D U . . .
C045 C 0.5403(14) 0.6775(12) 1.1249(15) 0.073(11) Uani 1 1 d . . . . .
C45 C 0.3319(11) 0.7901(10) 1.2338(9) 0.072(2) Uani 1 1 d D U . . .
H45A H 0.331164 0.754389 1.236591 0.107 Uiso 1 1 calc R U . . .
H45B H 0.299433 0.798512 1.253848 0.107 Uiso 1 1 calc R U . . .
H45C H 0.365509 0.792487 1.246542 0.107 Uiso 1 1 calc R U . . .
C046 C 0.2138(12) 0.6653(9) 0.3664(10) 0.067(2) Uani 1 1 d D U . . .
C047 C -0.0566(11) 0.8940(10) 0.7184(11) 0.095(7) Uani 1 1 d D U . . .
C048 C 0.5977(10) 0.8540(11) 0.9322(8) 0.066(8) Uani 1 1 d D U . . .
C049 C 0.1154(10) 0.5413(13) 1.1354(13) 0.121(9) Uani 1 1 d D U . . .
C50 C 0.547(2) 0.8011(14) 0.6958(13) 0.215(14) Uani 1 1 d D U . . .
C52 C 0.2388(15) 0.4405(13) 0.8238(17) 0.202(9) Uani 1 1 d D U . . .
H52 H 0.207967 0.436436 0.810301 0.242 Uiso 1 1 calc R U . . .
C053 C 0.3022(15) 0.3550(15) 0.7672(13) 0.178(11) Uani 1 1 d D U . . .
H053 H 0.316524 0.352803 0.796453 0.214 Uiso 1 1 calc R U . . .
C054 C 0.4791(11) 0.8718(12) 0.4708(11) 0.112(8) Uani 1 1 d D U . . .
H054 H 0.451913 0.855211 0.497774 0.134 Uiso 1 1 calc R U . . .
C055 C 0.1659(12) 1.0845(12) 0.8122(9) 0.122(9) Uani 1 1 d D U . . .
C056 C 0.4981(16) 0.8565(16) 1.2140(13) 0.108(10) Uani 1 1 d D U . . .
C057 C 0.2128(13) 1.1581(12) 0.7214(10) 0.128(9) Uani 1 1 d D U . . .
H057 H 0.227991 1.183265 0.690075 0.153 Uiso 1 1 calc R U . . .
C058 C -0.0057(11) 0.7933(11) 0.1948(10) 0.090(7) Uani 1 1 d D U . . .
H058 H -0.030832 0.801599 0.170345 0.108 Uiso 1 1 calc R U . . .
C60 C 0.282(2) 0.4417(16) 0.8967(12) 0.206(9) Uani 1 1 d D U . . .
H60 H 0.279165 0.438429 0.930672 0.247 Uiso 1 1 calc R U . . .
C21 C 0.3753(14) 0.470(2) 0.7122(18) 0.239(15) Uani 1 1 d D U . . .
C061 C -0.0485(10) 0.8949(10) 0.7643(10) 0.097(7) Uani 1 1 d D U . . .
H061 H -0.059981 0.867432 0.795661 0.117 Uiso 1 1 calc R U . . .
C011 C -0.0233(11) 0.9368(11) 0.7637(10) 0.100(7) Uani 1 1 d D U . . .
H011 H -0.018072 0.937860 0.794807 0.120 Uiso 1 1 calc R U . . .
C11 C -0.0057(12) 0.9771(11) 0.7173(11) 0.103(7) Uani 1 1 d D U . . .
H11 H 0.011424 1.005258 0.717035 0.123 Uiso 1 1 calc R U . . .
C062 C -0.2251(14) 0.9267(14) 0.6630(15) 0.151(10) Uani 1 1 d D U . . .
H062 H -0.247778 0.955680 0.665816 0.181 Uiso 1 1 calc R U . . .
C063 C 0.0063(10) 0.5639(13) 1.1385(14) 0.129(9) Uani 1 1 d D U . . .
H063 H -0.032558 0.572031 1.139816 0.154 Uiso 1 1 calc R U . . .
C064 C 0.3552(9) 0.9680(9) 0.3334(9) 0.081(6) Uani 1 1 d D U . . .
H064 H 0.343625 0.933603 0.346848 0.097 Uiso 1 1 calc R U . . .
C065 C 0.412(2) 0.4334(15) 0.705(2) 0.243(15) Uani 1 1 d D U . . .
H065 H 0.400500 0.400933 0.709352 0.292 Uiso 1 1 calc R U . . .
C65 C 0.515(2) 0.8866(15) 0.6174(16) 0.219(14) Uani 1 1 d D U . . .
H65 H 0.503493 0.917557 0.589472 0.263 Uiso 1 1 calc R U . . .
C066 C -0.1356(14) 0.6298(12) 0.3895(15) 0.138(9) Uani 1 1 d D U . . .
H066 H -0.151504 0.597245 0.405376 0.165 Uiso 1 1 calc R U . . .
C067 C 0.2685(18) 0.3126(12) 0.7215(15) 0.179(11) Uani 1 1 d D U . . .
H067 H 0.258862 0.281916 0.720257 0.214 Uiso 1 1 calc R U . . .
C068 C 0.4265(12) 0.9994(12) 0.9481(10) 0.095(9) Uani 1 1 d D U . . .
H25 H 0.408878 1.008577 0.917271 0.142 Uiso 1 1 calc R U . . .
HU H 0.444378 0.963672 0.958867 0.142 Uiso 1 1 calc R U . . .
HV H 0.454272 1.023875 0.941219 0.142 Uiso 1 1 calc R U . . .
C069 C 0.0746(10) 0.8107(10) 0.2194(10) 0.088(7) Uani 1 1 d D U . . .
H069 H 0.103869 0.832073 0.212754 0.106 Uiso 1 1 calc R U . . .
C070 C 0.5854(15) 0.6967(15) 1.0857(15) 0.14(2) Uani 1 1 d . . . . .
H27 H 0.570627 0.717897 1.053111 0.209 Uiso 1 1 calc R U . . .
HW H 0.609511 0.666996 1.083234 0.209 Uiso 1 1 calc R U . . .
HX H 0.606616 0.718190 1.094112 0.209 Uiso 1 1 calc R U . . .
C071 C 0.0620(13) 1.0884(13) 0.9278(13) 0.128(9) Uani 1 1 d D U . . .
H071 H 0.031111 1.079214 0.918360 0.154 Uiso 1 1 calc R U . . .
C072 C 0.3964(12) 0.7364(10) 0.7570(10) 0.083(8) Uani 1 1 d D U . . .
H28 H 0.377439 0.743605 0.727338 0.125 Uiso 1 1 calc R U . . .
HY H 0.395778 0.699236 0.779917 0.125 Uiso 1 1 calc R U . . .
HZ H 0.434740 0.745242 0.745919 0.125 Uiso 1 1 calc R U . . .
C30 C 0.2535(13) 0.6769(11) 0.7412(13) 0.116(9) Uani 1 1 d D U . . .
H30A H 0.213866 0.680698 0.738182 0.174 Uiso 1 1 calc R U . . .
H30B H 0.271697 0.704434 0.711718 0.174 Uiso 1 1 calc R U . . .
H30C H 0.259244 0.679956 0.772277 0.174 Uiso 1 1 calc R U . . .
C73 C 0.2099(15) 0.483(2) 1.1993(12) 0.175(3) Uani 1 1 d D U . . .
C06X C -0.0168(13) 0.9869(13) 0.8853(12) 0.130(9) Uani 1 1 d D U . . .
H30 H -0.038985 0.961968 0.911491 0.156 Uiso 1 1 calc R U . . .
C07X C -0.0355(11) 1.0162(14) 0.8392(14) 0.125(9) Uani 1 1 d D U . . .
H31 H -0.068866 1.008955 0.831681 0.151 Uiso 1 1 calc R U . . .
C073 C -0.0065(13) 1.0556(12) 0.8040(11) 0.127(9) Uani 1 1 d D U . . .
H073 H -0.021279 1.077944 0.773051 0.153 Uiso 1 1 calc R U . . .
C076 C 0.2166(11) 0.9226(12) 0.2994(11) 0.092(9) Uani 1 1 d D U . . .
H07R H 0.226622 0.933209 0.324594 0.138 Uiso 1 1 calc R U . . .
H07S H 0.208705 0.953752 0.268554 0.138 Uiso 1 1 calc R U . . .
H07T H 0.247347 0.900423 0.291136 0.138 Uiso 1 1 calc R U . . .
C077 C 0.0946(11) 0.9320(13) 1.0344(13) 0.118(11) Uani 1 1 d D U . . .
H33 H 0.071688 0.925229 1.066703 0.177 Uiso 1 1 calc R U . . .
H34 H 0.084719 0.910032 1.019055 0.177 Uiso 1 1 calc R U . . .
H35 H 0.088393 0.968999 1.011329 0.177 Uiso 1 1 calc R U . . .
C080 C -0.1671(11) 0.6769(15) 0.3885(14) 0.130(9) Uani 1 1 d D U . . .
H080 H -0.206222 0.678353 0.394468 0.156 Uiso 1 1 calc R U . . .
C081 C 0.3391(11) 0.6216(11) 0.7369(11) 0.086(3) Uani 1 1 d D U . . .
H08H H 0.353685 0.587496 0.737040 0.129 Uiso 1 1 calc R U . . .
H08I H 0.352374 0.625756 0.764798 0.129 Uiso 1 1 calc R U . . .
H08J H 0.351648 0.649509 0.704515 0.129 Uiso 1 1 calc R U . . .
C082 C -0.0102(12) 0.5707(13) 0.4929(11) 0.075(3) Uani 1 1 d . . . . .
H08L H 0.016484 0.582851 0.462604 0.112 Uiso 1 1 calc R U . . .
H08N H -0.045246 0.566635 0.483539 0.112 Uiso 1 1 calc R U . . .
H08O H 0.004218 0.536913 0.517718 0.112 Uiso 1 1 calc R U . . .
C085 C -0.0082(12) 0.5850(13) 0.5695(11) 0.075(3) Uani 1 1 d . . . . .
H08P H -0.013927 0.547738 0.582740 0.112 Uiso 1 1 calc R U . . .
H08Q H -0.033055 0.600991 0.589611 0.112 Uiso 1 1 calc R U . . .
H08R H 0.030202 0.588738 0.571839 0.112 Uiso 1 1 calc R U . . .
C086 C 0.0539(12) 1.1151(13) 0.9594(13) 0.128(9) Uani 1 1 d D U . . .
H086 H 0.017648 1.123577 0.971977 0.154 Uiso 1 1 calc R U . . .
C87 C 0.3398(15) 0.4588(16) 0.8117(15) 0.191(8) Uani 1 1 d D U . . .
H87 H 0.373296 0.467722 0.790115 0.230 Uiso 1 1 calc R U . . .
C087 C 0.0401(13) 0.6002(11) 1.1084(12) 0.133(9) Uani 1 1 d D U . . .
H087 H 0.025234 0.634304 1.087891 0.160 Uiso 1 1 calc R U . . .
C088 C 0.3717(14) 0.7187(11) 0.4268(13) 0.114(10) Uani 1 1 d D U . . .
H08S H 0.351003 0.712246 0.404206 0.171 Uiso 1 1 calc R U . . .
H08U H 0.352482 0.705392 0.461214 0.171 Uiso 1 1 calc R U . . .
H08V H 0.408837 0.700732 0.427191 0.171 Uiso 1 1 calc R U . . .
C88 C 0.6770(14) 0.7034(12) 0.7623(11) 0.148(6) Uani 1 1 d D U . . .
H88 H 0.668968 0.675775 0.754764 0.177 Uiso 1 1 calc R U . . .
C089 C 0.1201(10) 0.9196(12) 0.3443(10) 0.076(3) Uani 1 1 d D U . . .
H08W H 0.096047 0.893663 0.369579 0.113 Uiso 1 1 calc R U . . .
H08X H 0.098405 0.945452 0.317742 0.113 Uiso 1 1 calc R U . . .
H08Y H 0.136243 0.937221 0.360825 0.113 Uiso 1 1 calc R U . . .
C89 C 0.7310(12) 0.7079(13) 0.7678(13) 0.132(4) Uani 1 1 d D U . . .
H89 H 0.759457 0.681744 0.767019 0.158 Uiso 1 1 calc R U . . .
C090 C 0.3600(11) 0.8251(10) 0.7474(10) 0.074(3) Uani 1 1 d D U . . .
H09M H 0.327029 0.842303 0.759320 0.111 Uiso 1 1 calc R U . . .
H09N H 0.355432 0.826667 0.714039 0.111 Uiso 1 1 calc R U . . .
H09O H 0.392438 0.842974 0.744596 0.111 Uiso 1 1 calc R U . . .
C093 C 0.0942(13) 0.5891(11) 1.1069(11) 0.129(9) Uani 1 1 d D U . . .
H093 H 0.118060 0.615296 1.085474 0.155 Uiso 1 1 calc R U . . .
C095 C 0.3407(13) 0.8757(11) 1.1815(12) 0.110(9) Uani 1 1 d D U . . .
H09P H 0.378462 0.884347 1.166456 0.165 Uiso 1 1 calc R U . . .
H09Q H 0.335746 0.872807 1.216408 0.165 Uiso 1 1 calc R U . . .
H09R H 0.314350 0.903261 1.161455 0.165 Uiso 1 1 calc R U . . .
C95 C 0.4937(19) 0.8787(18) 0.664(2) 0.220(14) Uani 1 1 d D U . . .
H95 H 0.465524 0.902913 0.669554 0.264 Uiso 1 1 calc R U . . .
C098 C -0.1527(14) 0.8136(12) 0.8054(12) 0.150(10) Uani 1 1 d D U . . .
H098 H -0.168942 0.848323 0.789127 0.179 Uiso 1 1 calc R U . . .
C099 C 0.2010(12) 0.6007(11) 0.9630(12) 0.089(3) Uani 1 1 d D U . . .
H09S H 0.227703 0.585038 0.988161 0.134 Uiso 1 1 calc R U . . .
H09T H 0.216314 0.596559 0.931821 0.134 Uiso 1 1 calc R U . . .
H09U H 0.166727 0.583160 0.976609 0.134 Uiso 1 1 calc R U . . .
C99 C 0.2328(15) 0.4360(15) 0.8767(16) 0.203(9) Uani 1 1 d D U . . .
H99 H 0.198378 0.429660 0.897189 0.244 Uiso 1 1 calc R U . . .
C26 C 0.4650(18) 0.4429(17) 0.691(2) 0.243(15) Uani 1 1 d D U . . .
H26 H 0.491167 0.417194 0.685846 0.292 Uiso 1 1 calc R U . . .
Cl10 Cl 0.2626(8) 0.9929(9) 0.6675(8) 0.274(10) Uani 1 1 d D U . . .
Cl8 Cl 0.1558(10) 1.0361(10) 0.6833(9) 0.314(11) Uani 1 1 d D U . . .
Cl6 Cl 0.1827(9) 0.9989(9) 0.6100(9) 0.297(11) Uani 1 1 d D U . . .
B8 B 0.1170(10) 0.2995(11) 0.8439(10) 0.316(15) Uani 1 1 d D U . . .
C10 C -0.2690(13) 0.7420(18) 0.5513(16) 0.52(2) Uani 1 1 d D U . . .
H10A H -0.271(2) 0.775(2) 0.5195(19) 0.618 Uiso 1 1 d D U . . .
F11 F 0.0054(9) 0.7604(10) 0.8897(8) 0.170(6) Uani 1 1 d D U . . .
F12 F -0.0623(10) 0.6996(9) 0.9674(9) 0.198(7) Uani 1 1 d D U . . .
F13 F 0.0589(12) 0.2937(14) 0.8626(13) 0.287(13) Uani 1 1 d D U . . .
Cl19 Cl -0.2592(13) 0.7489(16) 0.6044(14) 0.497(16) Uani 1 1 d D U . . .
F1 F 0.1399(14) 0.3278(15) 0.8664(15) 0.331(14) Uani 1 1 d D U . . .
Cl12 Cl -0.2164(12) 0.6962(16) 0.5503(14) 0.522(17) Uani 1 1 d D U . . .
Cl11 Cl -0.3250(12) 0.7062(16) 0.5719(14) 0.508(16) Uani 1 1 d D U . . .
F27 F -0.0856(9) 0.8071(9) 0.9212(9) 0.199(7) Uani 1 1 d D U . . .
F31 F 0.1228(15) 0.3300(15) 0.7892(12) 0.353(15) Uani 1 1 d D U . . .
F8 F 0.1460(13) 0.2484(13) 0.8549(15) 0.306(14) Uani 1 1 d D U . . .
F56 F -0.0041(9) 0.7640(10) 0.9833(8) 0.164(6) Uani 1 1 d D U . . .
C66 C -0.1726(13) 0.7819(14) 0.8545(12) 0.153(10) Uani 1 1 d D U . . .
H66 H -0.202652 0.794871 0.871822 0.184 Uiso 1 1 calc R U . . .
C85 C -0.1490(15) 0.7317(14) 0.8782(10) 0.156(10) Uani 1 1 d D U . . .
H85 H -0.162627 0.710174 0.911990 0.187 Uiso 1 1 calc R U . . .
C55 C -0.1055(15) 0.7124(12) 0.8531(13) 0.156(10) Uani 1 1 d D U . . .
H55 H -0.089843 0.677425 0.869317 0.187 Uiso 1 1 calc R U . . .
C3 C 0.2071(13) 1.030(3) 0.640(2) 0.24(2) Uani 1 1 d D U . . .
H3A H 0.217802 1.065479 0.614524 0.292 Uiso 1 1 calc R U . . .
Cl14 Cl 0.7545(9) 0.9278(9) 0.8198(9) 0.296(10) Uani 1 1 d D U . . .
Cl16 Cl 0.7424(11) 0.9773(12) 0.8798(11) 0.404(14) Uani 1 1 d D U . . .
Cl17 Cl 0.8417(9) 0.9479(11) 0.8469(12) 0.409(14) Uani 1 1 d D U . . .
C16 C 0.7790(10) 0.9232(15) 0.8741(14) 0.34(3) Uani 1 1 d D U . . .
H16A H 0.778381 0.888884 0.904557 0.413 Uiso 1 1 calc R U . . .
H37 H 0.320490 0.860271 0.944360 0.15(14) Uiso 1 1 d D . . . .
H39 H 0.138930 0.670670 0.646460 0.200 Uiso 1 1 d D U . . .
H42 H 0.203465 0.636086 0.611279 0.200 Uiso 1 1 d D U . . .
H44 H 0.296140 0.698670 1.035229 0.200 Uiso 1 1 d D U . . .
H45 H 0.423760 0.820230 1.031021 0.200 Uiso 1 1 d D U . . .
H46 H 0.354187 0.743773 1.050953 0.200 Uiso 1 1 d D U . . .
H47 H 0.138885 0.825132 0.583179 0.200 Uiso 1 1 d D U . . .
H48 H 0.290050 0.776717 0.906443 0.200 Uiso 1 1 d D U . . .
H49 H 0.063420 0.652520 0.597180 0.02(5) Uiso 1 1 d D . . . .
H50 H 0.095210 0.829210 0.475080 0.03(6) Uiso 1 1 d . . . . .
H51 H 0.117599 0.743312 0.488525 0.200 Uiso 1 1 d D U . . .
H53 H 0.439384 0.680700 1.033997 0.200 Uiso 1 1 d . U . . .
H54 H 0.278996 0.803500 1.080601 0.200 Uiso 1 1 d . U . . .
H56 H 0.424560 0.893764 0.927588 0.2(2) Uiso 1 1 d D . . . .
H57 H 0.094144 0.774295 0.565271 0.200 Uiso 1 1 d D U . . .
H58 H 0.194400 0.749000 0.632600 0.200 Uiso 1 1 d . U . . .
H59 H 0.204165 0.761415 0.445203 0.200 Uiso 1 1 d D U . . .
H61 H 0.252920 0.689850 0.479389 0.200 Uiso 1 1 d . U . . .
H62 H 0.335894 0.841938 0.882131 0.200 Uiso 1 1 d D U . . .
H63 H 0.473289 0.761030 0.991508 0.200 Uiso 1 1 d D U . . .

loop_
_atom_site_aniso_label
_atom_site_aniso_U_11
_atom_site_aniso_U_22
_atom_site_aniso_U_33
_atom_site_aniso_U_23
_atom_site_aniso_U_13
_atom_site_aniso_U_12
Cl 0.166(12) 0.115(10) 0.168(12) -0.100(9) -0.073(10) 0.032(8)
C0A0 0.064(5) 0.098(6) 0.073(5) -0.045(5) 0.008(4) -0.033(5)
C0A9 0.14(2) 0.12(2) 0.123(14) -0.042(15) -0.013(13) 0.015(18)
C0AC 0.099(16) 0.120(16) 0.071(15) -0.014(13) -0.013(14) -0.029(15)
C0AD 0.051(6) 0.088(7) 0.076(6) -0.037(5) -0.012(4) 0.002(5)
C0AE 0.071(6) 0.092(7) 0.064(5) -0.046(5) -0.003(4) -0.004(5)
C0AF 0.059(6) 0.087(7) 0.064(5) -0.033(5) -0.011(4) -0.023(5)
C0AH 0.101(18) 0.14(2) 0.085(15) -0.045(16) -0.018(13) -0.011(18)
C0AI 0.056(6) 0.104(7) 0.077(6) -0.047(6) 0.004(4) -0.030(5)
Cu0A 0.054(3) 0.069(3) 0.068(3) -0.028(2) -0.004(2) -0.012(2)
Cu0B 0.062(3) 0.065(3) 0.069(3) -0.037(2) -0.011(2) -0.013(2)
Cu0C 0.057(3) 0.071(3) 0.054(2) -0.029(2) -0.011(2) -0.005(2)
Cu0D 0.048(3) 0.080(3) 0.054(2) -0.033(2) -0.0083(19) -0.008(2)
Cu0E 0.057(3) 0.083(3) 0.054(2) -0.030(2) -0.008(2) -0.015(2)
Cu0F 0.062(3) 0.073(3) 0.065(3) -0.039(2) -0.003(2) -0.009(2)
Cu0G 0.055(3) 0.077(3) 0.058(3) -0.030(2) -0.004(2) -0.011(2)
Cu0H 0.059(3) 0.076(3) 0.064(3) -0.034(2) -0.004(2) -0.020(2)
Cu0I 0.063(3) 0.081(3) 0.052(2) -0.033(2) 0.007(2) -0.009(2)
Cu0J 0.046(3) 0.081(3) 0.068(3) -0.035(2) -0.005(2) -0.018(2)
Cu0K 0.065(3) 0.073(3) 0.069(3) -0.036(2) -0.012(2) -0.006(2)
Cu0L 0.065(3) 0.072(3) 0.058(3) -0.036(2) -0.006(2) -0.015(2)
Cu0M 0.050(3) 0.077(3) 0.069(3) -0.032(2) 0.002(2) -0.017(2)
Cu0N 0.060(3) 0.065(3) 0.061(3) -0.029(2) -0.009(2) -0.010(2)
Cu0O 0.061(3) 0.076(3) 0.067(3) -0.038(2) -0.012(2) -0.012(2)
Cu0P 0.075(3) 0.081(3) 0.053(3) -0.029(2) -0.015(2) -0.014(2)
Cu0Q 0.050(3) 0.079(3) 0.081(3) -0.040(3) -0.009(2) -0.009(2)
Cu0R 0.079(3) 0.082(3) 0.070(3) -0.035(3) 0.001(2) -0.021(3)
Cu0S 0.065(3) 0.087(3) 0.083(3) -0.051(3) 0.007(2) -0.006(3)
Cu0T 0.074(3) 0.079(3) 0.069(3) -0.034(3) -0.015(2) -0.013(3)
Cu0U 0.077(3) 0.081(3) 0.060(3) -0.029(3) -0.004(2) -0.002(3)
Cu0V 0.055(3) 0.073(3) 0.081(3) -0.026(3) -0.002(2) -0.007(2)
Cu0W 0.069(3) 0.079(3) 0.071(3) -0.031(3) 0.000(2) -0.003(2)
Cu0X 0.060(3) 0.076(3) 0.096(3) -0.032(3) -0.011(2) -0.011(2)
Cu0Y 0.070(3) 0.078(3) 0.084(3) -0.029(3) -0.010(2) -0.005(3)
Cu0Z 0.075(3) 0.087(4) 0.077(3) -0.032(3) 0.010(2) -0.031(3)
C1 0.26(3) 0.089(17) 0.21(3) -0.058(18) -0.12(2) 0.00(2)
Cl1 0.087(7) 0.120(9) 0.081(7) -0.053(6) -0.004(5) -0.027(6)
Cl1T 0.077(7) 0.087(7) 0.080(6) -0.049(6) -0.004(5) -0.008(5)
Cu01 0.049(2) 0.065(3) 0.054(2) -0.033(2) -0.0037(18) -0.014(2)
Cu1A 0.083(3) 0.088(4) 0.086(3) -0.046(3) -0.023(3) -0.004(3)
Cu1B 0.094(4) 0.076(4) 0.105(4) -0.039(3) -0.015(3) -0.001(3)
Cu1C 0.056(3) 0.098(4) 0.095(3) -0.040(3) -0.003(2) -0.013(3)
Cu1D 0.076(3) 0.117(4) 0.070(3) -0.031(3) -0.005(2) -0.011(3)
Cu1E 0.055(3) 0.106(4) 0.109(4) -0.051(3) 0.003(3) -0.022(3)
Cu1F 0.098(4) 0.079(4) 0.074(3) -0.016(3) -0.008(3) -0.014(3)
Cu1G 0.083(4) 0.105(4) 0.117(4) -0.063(3) -0.006(3) -0.016(3)
Cu1H 0.106(4) 0.087(4) 0.110(4) -0.052(3) 0.001(3) -0.029(3)
Cu1I 0.069(3) 0.099(4) 0.086(3) -0.030(3) -0.011(3) 0.002(3)
Cu1J 0.075(3) 0.115(4) 0.097(4) -0.051(3) -0.014(3) -0.004(3)
Cu1K 0.102(4) 0.115(4) 0.063(3) -0.026(3) 0.000(3) -0.034(3)
Cu1L 0.099(4) 0.083(4) 0.139(5) -0.030(3) 0.008(3) -0.043(3)
Cu1M 0.161(6) 0.082(4) 0.191(6) -0.040(4) -0.101(5) 0.022(4)
S1N 0.044(5) 0.073(6) 0.059(5) -0.029(5) -0.003(4) -0.010(4)
S1O 0.051(6) 0.088(7) 0.076(6) -0.037(5) -0.012(4) 0.002(5)
S1P 0.059(6) 0.087(7) 0.064(5) -0.033(5) -0.011(4) -0.023(5)
S1Q 0.048(5) 0.071(6) 0.062(5) -0.030(5) -0.004(4) -0.005(5)
S1R 0.064(5) 0.098(6) 0.073(5) -0.045(5) 0.008(4) -0.033(5)
S1S 0.064(6) 0.079(7) 0.058(5) -0.031(5) -0.021(4) -0.003(5)
S1U 0.069(6) 0.067(6) 0.055(5) -0.028(5) -0.014(4) -0.014(5)
S1V 0.074(6) 0.110(8) 0.075(6) -0.053(6) -0.028(5) 0.008(5)
S1W 0.053(5) 0.081(6) 0.064(5) -0.043(5) 0.004(4) -0.016(5)
S1X 0.058(6) 0.060(6) 0.083(6) -0.038(5) -0.013(5) -0.002(5)
S1Y 0.067(6) 0.087(7) 0.062(6) -0.032(5) -0.003(4) -0.023(5)
S1Z 0.087(7) 0.079(7) 0.084(6) -0.032(5) -0.009(5) -0.018(5)
C2 0.166(5) 0.171(5) 0.187(5) -0.075(4) 0.041(5) -0.075(4)
B2 0.105(9) 0.162(11) 0.098(8) -0.071(8) -0.007(6) 0.009(7)
Cl2 0.101(9) 0.110(10) 0.186(13) -0.002(9) -0.065(9) -0.018(7)
Cl02 0.135(10) 0.099(9) 0.088(8) -0.030(7) -0.002(7) 0.011(7)
Cl2C 0.066(6) 0.081(7) 0.089(7) -0.038(6) -0.014(5) -0.014(5)
Cu02 0.041(2) 0.073(3) 0.057(2) -0.034(2) 0.0002(18) -0.012(2)
P2F 0.079(7) 0.094(8) 0.061(6) -0.041(6) -0.011(5) -0.015(6)
P2G 0.097(9) 0.081(8) 0.075(7) -0.022(6) -0.029(6) 0.012(6)
P2H 0.060(7) 0.085(8) 0.072(6) -0.038(6) -0.013(5) -0.006(5)
P2L 0.105(9) 0.162(11) 0.098(8) -0.071(8) -0.007(6) 0.009(7)
P02O 0.091(8) 0.166(10) 0.175(9) -0.111(8) 0.010(7) -0.018(7)
P02R 0.166(5) 0.171(5) 0.187(5) -0.075(4) 0.041(5) -0.075(4)
P02T 0.237(16) 0.145(12) 0.191(14) -0.096(12) -0.137(13) 0.070(12)
S2A 0.077(6) 0.076(6) 0.062(5) -0.041(5) 0.000(4) -0.017(5)
S2B 0.081(7) 0.099(7) 0.110(7) -0.052(6) -0.026(6) -0.028(6)
S2D 0.087(7) 0.101(8) 0.093(7) -0.055(6) -0.020(5) 0.010(6)
S2J 0.066(6) 0.090(7) 0.084(6) -0.039(6) 0.009(5) -0.014(5)
S2K 0.099(7) 0.088(7) 0.084(6) -0.039(6) -0.039(5) 0.000(6)
S2M 0.071(6) 0.066(6) 0.127(8) -0.034(6) -0.004(6) 0.004(5)
C31 0.091(8) 0.166(10) 0.175(9) -0.111(8) 0.010(7) -0.018(7)
C03A 0.088(15) 0.083(15) 0.109(15) -0.051(11) 0.001(12) -0.022(12)
C03B 0.060(6) 0.079(7) 0.066(6) -0.035(5) -0.011(4) -0.006(5)
C03D 0.064(5) 0.098(6) 0.073(5) -0.045(5) 0.008(4) -0.033(5)
C03E 0.074(12) 0.062(14) 0.120(15) -0.027(14) -0.003(12) 0.003(11)
C03F 0.077(13) 0.091(14) 0.075(13) -0.016(11) 0.007(11) -0.019(11)
C03G 0.11(3) 0.07(3) 0.08(3) -0.04(2) 0.03(2) -0.06(3)
C03H 0.089(15) 0.14(2) 0.101(16) -0.061(14) -0.001(13) -0.024(14)
C03I 0.064(11) 0.091(14) 0.072(12) -0.035(12) 0.002(10) 0.005(11)
C03J 0.067(13) 0.083(14) 0.070(12) -0.019(11) 0.009(10) -0.016(11)
C03K 0.082(13) 0.108(11) 0.114(15) -0.066(15) -0.024(14) 0.018(12)
C03L 0.110(18) 0.042(14) 0.088(16) -0.008(13) 0.000(13) 0.004(12)
C03M 0.09(3) 0.06(2) 0.09(3) -0.05(2) 0.03(2) -0.01(2)
C03N 0.072(6) 0.098(7) 0.062(5) -0.040(5) -0.014(4) -0.013(5)
C03O 0.086(15) 0.13(2) 0.097(17) -0.063(14) -0.007(13) -0.027(14)
C03P 0.057(13) 0.115(17) 0.087(14) -0.056(13) -0.007(10) 0.014(11)
C03Q 0.11(3) 0.11(4) 0.07(3) -0.03(3) -0.04(2) 0.04(3)
C03R 0.11(3) 0.08(3) 0.08(3) -0.01(2) -0.04(2) 0.02(3)
C03S 0.092(15) 0.085(15) 0.115(15) -0.053(11) -0.004(12) -0.020(12)
C03T 0.068(17) 0.095(18) 0.089(10) -0.030(11) 0.002(13) 0.028(14)
C03U 0.075(19) 0.095(19) 0.069(18) -0.021(15) 0.001(13) -0.013(14)
C03V 0.04(2) 0.13(4) 0.09(3) -0.05(3) -0.02(2) 0.03(2)
C03W 0.112(18) 0.20(2) 0.123(16) -0.110(17) -0.021(15) -0.042(17)
C03X 0.12(4) 0.26(7) 0.14(4) -0.03(4) 0.10(3) -0.08(4)
C03Y 0.119(18) 0.126(19) 0.088(15) 0.000(14) -0.004(12) 0.020(15)
C03Z 0.040(14) 0.110(18) 0.095(17) -0.046(14) -0.023(12) 0.008(13)
Cl3 0.070(7) 0.094(8) 0.149(10) -0.031(7) -0.008(7) -0.024(6)
Cu03 0.044(2) 0.071(3) 0.050(2) -0.030(2) -0.0068(18) -0.010(2)
C4 0.085(19) 0.118(19) 0.108(15) -0.052(14) -0.021(16) 0.048(16)
C04A 0.101(19) 0.14(2) 0.075(16) -0.051(15) 0.000(14) -0.028(16)
C04C 0.092(15) 0.14(2) 0.106(17) -0.056(14) 0.003(13) -0.022(15)
C04D 0.057(16) 0.18(3) 0.15(2) -0.044(17) 0.015(14) -0.004(15)
C04E 0.19(2) 0.079(15) 0.129(17) -0.069(11) -0.049(17) 0.043(16)
C04F 0.067(6) 0.087(7) 0.062(6) -0.032(5) -0.003(4) -0.023(5)
C04G 0.27(3) 0.096(18) 0.21(3) -0.058(18) -0.12(2) 0.00(2)
C04H 0.15(2) 0.17(3) 0.096(18) -0.052(17) 0.039(15) -0.037(19)
C04I 0.057(13) 0.116(17) 0.090(14) -0.050(12) -0.009(11) 0.013(11)
C04J 0.071(6) 0.066(6) 0.127(8) -0.034(6) -0.004(6) 0.004(5)
C04L 0.113(18) 0.20(2) 0.132(16) -0.120(17) -0.019(15) -0.045(17)
C04N 0.122(17) 0.114(18) 0.088(15) -0.049(13) -0.015(12) -0.055(14)
C04O 0.079(13) 0.086(15) 0.077(12) -0.014(11) 0.005(11) -0.020(11)
C04P 0.064(14) 0.099(17) 0.055(15) -0.022(12) 0.003(11) -0.013(11)
C04Q 0.14(2) 0.042(15) 0.079(18) -0.018(15) -0.030(14) -0.025(15)
C04R 0.100(15) 0.102(16) 0.126(16) -0.078(14) 0.006(13) -0.013(12)
C04S 0.092(15) 0.088(15) 0.111(15) -0.057(11) -0.005(13) -0.020(12)
C04U 0.073(19) 0.11(2) 0.075(16) -0.046(15) -0.010(13) -0.015(16)
C04V 0.084(18) 0.139(19) 0.109(15) -0.045(14) -0.028(13) 0.028(17)
C04W 0.063(16) 0.18(3) 0.16(2) -0.044(17) 0.009(14) -0.005(15)
C04X 0.19(2) 0.081(15) 0.134(17) -0.072(12) -0.045(17) 0.045(16)
C04Y 0.113(18) 0.127(19) 0.083(15) -0.003(14) -0.008(12) 0.018(15)
C04Z 0.074(6) 0.110(8) 0.075(6) -0.053(6) -0.028(5) 0.008(5)
Cl4 0.102(8) 0.091(8) 0.074(7) -0.017(6) -0.003(6) -0.016(6)
Cu04 0.047(3) 0.069(3) 0.069(3) -0.035(2) -0.010(2) -0.005(2)
C5 0.099(15) 0.100(16) 0.130(16) -0.078(14) 0.009(13) -0.014(12)
C05B 0.093(15) 0.14(2) 0.108(17) -0.052(14) -0.002(13) -0.020(14)
C05C 0.076(13) 0.088(14) 0.072(12) -0.019(11) 0.006(11) -0.013(11)
C05D 0.091(15) 0.14(2) 0.109(17) -0.055(14) 0.000(13) -0.019(14)
C05E 0.12(2) 0.15(2) 0.079(17) -0.038(15) -0.029(14) -0.043(17)
C05F 0.053(14) 0.117(19) 0.108(18) -0.034(14) -0.010(12) 0.008(14)
C04B 0.052(15) 0.114(19) 0.117(18) -0.033(14) -0.013(12) 0.004(14)
C02Z 0.049(14) 0.115(19) 0.114(18) -0.034(14) -0.011(13) -0.008(13)
C05G 0.14(2) 0.030(15) 0.12(2) -0.006(16) -0.031(16) -0.030(14)
C05H 0.076(13) 0.089(14) 0.073(12) -0.018(11) 0.010(11) -0.025(11)
C05I 0.11(2) 0.14(2) 0.086(17) -0.045(15) 0.005(14) -0.033(17)
C05K 0.166(5) 0.171(5) 0.187(5) -0.075(4) 0.041(5) -0.075(4)
C05N 0.13(2) 0.16(2) 0.083(18) -0.039(17) -0.005(14) -0.036(17)
C05O 0.12(2) 0.14(2) 0.14(2) -0.090(18) 0.064(19) -0.049(18)
C05P 0.094(16) 0.113(18) 0.15(2) -0.039(16) 0.037(16) -0.024(15)
C05Q 0.15(2) 0.059(18) 0.090(18) -0.033(16) -0.033(16) -0.026(17)
C05R 0.046(13) 0.110(18) 0.101(17) -0.048(14) -0.019(12) 0.013(13)
C05T 0.103(18) 0.096(13) 0.077(16) -0.056(12) -0.006(14) -0.005(11)
C05U 0.116(18) 0.124(19) 0.086(15) -0.007(14) -0.004(12) 0.017(15)
C05V 0.058(13) 0.121(17) 0.090(14) -0.047(12) -0.011(10) 0.012(12)
C05W 0.114(18) 0.20(2) 0.133(16) -0.105(18) -0.018(15) -0.041(17)
C05Y 0.068(14) 0.138(18) 0.101(17) -0.081(16) 0.024(13) -0.027(13)
C05Z 0.114(18) 0.124(19) 0.085(15) -0.004(14) -0.002(12) 0.020(15)
Cl5 0.262(19) 0.150(13) 0.236(17) -0.128(13) 0.122(14) -0.117(13)
Cu05 0.050(3) 0.073(3) 0.062(3) -0.028(2) -0.008(2) -0.009(2)
C06B 0.13(2) 0.123(15) 0.12(2) -0.024(17) -0.022(19) -0.014(17)
C06D 0.090(15) 0.092(15) 0.111(15) -0.054(11) -0.004(13) -0.019(12)
C06E 0.068(19) 0.15(3) 0.13(2) -0.05(2) 0.017(18) 0.004(19)
C06F 0.126(17) 0.116(18) 0.091(15) -0.050(13) -0.019(12) -0.051(15)
C06G 0.063(16) 0.19(3) 0.16(2) -0.044(17) 0.014(14) -0.002(15)
C06H 0.064(19) 0.15(3) 0.11(2) 0.000(19) 0.034(16) 0.023(19)
C06J 0.083(17) 0.15(2) 0.19(2) -0.110(19) -0.037(15) 0.009(14)
C06L 0.066(6) 0.088(7) 0.064(5) -0.041(5) -0.010(4) -0.009(5)
C06M 0.074(12) 0.088(11) 0.066(14) -0.048(9) -0.016(10) -0.012(10)
C06N 0.056(12) 0.090(16) 0.080(15) -0.030(15) -0.001(12) -0.022(12)
C06P 0.058(13) 0.113(17) 0.092(14) -0.048(13) -0.003(11) 0.020(11)
C06R 0.26(3) 0.090(17) 0.21(3) -0.060(18) -0.12(2) 0.00(2)
C06S 0.143(18) 0.108(16) 0.079(15) -0.046(12) -0.013(14) -0.001(16)
C06T 0.087(7) 0.101(8) 0.093(7) -0.055(6) -0.020(5) 0.010(6)
C06U 0.095(15) 0.086(15) 0.112(15) -0.058(11) -0.002(13) -0.020(12)
C06V 0.093(15) 0.091(15) 0.113(15) -0.058(11) -0.002(12) -0.018(12)
C06W 0.12(2) 0.17(2) 0.091(18) -0.025(16) -0.020(15) -0.037(17)
C06Z 0.078(11) 0.101(11) 0.117(16) -0.059(13) -0.042(12) -0.028(11)
Cu06 0.050(3) 0.072(3) 0.052(2) -0.026(2) -0.0025(19) -0.019(2)
C7 0.166(5) 0.171(5) 0.187(5) -0.075(4) 0.041(5) -0.075(4)
C07D 0.14(2) 0.109(17) 0.107(15) -0.055(14) 0.022(17) -0.030(15)
C07F 0.110(19) 0.12(2) 0.070(16) -0.036(13) -0.026(14) -0.001(16)
C07G 0.066(6) 0.088(7) 0.064(5) -0.041(5) -0.010(4) -0.009(5)
C07H 0.080(12) 0.110(15) 0.072(11) -0.036(12) -0.013(11) -0.027(13)
C07I 0.063(16) 0.19(3) 0.16(2) -0.044(17) 0.010(14) -0.003(15)
C07J 0.066(6) 0.090(7) 0.084(6) -0.039(6) 0.009(5) -0.014(5)
C07K 0.077(17) 0.108(19) 0.119(19) -0.015(15) -0.008(15) 0.013(14)
C07M 0.166(5) 0.171(5) 0.187(5) -0.075(4) 0.041(5) -0.075(4)
C07N 0.097(16) 0.112(18) 0.15(2) -0.040(16) 0.036(15) -0.024(14)
C07O 0.064(5) 0.098(6) 0.073(5) -0.045(5) 0.008(4) -0.033(5)
C07P 0.16(3) 0.18(3) 0.45(4) -0.15(3) -0.15(3) 0.02(2)
C07Q 0.087(7) 0.101(8) 0.093(7) -0.055(6) -0.020(5) 0.010(6)
C07U 0.11(2) 0.13(2) 0.16(2) -0.091(18) 0.056(19) -0.046(18)
C07W 0.25(4) 0.22(3) 0.29(4) -0.18(3) 0.01(3) -0.08(2)
C07Y 0.071(6) 0.066(6) 0.127(8) -0.034(6) -0.004(6) 0.004(5)
C07Z 0.25(4) 0.22(3) 0.29(4) -0.18(3) 0.01(2) -0.08(3)
Cu07 0.061(3) 0.072(3) 0.057(3) -0.037(2) -0.002(2) -0.020(2)
C8 0.166(5) 0.171(5) 0.187(5) -0.075(4) 0.041(5) -0.075(4)
C08E 0.068(16) 0.19(3) 0.16(2) -0.046(17) 0.006(14) -0.003(15)
C08F 0.25(4) 0.22(3) 0.29(4) -0.18(3) 0.01(3) -0.08(2)
C08G 0.12(2) 0.096(11) 0.129(19) -0.070(14) 0.025(17) -0.020(13)
C08I 0.25(4) 0.22(3) 0.29(4) -0.18(3) 0.01(2) -0.08(3)
C08K 0.27(3) 0.096(17) 0.21(3) -0.057(19) -0.12(2) 0.00(2)
C08L 0.053(5) 0.081(6) 0.064(5) -0.043(5) 0.004(4) -0.016(5)
C08M 0.132(17) 0.117(17) 0.096(15) -0.050(13) -0.021(12) -0.053(15)
C08O 0.099(7) 0.088(7) 0.084(6) -0.039(6) -0.039(5) 0.000(6)
C08P 0.237(16) 0.145(12) 0.191(14) -0.096(12) -0.137(13) 0.070(12)
C08S 0.187(11) 0.189(11) 0.213(12) -0.096(10) 0.043(11) -0.066(10)
C08T 0.16(2) 0.18(3) 0.102(18) -0.049(17) 0.042(15) -0.033(19)
C08U 0.106(18) 0.130(17) 0.131(18) -0.042(14) -0.024(13) -0.034(17)
C08V 0.25(4) 0.22(3) 0.29(4) -0.18(3) 0.02(2) -0.08(3)
C08W 0.25(4) 0.22(3) 0.29(4) -0.18(3) 0.02(3) -0.08(3)
C08X 0.064(6) 0.079(7) 0.058(5) -0.031(5) -0.021(4) -0.003(5)
C08Y 0.12(2) 0.14(2) 0.14(2) -0.091(18) 0.062(18) -0.044(18)
C08Z 0.080(18) 0.110(18) 0.108(18) -0.025(15) 0.008(14) -0.004(16)
Cu08 0.052(3) 0.065(3) 0.060(3) -0.031(2) -0.0041(19) -0.012(2)
C9 0.33(4) 0.19(3) 0.12(2) -0.03(2) -0.02(3) 0.00(3)
C09B 0.115(19) 0.157(19) 0.065(10) -0.052(14) 0.006(12) 0.003(18)
C09E 0.091(13) 0.094(17) 0.084(10) -0.037(12) -0.011(12) -0.010(12)
C09M 0.087(7) 0.079(7) 0.084(6) -0.032(5) -0.009(5) -0.018(5)
C09N 0.081(7) 0.099(7) 0.110(7) -0.052(6) -0.026(6) -0.028(6)
C09U 0.099(15) 0.15(2) 0.097(19) -0.023(18) 0.004(16) -0.039(15)
C09W 0.059(11) 0.114(19) 0.076(16) -0.041(13) 0.014(12) -0.007(13)
C09Z 0.16(3) 0.18(3) 0.45(4) -0.15(3) -0.15(3) 0.01(2)
Cu09 0.065(3) 0.066(3) 0.072(3) -0.030(2) -0.019(2) -0.010(2)
C33 0.090(18) 0.116(18) 0.12(2) -0.044(16) 0.005(16) -0.023(15)
Cu10 0.067(3) 0.121(4) 0.072(3) -0.048(3) 0.004(2) -0.010(3)
Cu11 0.090(4) 0.088(4) 0.067(3) -0.035(3) -0.008(2) -0.028(3)
C12 0.140(19) 0.120(13) 0.112(19) -0.023(16) -0.028(16) -0.006(13)
Cu12 0.069(3) 0.088(4) 0.080(3) -0.040(3) 0.004(2) -0.013(3)
C05A 0.122(17) 0.111(17) 0.091(15) -0.050(13) -0.017(12) -0.059(15)
C6 0.127(17) 0.112(18) 0.092(15) -0.052(13) -0.015(12) -0.059(15)
C13 0.129(17) 0.113(18) 0.097(15) -0.055(13) -0.017(12) -0.054(14)
Cu13 0.096(4) 0.083(4) 0.085(3) -0.046(3) -0.033(3) 0.001(3)
C14 0.12(2) 0.13(2) 0.16(2) -0.084(19) 0.052(19) -0.035(18)
Cu14 0.096(4) 0.080(4) 0.082(3) -0.036(3) -0.011(3) -0.014(3)
C15 0.078(13) 0.117(14) 0.082(14) -0.031(13) -0.020(10) 0.012(11)
Cu15 0.080(3) 0.083(4) 0.084(3) -0.036(3) -0.021(3) 0.012(3)
C32 0.32(4) 0.19(3) 0.11(2) -0.03(2) -0.02(3) -0.01(3)
Cu16 0.077(3) 0.107(4) 0.066(3) -0.044(3) -0.010(2) -0.021(3)
C17 0.094(11) 0.165(13) 0.192(13) -0.110(10) 0.009(11) -0.023(10)
Cu17 0.068(3) 0.083(3) 0.077(3) -0.020(3) -0.013(2) -0.016(3)
C18 0.096(11) 0.165(13) 0.196(13) -0.110(11) 0.005(11) -0.020(10)
Cu18 0.085(4) 0.085(4) 0.087(3) -0.034(3) -0.006(3) -0.017(3)
C19 0.098(11) 0.168(13) 0.197(13) -0.115(11) 0.011(11) -0.025(10)
Cu19 0.064(3) 0.114(4) 0.081(3) -0.054(3) -0.023(2) -0.003(3)
C20 0.252(18) 0.181(15) 0.199(16) -0.096(15) -0.128(15) 0.063(15)
Cl20 0.074(7) 0.089(7) 0.090(7) -0.034(6) -0.012(5) -0.005(6)
S21 0.060(6) 0.079(7) 0.066(6) -0.035(5) -0.011(4) -0.006(5)
C22 0.12(2) 0.13(2) 0.15(2) -0.088(18) 0.048(19) -0.039(18)
Cl22 0.067(6) 0.096(8) 0.070(6) -0.031(6) 0.005(5) -0.023(5)
C29 0.166(5) 0.171(5) 0.187(5) -0.075(4) 0.041(5) -0.075(4)
S23 0.056(6) 0.104(7) 0.077(6) -0.047(6) 0.004(4) -0.030(5)
C24 0.182(11) 0.190(12) 0.216(12) -0.088(10) 0.047(11) -0.067(10)
S24 0.066(6) 0.088(7) 0.064(5) -0.041(5) -0.010(4) -0.009(5)
C25 0.064(5) 0.098(6) 0.073(5) -0.045(5) 0.008(4) -0.033(5)
S25 0.072(6) 0.098(7) 0.062(5) -0.040(5) -0.014(4) -0.013(5)
S26 0.071(6) 0.092(7) 0.064(5) -0.046(5) -0.003(4) -0.004(5)
S27 0.060(6) 0.109(8) 0.050(5) -0.027(5) 0.004(4) -0.015(5)
C27 0.062(16) 0.13(3) 0.081(18) -0.029(17) 0.015(16) 0.010(18)
Cl28 0.091(7) 0.091(7) 0.065(6) -0.032(5) 0.001(5) -0.030(6)
C28 0.074(6) 0.110(8) 0.075(6) -0.053(6) -0.028(5) 0.008(5)
P29 0.052(6) 0.096(8) 0.067(6) -0.040(6) 0.004(5) -0.026(5)
C030 0.07(3) 0.09(3) 0.06(2) -0.01(2) -0.01(2) 0.02(2)
C031 0.19(2) 0.079(15) 0.127(17) -0.068(11) -0.049(17) 0.046(16)
C032 0.080(17) 0.15(2) 0.18(2) -0.117(19) -0.032(15) 0.016(14)
C033 0.109(19) 0.041(14) 0.086(16) -0.015(12) 0.000(12) 0.004(12)
C034 0.044(13) 0.111(18) 0.103(17) -0.046(14) -0.020(12) -0.002(13)
C36 0.16(3) 0.18(3) 0.45(4) -0.15(3) -0.15(3) 0.02(2)
C036 0.107(19) 0.049(14) 0.085(16) -0.019(12) -0.005(13) 0.007(13)
C037 0.18(2) 0.079(15) 0.125(17) -0.066(12) -0.050(17) 0.046(16)
C38 0.186(11) 0.188(11) 0.215(12) -0.094(10) 0.040(11) -0.063(10)
C038 0.087(7) 0.079(7) 0.084(6) -0.032(5) -0.009(5) -0.018(5)
C039 0.108(19) 0.044(14) 0.081(16) -0.014(12) -0.001(13) 0.007(13)
C040 0.083(17) 0.15(2) 0.18(2) -0.115(19) -0.037(15) 0.016(14)
C40 0.33(4) 0.19(3) 0.11(2) -0.04(2) -0.03(3) -0.01(3)
C041 0.08(3) 0.13(4) 0.14(4) -0.10(3) -0.02(3) 0.04(3)
C41 0.185(11) 0.188(11) 0.215(12) -0.095(10) 0.040(11) -0.075(9)
C042 0.063(18) 0.100(19) 0.077(16) -0.050(15) 0.020(13) -0.045(14)
C043 0.112(18) 0.19(2) 0.129(16) -0.110(17) -0.023(15) -0.043(16)
C43 0.185(11) 0.191(11) 0.214(12) -0.094(10) 0.047(10) -0.062(10)
C044 0.101(19) 0.15(2) 0.066(17) -0.042(16) -0.008(13) -0.032(16)
C045 0.06(3) 0.05(2) 0.12(3) -0.03(2) -0.04(2) 0.014(18)
C45 0.071(6) 0.092(7) 0.064(5) -0.046(5) -0.003(4) -0.004(5)
C046 0.077(6) 0.076(6) 0.062(5) -0.041(5) 0.000(4) -0.017(5)
C047 0.099(15) 0.097(16) 0.122(16) -0.081(14) 0.006(13) -0.011(12)
C048 0.052(17) 0.094(18) 0.048(15) -0.025(14) 0.004(10) -0.018(13)
C049 0.093(16) 0.106(18) 0.15(2) -0.048(16) 0.032(15) -0.027(14)
C50 0.32(4) 0.19(3) 0.11(2) -0.04(2) -0.03(3) -0.01(3)
C52 0.249(18) 0.180(15) 0.202(16) -0.093(15) -0.128(15) 0.061(15)
C053 0.26(3) 0.090(17) 0.21(3) -0.056(18) -0.12(2) 0.00(2)
C054 0.091(15) 0.14(2) 0.105(17) -0.052(14) 0.003(13) -0.020(15)
C055 0.110(18) 0.124(19) 0.083(15) -0.004(14) -0.007(12) 0.018(15)
C056 0.098(19) 0.12(2) 0.14(2) -0.090(18) 0.043(19) -0.062(17)
C057 0.114(18) 0.128(19) 0.086(15) -0.002(14) -0.003(12) 0.016(15)
C058 0.059(13) 0.114(17) 0.094(14) -0.048(12) -0.010(11) 0.022(11)
C60 0.253(19) 0.183(15) 0.206(17) -0.093(15) -0.125(15) 0.063(15)
C21 0.16(3) 0.18(3) 0.45(4) -0.15(3) -0.16(3) 0.02(2)
C061 0.101(15) 0.101(16) 0.124(16) -0.083(14) 0.007(13) -0.016(12)
C011 0.101(15) 0.100(16) 0.129(16) -0.081(14) 0.007(13) -0.016(12)
C11 0.101(15) 0.104(16) 0.128(16) -0.075(14) 0.006(13) -0.015(12)
C062 0.067(16) 0.19(3) 0.16(2) -0.044(17) 0.011(14) 0.001(15)
C063 0.094(16) 0.114(18) 0.15(2) -0.043(16) 0.034(15) -0.021(14)
C064 0.070(13) 0.086(14) 0.069(12) -0.016(11) 0.009(10) -0.022(11)
C065 0.16(3) 0.18(3) 0.44(4) -0.15(3) -0.15(3) 0.02(2)
C65 0.32(4) 0.19(3) 0.11(2) -0.03(2) -0.03(3) -0.01(3)
C066 0.113(18) 0.20(2) 0.143(16) -0.104(18) -0.015(15) -0.040(17)
C067 0.27(3) 0.091(17) 0.21(3) -0.061(18) -0.12(2) 0.00(2)
C068 0.15(2) 0.051(17) 0.082(18) -0.018(16) -0.016(16) -0.038(16)
C069 0.064(13) 0.113(17) 0.089(14) -0.052(12) -0.003(10) 0.017(12)
C070 0.07(3) 0.11(4) 0.14(4) 0.01(3) 0.05(3) 0.02(3)
C071 0.19(2) 0.083(15) 0.132(17) -0.070(11) -0.049(17) 0.046(16)
C072 0.104(17) 0.100(14) 0.073(16) -0.060(13) -0.011(12) -0.012(14)
C30 0.138(18) 0.103(12) 0.110(19) -0.046(14) -0.047(17) 0.023(14)
C73 0.166(5) 0.171(5) 0.187(5) -0.075(4) 0.041(5) -0.075(4)
C06X 0.082(17) 0.16(2) 0.19(2) -0.110(19) -0.038(15) 0.011(14)
C07X 0.085(17) 0.15(2) 0.18(2) -0.116(19) -0.034(15) 0.014(14)
C073 0.086(17) 0.15(2) 0.19(2) -0.113(19) -0.036(15) 0.011(14)
C076 0.076(14) 0.102(19) 0.072(17) -0.010(15) 0.004(13) -0.019(14)
C077 0.064(17) 0.15(3) 0.11(2) -0.045(19) 0.009(16) 0.017(18)
C080 0.109(18) 0.20(2) 0.138(16) -0.112(18) -0.020(15) -0.043(16)
C081 0.099(7) 0.088(7) 0.084(6) -0.039(6) -0.039(5) 0.000(6)
C082 0.056(6) 0.104(7) 0.077(6) -0.047(6) 0.004(4) -0.030(5)
C085 0.056(6) 0.104(7) 0.077(6) -0.047(6) 0.004(4) -0.030(5)
C086 0.19(2) 0.085(15) 0.131(17) -0.072(11) -0.046(17) 0.045(16)
C87 0.248(18) 0.169(15) 0.200(16) -0.104(15) -0.133(15) 0.060(15)
C087 0.098(16) 0.114(18) 0.16(2) -0.038(16) 0.035(16) -0.018(14)
C088 0.115(19) 0.094(16) 0.13(2) -0.044(16) 0.014(18) -0.035(14)
C88 0.095(10) 0.174(13) 0.203(13) -0.111(11) 0.007(11) -0.018(10)
C089 0.060(6) 0.109(8) 0.050(5) -0.027(5) 0.004(4) -0.015(5)
C89 0.091(8) 0.166(10) 0.175(9) -0.111(8) 0.010(7) -0.018(7)
C090 0.072(6) 0.098(7) 0.062(5) -0.040(5) -0.014(4) -0.013(5)
C093 0.098(16) 0.112(18) 0.15(2) -0.043(16) 0.035(16) -0.023(15)
C095 0.105(18) 0.110(14) 0.119(19) -0.054(13) 0.024(16) -0.039(14)
C95 0.32(4) 0.19(3) 0.12(2) -0.04(2) -0.03(3) -0.01(3)
C098 0.16(2) 0.18(3) 0.100(18) -0.052(17) 0.042(15) -0.036(19)
C099 0.081(7) 0.099(7) 0.110(7) -0.052(6) -0.026(6) -0.028(6)
C99 0.253(19) 0.182(15) 0.203(16) -0.094(15) -0.128(15) 0.062(15)
C26 0.16(3) 0.18(3) 0.45(4) -0.15(3) -0.15(3) 0.02(2)
Cl10 0.263(19) 0.37(3) 0.27(2) -0.175(18) -0.138(17) -0.022(17)
Cl8 0.32(2) 0.36(3) 0.22(2) -0.075(18) -0.093(19) 0.05(2)
Cl6 0.31(2) 0.31(2) 0.33(2) -0.150(19) -0.188(19) -0.003(19)
B8 0.26(3) 0.38(4) 0.35(3) -0.17(3) -0.10(3) 0.03(3)
C10 0.40(4) 0.68(5) 0.47(4) -0.27(3) 0.05(3) -0.04(4)
F11 0.165(12) 0.216(14) 0.123(10) -0.080(10) 0.006(9) 0.010(11)
F12 0.180(12) 0.211(13) 0.170(12) -0.055(11) 0.000(10) -0.012(10)
F13 0.26(3) 0.37(3) 0.32(3) -0.24(3) -0.07(2) 0.03(2)
Cl19 0.39(3) 0.67(4) 0.46(3) -0.29(3) 0.03(3) -0.05(3)
F1 0.27(3) 0.38(4) 0.37(3) -0.17(3) -0.10(3) 0.01(3)
Cl12 0.41(3) 0.68(4) 0.46(3) -0.27(3) 0.05(3) -0.01(3)
Cl11 0.39(3) 0.67(4) 0.47(3) -0.26(3) 0.04(3) -0.08(3)
F27 0.175(12) 0.224(13) 0.161(12) -0.061(11) -0.011(10) 0.032(10)
F31 0.30(3) 0.39(4) 0.36(3) -0.13(3) -0.08(3) 0.00(3)
F8 0.21(2) 0.36(3) 0.36(3) -0.15(3) -0.11(2) 0.03(2)
F56 0.158(12) 0.218(14) 0.129(10) -0.090(10) -0.031(9) 0.021(11)
C66 0.16(2) 0.18(3) 0.103(18) -0.048(17) 0.042(15) -0.034(19)
C85 0.16(2) 0.18(3) 0.104(18) -0.046(17) 0.043(15) -0.033(19)
C55 0.16(2) 0.18(3) 0.101(18) -0.046(17) 0.045(15) -0.032(19)
C3 0.23(4) 0.34(4) 0.22(4) -0.13(3) -0.18(3) 0.01(3)
Cl14 0.35(2) 0.28(2) 0.28(2) -0.131(18) -0.04(2) -0.04(2)
Cl16 0.44(3) 0.35(3) 0.47(3) -0.26(2) 0.11(3) -0.04(3)
Cl17 0.24(2) 0.40(3) 0.59(4) -0.19(3) 0.02(2) -0.12(2)
C16 0.30(4) 0.32(4) 0.46(5) -0.23(4) 0.07(4) -0.05(4)

loop_
_atom_type_symbol
_atom_type_description
_atom_type_scat_dispersion_real
_atom_type_scat_dispersion_imag
_atom_type_scat_source
C C 0.0034 0.0017 'International Tables Vol C Tables 4.2.6.8 and 6.1.1.4'
H H 0.0000 0.0000 'International Tables Vol C Tables 4.2.6.8 and 6.1.1.4'
B B 0.0014 0.0007 'International Tables Vol C Tables 4.2.6.8 and 6.1.1.4'
Cl Cl 0.1507 0.1611 'International Tables Vol C Tables 4.2.6.8 and 6.1.1.4'
Cu Cu 0.3234 1.2742 'International Tables Vol C Tables 4.2.6.8 and 6.1.1.4'
F F 0.0180 0.0106 'International Tables Vol C Tables 4.2.6.8 and 6.1.1.4'
P P 0.1041 0.0961 'International Tables Vol C Tables 4.2.6.8 and 6.1.1.4'
S S 0.1265 0.1256 'International Tables Vol C Tables 4.2.6.8 and 6.1.1.4'

loop_
_geom_angle_atom_site_label_1
_geom_angle_atom_site_label_2
_geom_angle_atom_site_label_3
_geom_angle
_geom_angle_site_symmetry_1
_geom_angle_site_symmetry_3
_geom_angle_publ_flag
Cu1B Cl Cu14 78.2(4) . . ?
C03D C0A0 H0AA 109.5 . . ?
C03D C0A0 H0AB 109.5 . . ?
H0AA C0A0 H0AB 109.5 . . ?
C03D C0A0 H0AC 109.5 . . ?
H0AA C0A0 H0AC 109.5 . . ?
H0AB C0A0 H0AC 109.5 . . ?
C03E C0A9 H0AM 109.5 . . ?
C03E C0A9 H0AN 109.5 . . ?
H0AM C0A9 H0AN 109.5 . . ?
C03E C0A9 H0AO 109.5 . . ?
H0AM C0A9 H0AO 109.5 . . ?
H0AN C0A9 H0AO 109.5 . . ?
C0AF C0AC C06B 110.6(15) . . ?
C0AF C0AC C09U 111.0(15) . . ?
C06B C0AC C09U 109.8(15) . . ?
C0AF C0AC S1P 104.4(17) . . ?
C06B C0AC S1P 113(2) . . ?
C09U C0AC S1P 108(2) . . ?
C03T C0AD H0AP 109.5 . . ?
C03T C0AD H0AQ 109.5 . . ?
H0AP C0AD H0AQ 109.5 . . ?
C03T C0AD H0AR 109.5 . . ?
H0AP C0AD H0AR 109.5 . . ?
H0AQ C0AD H0AR 109.5 . . ?
C07H C0AE H0AS 109.5 . . ?
C07H C0AE H0AT 109.5 . . ?
H0AS C0AE H0AT 109.5 . . ?
C07H C0AE H0AU 109.5 . . ?
H0AS C0AE H0AU 109.5 . . ?
H0AT C0AE H0AU 109.5 . . ?
C0AC C0AF H0AD 109.5 . . ?
C0AC C0AF H0AE 109.5 . . ?
H0AD C0AF H0AE 109.5 . . ?
C0AC C0AF H0AF 109.5 . . ?
H0AD C0AF H0AF 109.5 . . ?
H0AE C0AF H0AF 109.5 . . ?
C06N C0AH H0AG 109.5 . . ?
C06N C0AH H0AH 109.5 . . ?
H0AG C0AH H0AH 109.5 . . ?
C06N C0AH H0AI 109.5 . . ?
H0AG C0AH H0AI 109.5 . . ?
H0AH C0AH H0AI 109.5 . . ?
C03M C0AI H0AJ 109.5 . . ?
C03M C0AI H0AK 109.5 . . ?
H0AJ C0AI H0AK 109.5 . . ?
C03M C0AI H0AL 109.5 . . ?
H0AJ C0AI H0AL 109.5 . . ?
H0AK C0AI H0AL 109.5 . . ?
S2M Cu0A Cu0C 136.1(3) . . ?
S2M Cu0A Cu0G 138.9(3) . . ?
Cu0C Cu0A Cu0G 63.97(15) . . ?
S2M Cu0A Cu1D 58.1(3) . . ?
Cu0C Cu0A Cu1D 91.56(19) . . ?
Cu0G Cu0A Cu1D 155.4(2) . . ?
S2M Cu0A Cu1G 59.0(3) . . ?
Cu0C Cu0A Cu1G 158.6(2) . . ?
Cu0G Cu0A Cu1G 94.79(19) . . ?
Cu1D Cu0A Cu1G 109.5(2) . . ?
S2M Cu0A Cu0H 99.9(3) . . ?
Cu0C Cu0A Cu0H 120.04(19) . . ?
Cu0G Cu0A Cu0H 89.44(17) . . ?
Cu1D Cu0A Cu0H 106.31(18) . . ?
Cu1G Cu0A Cu0H 58.33(16) . . ?
S2M Cu0A Cu03 155.1(3) . . ?
Cu0C Cu0A Cu03 59.76(14) . . ?
Cu0G Cu0A Cu03 61.04(15) . . ?
Cu1D Cu0A Cu03 110.2(2) . . ?
Cu1G Cu0A Cu03 113.34(19) . . ?
Cu0H Cu0A Cu03 60.33(14) . . ?
S2M Cu0A Cu0M 99.4(3) . . ?
Cu0C Cu0A Cu0M 86.43(17) . . ?
Cu0G Cu0A Cu0M 119.59(19) . . ?
Cu1D Cu0A Cu0M 57.41(16) . . ?
Cu1G Cu0A Cu0M 107.51(18) . . ?
Cu0H Cu0A Cu0M 60.48(14) . . ?
Cu03 Cu0A Cu0M 58.55(14) . . ?
S2M Cu0A H44 76.9(3) . . ?
Cu0C Cu0A H44 123.5(2) . . ?
Cu0G Cu0A H44 126.6(2) . . ?
Cu1D Cu0A H44 68.06(16) . . ?
Cu1G Cu0A H44 70.00(16) . . ?
Cu0H Cu0A H44 38.43(11) . . ?
Cu03 Cu0A H44 78.28(15) . . ?
Cu0M Cu0A H44 37.74(11) . . ?
S2M Cu0A H46 128.2(3) . . ?
Cu0C Cu0A H46 46.38(12) . . ?
Cu0G Cu0A H46 92.09(18) . . ?
Cu1D Cu0A H46 70.81(17) . . ?
Cu1G Cu0A H46 143.5(2) . . ?
Cu0H Cu0A H46 86.04(16) . . ?
Cu03 Cu0A H46 42.36(11) . . ?
Cu0M Cu0A H46 40.22(11) . . ?
H44 Cu0A H46 77.22(16) . . ?
S2M Cu0A H53 110.0(3) . . ?
Cu0C Cu0A H53 49.63(13) . . ?
Cu0G Cu0A H53 49.81(13) . . ?
Cu1D Cu0A H53 112.8(2) . . ?
Cu1G Cu0A H53 115.6(2) . . ?
Cu0H Cu0A H53 139.2(2) . . ?
Cu03 Cu0A H53 94.72(17) . . ?
Cu0M Cu0A H53 135.9(2) . . ?
H44 Cu0A H53 172.6(3) . . ?
H46 Cu0A H53 96.01(18) . . ?
S1X Cu0B Cu0J 144.0(3) . . ?
S1X Cu0B Cu0I 145.3(3) . . ?
Cu0J Cu0B Cu0I 60.31(15) . . ?
S1X Cu0B Cu0W 54.7(3) . . ?
Cu0J Cu0B Cu0W 96.61(18) . . ?
Cu0I Cu0B Cu0W 156.9(2) . . ?
S1X Cu0B Cu0V 54.6(2) . . ?
Cu0J Cu0B Cu0V 159.1(2) . . ?
Cu0I Cu0B Cu0V 98.77(19) . . ?
Cu0W Cu0B Cu0V 104.32(19) . . ?
S1X Cu0B Cu01 143.0(3) . . ?
Cu0J Cu0B Cu01 61.30(15) . . ?
Cu0I Cu0B Cu01 61.36(15) . . ?
Cu0W Cu0B Cu01 109.82(18) . . ?
Cu0V Cu0B Cu01 109.97(19) . . ?
S1X Cu0B Cu06 91.0(3) . . ?
Cu0J Cu0B Cu06 118.21(19) . . ?
Cu0I Cu0B Cu06 91.15(17) . . ?
Cu0W Cu0B Cu06 101.44(17) . . ?
Cu0V Cu0B Cu06 57.49(14) . . ?
Cu01 Cu0B Cu06 56.95(13) . . ?
S1X Cu0B Cu02 90.4(3) . . ?
Cu0J Cu0B Cu02 90.35(16) . . ?
Cu0I Cu0B Cu02 118.52(19) . . ?
Cu0W Cu0B Cu02 57.63(14) . . ?
Cu0V Cu0B Cu02 100.46(16) . . ?
Cu01 Cu0B Cu02 57.17(13) . . ?
Cu06 Cu0B Cu02 54.76(12) . . ?
S1X Cu0B H47 55.4(2) . . ?
Cu0J Cu0B H47 120.2(2) . . ?
Cu0I Cu0B H47 147.9(2) . . ?
Cu0W Cu0B H47 42.59(13) . . ?
Cu0V Cu0B H47 76.73(16) . . ?
Cu01 Cu0B H47 89.87(17) . . ?
Cu06 Cu0B H47 59.27(13) . . ?
Cu02 Cu0B H47 35.23(11) . . ?
S1X Cu0B H50 138.7(3) . . ?
Cu0J Cu0B H50 33.43(11) . . ?
Cu0I Cu0B H50 39.81(12) . . ?
Cu0W Cu0B H50 119.9(2) . . ?
Cu0V Cu0B H50 129.6(2) . . ?
Cu01 Cu0B H50 78.07(15) . . ?
Cu06 Cu0B H50 127.3(2) . . ?
Cu02 Cu0B H50 122.54(19) . . ?
H47 Cu0B H50 153.4(2) . . ?
S1X Cu0B H57 121.9(3) . . ?
Cu0J Cu0B H57 48.72(12) . . ?
Cu0I Cu0B H57 92.72(17) . . ?
Cu0W Cu0B H57 69.74(15) . . ?
Cu0V Cu0B H57 139.8(2) . . ?
Cu01 Cu0B H57 44.81(11) . . ?
Cu06 Cu0B H57 84.09(15) . . ?
Cu02 Cu0B H57 41.66(10) . . ?
H47 Cu0B H57 73.37(14) . . ?
H50 Cu0B H57 81.55(15) . . ?
S1S Cu0C Cu0A 138.3(3) . . ?
S1S Cu0C Cu0D 96.7(3) . . ?
Cu0A Cu0C Cu0D 93.98(17) . . ?
S1S Cu0C Cu11 55.4(2) . . ?
Cu0A Cu0C Cu11 162.3(2) . . ?
Cu0D Cu0C Cu11 94.92(18) . . ?
S1S Cu0C Cu03 151.7(3) . . ?
Cu0A Cu0C Cu03 65.00(15) . . ?
Cu0D Cu0C Cu03 60.63(14) . . ?
Cu11 Cu0C Cu03 106.68(18) . . ?
S1S Cu0C Cu0G 139.4(3) . . ?
Cu0A Cu0C Cu0G 58.05(15) . . ?
Cu0D Cu0C Cu0G 121.55(17) . . ?
Cu11 Cu0C Cu0G 104.31(17) . . ?
Cu03 Cu0C Cu0G 61.03(14) . . ?
S1S Cu0C Cu1K 55.0(2) . . ?
Cu0A Cu0C Cu1K 96.91(18) . . ?
Cu0D Cu0C Cu1K 61.65(16) . . ?
Cu11 Cu0C Cu1K 100.77(18) . . ?
Cu03 Cu0C Cu1K 117.16(19) . . ?
Cu0G Cu0C Cu1K 154.1(2) . . ?
S1S Cu0C Cu0Q 110.4(3) . . ?
Cu0A Cu0C Cu0Q 110.04(17) . . ?
Cu0D Cu0C Cu0Q 88.59(16) . . ?
Cu11 Cu0C Cu0Q 55.01(14) . . ?
Cu03 Cu0C Cu0Q 56.48(13) . . ?
Cu0G Cu0C Cu0Q 61.92(14) . . ?
Cu1K Cu0C Cu0Q 141.4(2) . . ?
S1S Cu0C H45 84.7(3) . . ?
Cu0A Cu0C H45 131.91(18) . . ?
Cu0D Cu0C H45 52.41(12) . . ?
Cu11 Cu0C H45 47.34(13) . . ?
Cu03 Cu0C H45 68.20(13) . . ?
Cu0G Cu0C H45 107.02(16) . . ?
Cu1K Cu0C H45 94.56(18) . . ?
Cu0Q Cu0C H45 46.81(11) . . ?
S1S Cu0C H46 130.7(3) . . ?
Cu0A Cu0C H46 48.40(12) . . ?
Cu0D Cu0C H46 45.71(12) . . ?
Cu11 Cu0C H46 137.2(2) . . ?
Cu03 Cu0C H46 45.19(11) . . ?
Cu0G Cu0C H46 88.83(16) . . ?
Cu1K Cu0C H46 76.85(16) . . ?
Cu0Q Cu0C H46 100.50(16) . . ?
H45 Cu0C H46 89.93(16) . . ?
S1S Cu0C H53 113.0(3) . . ?
Cu0A Cu0C H53 44.36(12) . . ?
Cu0D Cu0C H53 138.25(19) . . ?
Cu11 Cu0C H53 125.8(2) . . ?
Cu03 Cu0C H53 95.23(16) . . ?
Cu0G Cu0C H53 46.28(12) . . ?
Cu1K Cu0C H53 112.19(19) . . ?
Cu0Q Cu0C H53 106.43(17) . . ?
H45 Cu0C H53 153.0(2) . . ?
H46 Cu0C H53 92.76(17) . . ?
S1S Cu0C H63 105.3(3) . . ?
Cu0A Cu0C H63 101.15(18) . . ?
Cu0D Cu0C H63 124.7(2) . . ?
Cu11 Cu0C H63 61.29(14) . . ?
Cu03 Cu0C H63 78.57(14) . . ?
Cu0G Cu0C H63 43.11(11) . . ?
Cu1K Cu0C H63 160.1(2) . . ?
Cu0Q Cu0C H63 36.27(11) . . ?
H45 Cu0C H63 79.59(14) . . ?
H46 Cu0C H63 121.80(19) . . ?
H53 Cu0C H63 76.21(14) . . ?
S26 Cu0D Cu0M 136.8(3) . . ?
S26 Cu0D Cu0C 99.3(3) . . ?
Cu0M Cu0D Cu0C 89.82(17) . . ?
S26 Cu0D Cu05 139.9(3) . . ?
Cu0M Cu0D Cu05 58.17(15) . . ?
Cu0C Cu0D Cu05 119.66(18) . . ?
S26 Cu0D Cu0T 55.0(3) . . ?
Cu0M Cu0D Cu0T 164.8(2) . . ?
Cu0C Cu0D Cu0T 97.69(17) . . ?
Cu05 Cu0D Cu0T 106.74(18) . . ?
S26 Cu0D Cu03 154.1(3) . . ?
Cu0M Cu0D Cu03 63.29(14) . . ?
Cu0C Cu0D Cu03 59.82(14) . . ?
Cu05 Cu0D Cu03 60.14(14) . . ?
Cu0T Cu0D Cu03 109.40(17) . . ?
S26 Cu0D Cu1K 56.0(3) . . ?
Cu0M Cu0D Cu1K 94.48(19) . . ?
Cu0C Cu0D Cu1K 60.90(16) . . ?
Cu05 Cu0D Cu1K 152.0(2) . . ?
Cu0T Cu0D Cu1K 100.67(18) . . ?
Cu03 Cu0D Cu1K 115.8(2) . . ?
S26 Cu0D Cu0F 111.1(3) . . ?
Cu0M Cu0D Cu0F 111.25(17) . . ?
Cu0C Cu0D Cu0F 88.97(16) . . ?
Cu05 Cu0D Cu0F 63.77(14) . . ?
Cu0T Cu0D Cu0F 56.08(14) . . ?
Cu03 Cu0D Cu0F 57.61(13) . . ?
Cu1K Cu0D Cu0F 140.65(19) . . ?
S26 Cu0D H46 130.8(3) . . ?
Cu0M Cu0D H46 46.15(12) . . ?
Cu0C Cu0D H46 43.83(11) . . ?
Cu05 Cu0D H46 87.48(16) . . ?
Cu0T Cu0D H46 138.7(2) . . ?
Cu03 Cu0D H46 44.74(11) . . ?
Cu1K Cu0D H46 75.48(17) . . ?
Cu0F Cu0D H46 100.90(16) . . ?
S26 Cu0D H54 107.8(3) . . ?
Cu0M Cu0D H54 51.37(14) . . ?
Cu0C Cu0D H54 141.1(2) . . ?
Cu05 Cu0D H54 46.40(12) . . ?
Cu0T Cu0D H54 120.6(2) . . ?
Cu03 Cu0D H54 98.03(17) . . ?
Cu1K Cu0D H54 113.2(2) . . ?
Cu0F Cu0D H54 106.11(19) . . ?
H46 Cu0D H54 97.51(18) . . ?
S25 Cu0E Cu0H 134.8(3) . . ?
S25 Cu0E Cu04 139.9(3) . . ?
Cu0H Cu0E Cu04 58.53(15) . . ?
S25 Cu0E Cu03 152.6(3) . . ?
Cu0H Cu0E Cu03 66.24(15) . . ?
Cu04 Cu0E Cu03 61.95(15) . . ?
S25 Cu0E Cu0G 95.8(3) . . ?
Cu0H Cu0E Cu0G 92.42(17) . . ?
Cu04 Cu0E Cu0G 123.39(19) . . ?
Cu03 Cu0E Cu0G 61.91(14) . . ?
S25 Cu0E Cu12 54.9(3) . . ?
Cu0H Cu0E Cu12 166.7(2) . . ?
Cu04 Cu0E Cu12 108.18(19) . . ?
Cu03 Cu0E Cu12 108.37(19) . . ?
Cu0G Cu0E Cu12 95.44(17) . . ?
S25 Cu0E Cu0P 110.6(3) . . ?
Cu0H Cu0E Cu0P 113.53(19) . . ?
Cu04 Cu0E Cu0P 64.63(15) . . ?
Cu03 Cu0E Cu0P 58.28(14) . . ?
Cu0G Cu0E Cu0P 91.64(16) . . ?
Cu12 Cu0E Cu0P 55.64(15) . . ?
S25 Cu0E Cu1H 54.1(3) . . ?
Cu0H Cu0E Cu1H 93.64(19) . . ?
Cu04 Cu0E Cu1H 150.9(2) . . ?
Cu03 Cu0E Cu1H 117.33(19) . . ?
Cu0G Cu0E Cu1H 60.49(16) . . ?
Cu12 Cu0E Cu1H 99.56(19) . . ?
Cu0P Cu0E Cu1H 142.46(19) . . ?
S25 Cu0E H48 113.0(3) . . ?
Cu0H Cu0E H48 45.03(12) . . ?
Cu04 Cu0E H48 43.17(12) . . ?
Cu03 Cu0E H48 94.37(17) . . ?
Cu0G Cu0E H48 137.4(2) . . ?
Cu12 Cu0E H48 126.5(2) . . ?
Cu0P Cu0E H48 105.57(19) . . ?
Cu1H Cu0E H48 112.0(2) . . ?
S25 Cu0E H62 107.7(3) . . ?
Cu0H Cu0E H62 101.61(19) . . ?
Cu04 Cu0E H62 43.09(12) . . ?
Cu03 Cu0E H62 78.50(16) . . ?
Cu0G Cu0E H62 127.9(2) . . ?
Cu12 Cu0E H62 65.13(15) . . ?
Cu0P Cu0E H62 36.82(11) . . ?
Cu1H Cu0E H62 161.7(2) . . ?
H48 Cu0E H62 73.53(15) . . ?
S1U Cu0F Cu0Q 147.3(3) . . ?
S1U Cu0F Cu0P 142.1(3) . . ?
Cu0Q Cu0F Cu0P 59.87(16) . . ?
S1U Cu0F Cu0T 54.7(2) . . ?
Cu0Q Cu0F Cu0T 100.98(19) . . ?
Cu0P Cu0F Cu0T 160.8(2) . . ?
S1U Cu0F Cu0X 54.7(2) . . ?
Cu0Q Cu0F Cu0X 154.6(2) . . ?
Cu0P Cu0F Cu0X 94.70(18) . . ?
Cu0T Cu0F Cu0X 104.5(2) . . ?
S1U Cu0F Cu03 142.9(3) . . ?
Cu0Q Cu0F Cu03 61.70(15) . . ?
Cu0P Cu0F Cu03 61.28(15) . . ?
Cu0T Cu0F Cu03 111.59(19) . . ?
Cu0X Cu0F Cu03 107.94(18) . . ?
S1U Cu0F Cu0D 90.7(3) . . ?
Cu0Q Cu0F Cu0D 93.28(18) . . ?
Cu0P Cu0F Cu0D 119.02(19) . . ?
Cu0T Cu0F Cu0D 58.22(14) . . ?
Cu0X Cu0F Cu0D 100.09(17) . . ?
Cu03 Cu0F Cu0D 57.85(13) . . ?
S1U Cu0F Cu05 89.8(3) . . ?
Cu0Q Cu0F Cu05 118.7(2) . . ?
Cu0P Cu0F Cu05 89.40(16) . . ?
Cu0T Cu0F Cu05 101.30(17) . . ?
Cu0X Cu0F Cu05 56.11(14) . . ?
Cu03 Cu0F Cu05 56.97(14) . . ?
Cu0D Cu0F Cu05 54.84(13) . . ?
S1U Cu0F H45 107.6(3) . . ?
Cu0Q Cu0F H45 54.46(13) . . ?
Cu0P Cu0F H45 109.72(19) . . ?
Cu0T Cu0F H45 52.95(13) . . ?
Cu0X Cu0F H45 146.9(2) . . ?
Cu03 Cu0F H45 67.94(14) . . ?
Cu0D Cu0F H45 48.73(11) . . ?
Cu05 Cu0F H45 100.86(16) . . ?
S1U Cu0F H56 125.9(3) . . ?
Cu0Q Cu0F H56 44.67(13) . . ?
Cu0P Cu0F H56 44.00(12) . . ?
Cu0T Cu0F H56 123.0(2) . . ?
Cu0X Cu0F H56 117.5(2) . . ?
Cu03 Cu0F H56 90.95(18) . . ?
Cu0D Cu0F H56 137.7(2) . . ?
Cu05 Cu0F H56 133.4(2) . . ?
H45 Cu0F H56 95.58(17) . . ?
S1O Cu0G Cu0A 136.2(3) . . ?
S1O Cu0G Cu0R 55.5(3) . . ?
Cu0A Cu0G Cu0R 166.3(2) . . ?
S1O Cu0G Cu0E 99.5(3) . . ?
Cu0A Cu0G Cu0E 90.35(17) . . ?
Cu0R Cu0G Cu0E 94.33(18) . . ?
S1O Cu0G Cu0C 142.1(3) . . ?
Cu0A Cu0G Cu0C 57.98(15) . . ?
Cu0R Cu0G Cu0C 108.55(18) . . ?
Cu0E Cu0G Cu0C 116.85(19) . . ?
S1O Cu0G Cu03 153.0(3) . . ?
Cu0A Cu0G Cu03 64.20(15) . . ?
Cu0R Cu0G Cu03 107.72(19) . . ?
Cu0E Cu0G Cu03 57.95(14) . . ?
Cu0C Cu0G Cu03 59.11(14) . . ?
S1O Cu0G Cu1H 54.4(2) . . ?
Cu0A Cu0G Cu1H 94.90(19) . . ?
Cu0R Cu0G Cu1H 98.75(19) . . ?
Cu0E Cu0G Cu1H 63.35(16) . . ?
Cu0C Cu0G Cu1H 152.4(2) . . ?
Cu03 Cu0G Cu1H 116.34(19) . . ?
S1O Cu0G Cu0Q 111.7(3) . . ?
Cu0A Cu0G Cu0Q 111.50(19) . . ?
Cu0R Cu0G Cu0Q 56.13(15) . . ?
Cu0E Cu0G Cu0Q 85.91(17) . . ?
Cu0C Cu0G Cu0Q 63.76(14) . . ?
Cu03 Cu0G Cu0Q 56.61(14) . . ?
Cu1H Cu0G Cu0Q 139.77(19) . . ?
S1O Cu0G H53 113.5(3) . . ?
Cu0A Cu0G H53 44.31(12) . . ?
Cu0R Cu0G H53 129.63(19) . . ?
Cu0E Cu0G H53 134.7(2) . . ?
Cu0C Cu0G H53 46.06(12) . . ?
Cu03 Cu0G H53 93.43(17) . . ?
Cu1H Cu0G H53 112.1(2) . . ?
Cu0Q Cu0G H53 108.00(17) . . ?
S1O Cu0G H63 108.6(3) . . ?
Cu0A Cu0G H63 101.04(18) . . ?
Cu0R Cu0G H63 65.61(15) . . ?
Cu0E Cu0G H63 122.6(2) . . ?
Cu0C Cu0G H63 43.09(11) . . ?
Cu03 Cu0G H63 77.13(16) . . ?
Cu1H Cu0G H63 162.7(2) . . ?
Cu0Q Cu0G H63 37.53(11) . . ?
H53 Cu0G H63 76.01(14) . . ?
S2B Cu0H Cu04 136.8(3) . . ?
S2B Cu0H Cu0E 141.7(3) . . ?
Cu04 Cu0H Cu0E 62.29(16) . . ?
S2B Cu0H Cu1C 58.5(3) . . ?
Cu04 Cu0H Cu1C 92.2(2) . . ?
Cu0E Cu0H Cu1C 154.4(2) . . ?
S2B Cu0H Cu1G 58.5(3) . . ?
Cu04 Cu0H Cu1G 157.8(2) . . ?
Cu0E Cu0H Cu1G 95.9(2) . . ?
Cu1C Cu0H Cu1G 109.6(2) . . ?
S2B Cu0H Cu0A 99.5(3) . . ?
Cu04 Cu0H Cu0A 120.12(19) . . ?
Cu0E Cu0H Cu0A 87.70(16) . . ?
Cu1C Cu0H Cu0A 106.03(18) . . ?
Cu1G Cu0H Cu0A 58.60(16) . . ?
S2B Cu0H Cu03 154.3(3) . . ?
Cu04 Cu0H Cu03 60.31(14) . . ?
Cu0E Cu0H Cu03 58.25(14) . . ?
Cu1C Cu0H Cu03 109.83(19) . . ?
Cu1G Cu0H Cu03 113.13(19) . . ?
Cu0A Cu0H Cu03 59.84(13) . . ?
S2B Cu0H Cu0M 99.2(3) . . ?
Cu04 Cu0H Cu0M 87.24(17) . . ?
Cu0E Cu0H Cu0M 116.58(18) . . ?
Cu1C Cu0H Cu0M 57.14(15) . . ?
Cu1G Cu0H Cu0M 107.58(18) . . ?
Cu0A Cu0H Cu0M 60.30(14) . . ?
Cu03 Cu0H Cu0M 58.34(13) . . ?
S2B Cu0H H44 76.5(3) . . ?
Cu04 Cu0H H44 124.2(2) . . ?
Cu0E Cu0H H44 124.4(2) . . ?
Cu1C Cu0H H44 67.83(16) . . ?
Cu1G Cu0H H44 70.19(17) . . ?
Cu0A Cu0H H44 38.40(11) . . ?
Cu03 Cu0H H44 77.87(15) . . ?
Cu0M Cu0H H44 37.62(12) . . ?
S2B Cu0H H48 117.8(3) . . ?
Cu04 Cu0H H48 45.36(13) . . ?
Cu0E Cu0H H48 44.96(12) . . ?
Cu1C Cu0H H48 117.8(2) . . ?
Cu1G Cu0H H48 116.8(2) . . ?
Cu0A Cu0H H48 132.7(2) . . ?
Cu03 Cu0H H48 87.85(16) . . ?
Cu0M Cu0H H48 132.4(2) . . ?
H44 Cu0H H48 165.7(2) . . ?
S27 Cu0I Cu0B 144.3(3) . . ?
S27 Cu0I Cu0J 146.3(3) . . ?
Cu0B Cu0I Cu0J 59.78(15) . . ?
S27 Cu0I Cu17 54.5(3) . . ?
Cu0B Cu0I Cu17 96.71(19) . . ?
Cu0J Cu0I Cu17 156.5(2) . . ?
S27 Cu0I Cu1A 54.9(3) . . ?
Cu0B Cu0I Cu1A 158.4(2) . . ?
Cu0J Cu0I Cu1A 98.64(19) . . ?
Cu17 Cu0I Cu1A 104.9(2) . . ?
S27 Cu0I Cu01 142.5(3) . . ?
Cu0B Cu0I Cu01 61.04(15) . . ?
Cu0J Cu0I Cu01 61.02(14) . . ?
Cu17 Cu0I Cu01 109.37(18) . . ?
Cu1A Cu0I Cu01 110.4(2) . . ?
S27 Cu0I Cu0O 90.0(3) . . ?
Cu0B Cu0I Cu0O 118.49(18) . . ?
Cu0J Cu0I Cu0O 91.63(17) . . ?
Cu17 Cu0I Cu0O 100.71(18) . . ?
Cu1A Cu0I Cu0O 57.77(15) . . ?
Cu01 Cu0I Cu0O 57.50(14) . . ?
S27 Cu0I Cu08 89.2(3) . . ?
Cu0B Cu0I Cu08 90.71(16) . . ?
Cu0J Cu0I Cu08 118.71(18) . . ?
Cu17 Cu0I Cu08 56.75(14) . . ?
Cu1A Cu0I Cu08 101.00(18) . . ?
Cu01 Cu0I Cu08 57.70(13) . . ?
Cu0O Cu0I Cu08 54.77(13) . . ?
S27 Cu0I H50 136.7(3) . . ?
Cu0B Cu0I H50 45.03(13) . . ?
Cu0J Cu0I H50 31.26(12) . . ?
Cu17 Cu0I H50 131.1(2) . . ?
Cu1A Cu0I H50 116.4(2) . . ?
Cu01 Cu0I H50 80.54(16) . . ?
Cu0O Cu0I H50 122.7(2) . . ?
Cu08 Cu0I H50 131.9(2) . . ?
S27 Cu0I H51 123.1(3) . . ?
Cu0B Cu0I H51 92.47(16) . . ?
Cu0J Cu0I H51 49.14(12) . . ?
Cu17 Cu0I H51 140.4(2) . . ?
Cu1A Cu0I H51 70.89(16) . . ?
Cu01 Cu0I H51 44.55(11) . . ?
Cu0O Cu0I H51 42.54(11) . . ?
Cu08 Cu0I H51 84.80(15) . . ?
H50 Cu0I H51 80.36(16) . . ?
S27 Cu0I H59 66.1(3) . . ?
Cu0B Cu0I H59 125.2(2) . . ?
Cu0J Cu0I H59 126.4(2) . . ?
Cu17 Cu0I H59 65.34(16) . . ?
Cu1A Cu0I H59 66.00(16) . . ?
Cu01 Cu0I H59 76.40(16) . . ?
Cu0O Cu0I H59 35.71(11) . . ?
Cu08 Cu0I H59 35.28(11) . . ?
H50 Cu0I H59 155.7(2) . . ?
H51 Cu0I H59 77.93(16) . . ?
S21 Cu0J Cu0B 146.1(3) . . ?
S21 Cu0J Cu0I 144.1(3) . . ?
Cu0B Cu0J Cu0I 59.91(15) . . ?
S21 Cu0J Cu13 54.5(3) . . ?
Cu0B Cu0J Cu13 157.0(2) . . ?
Cu0I Cu0J Cu13 97.14(19) . . ?
S21 Cu0J Cu0U 54.9(2) . . ?
Cu0B Cu0J Cu0U 98.40(19) . . ?
Cu0I Cu0J Cu0U 158.3(2) . . ?
Cu13 Cu0J Cu0U 104.6(2) . . ?
S21 Cu0J Cu01 142.7(3) . . ?
Cu0B Cu0J Cu01 61.14(14) . . ?
Cu0I Cu0J Cu01 61.18(14) . . ?
Cu13 Cu0J Cu01 108.9(2) . . ?
Cu0U Cu0J Cu01 110.66(18) . . ?
S21 Cu0J Cu07 90.4(3) . . ?
Cu0B Cu0J Cu07 91.17(15) . . ?
Cu0I Cu0J Cu07 118.61(18) . . ?
Cu13 Cu0J Cu07 100.34(18) . . ?
Cu0U Cu0J Cu07 57.94(14) . . ?
Cu01 Cu0J Cu07 57.45(13) . . ?
S21 Cu0J Cu0L 90.4(3) . . ?
Cu0B Cu0J Cu0L 117.73(18) . . ?
Cu0I Cu0J Cu0L 90.30(17) . . ?
Cu13 Cu0J Cu0L 57.03(15) . . ?
Cu0U Cu0J Cu0L 101.58(18) . . ?
Cu01 Cu0J Cu0L 56.61(14) . . ?
Cu07 Cu0J Cu0L 54.77(13) . . ?
S21 Cu0J H50 132.9(3) . . ?
Cu0B Cu0J H50 43.96(13) . . ?
Cu0I Cu0J H50 36.28(13) . . ?
Cu13 Cu0J H50 118.0(2) . . ?
Cu0U Cu0J H50 127.6(3) . . ?
Cu01 Cu0J H50 84.07(17) . . ?
Cu07 Cu0J H50 133.2(2) . . ?
Cu0L Cu0J H50 126.4(2) . . ?
S21 Cu0J H51 121.8(3) . . ?
Cu0B Cu0J H51 92.09(16) . . ?
Cu0I Cu0J H51 48.46(12) . . ?
Cu13 Cu0J H51 69.50(16) . . ?
Cu0U Cu0J H51 141.2(2) . . ?
Cu01 Cu0J H51 44.62(11) . . ?
Cu07 Cu0J H51 84.78(16) . . ?
Cu0L Cu0J H51 41.90(11) . . ?
H50 Cu0J H51 84.69(18) . . ?
S21 Cu0J H57 123.1(3) . . ?
Cu0B Cu0J H57 49.05(12) . . ?
Cu0I Cu0J H57 92.64(16) . . ?
Cu13 Cu0J H57 139.7(2) . . ?
Cu0U Cu0J H57 70.93(15) . . ?
Cu01 Cu0J H57 44.74(11) . . ?
Cu07 Cu0J H57 42.16(10) . . ?
Cu0L Cu0J H57 84.04(15) . . ?
H50 Cu0J H57 92.25(18) . . ?
H51 Cu0J H57 89.10(16) . . ?
S2D Cu0K Cu0O 137.5(3) . . ?
S2D Cu0K Cu08 137.4(3) . . ?
Cu0O Cu0K Cu08 63.84(15) . . ?
S2D Cu0K Cu1J 57.5(3) . . ?
Cu0O Cu0K Cu1J 158.1(2) . . ?
Cu08 Cu0K Cu1J 94.4(2) . . ?
S2D Cu0K Cu14 58.2(3) . . ?
Cu0O Cu0K Cu14 93.82(19) . . ?
Cu08 Cu0K Cu14 157.5(2) . . ?
Cu1J Cu0K Cu14 107.7(2) . . ?
S2D Cu0K Cu01 155.1(3) . . ?
Cu0O Cu0K Cu01 60.40(15) . . ?
Cu08 Cu0K Cu01 60.78(15) . . ?
Cu1J Cu0K Cu01 112.7(2) . . ?
Cu14 Cu0K Cu01 111.55(19) . . ?
S2D Cu0K Cu0N 99.7(3) . . ?
Cu0O Cu0K Cu0N 119.6(2) . . ?
Cu08 Cu0K Cu0N 88.81(18) . . ?
Cu1J Cu0K Cu0N 58.79(16) . . ?
Cu14 Cu0K Cu0N 105.48(18) . . ?
Cu01 Cu0K Cu0N 59.28(14) . . ?
S2D Cu0K Cu09 99.6(3) . . ?
Cu0O Cu0K Cu09 88.55(17) . . ?
Cu08 Cu0K Cu09 119.9(2) . . ?
Cu1J Cu0K Cu09 105.80(18) . . ?
Cu14 Cu0K Cu09 57.96(16) . . ?
Cu01 Cu0K Cu09 59.20(14) . . ?
Cu0N Cu0K Cu09 58.88(14) . . ?
S2D Cu0K H42 76.5(3) . . ?
Cu0O Cu0K H42 125.2(2) . . ?
Cu08 Cu0K H42 126.0(2) . . ?
Cu1J Cu0K H42 68.74(16) . . ?
Cu14 Cu0K H42 67.70(17) . . ?
Cu01 Cu0K H42 78.66(16) . . ?
Cu0N Cu0K H42 38.03(11) . . ?
Cu09 Cu0K H42 37.29(11) . . ?
S2D Cu0K H61 113.0(3) . . ?
Cu0O Cu0K H61 47.47(13) . . ?
Cu08 Cu0K H61 47.44(13) . . ?
Cu1J Cu0K H61 116.3(2) . . ?
Cu14 Cu0K H61 116.1(2) . . ?
Cu01 Cu0K H61 91.83(17) . . ?
Cu0N Cu0K H61 136.2(2) . . ?
Cu09 Cu0K H61 136.0(2) . . ?
H42 Cu0K H61 170.5(3) . . ?
S23 Cu0L Cu09 136.3(3) . . ?
S23 Cu0L Cu01 152.3(3) . . ?
Cu09 Cu0L Cu01 65.06(15) . . ?
S23 Cu0L Cu13 55.3(3) . . ?
Cu09 Cu0L Cu13 164.4(2) . . ?
Cu01 Cu0L Cu13 108.57(19) . . ?
S23 Cu0L Cu07 140.9(3) . . ?
Cu09 Cu0L Cu07 58.58(15) . . ?
Cu01 Cu0L Cu07 60.57(14) . . ?
Cu13 Cu0L Cu07 105.8(2) . . ?
S23 Cu0L Cu0O 96.7(3) . . ?
Cu09 Cu0L Cu0O 92.30(18) . . ?
Cu01 Cu0L Cu0O 60.54(14) . . ?
Cu13 Cu0L Cu0O 96.57(18) . . ?
Cu07 Cu0L Cu0O 120.90(18) . . ?
S23 Cu0L Cu1B 55.3(3) . . ?
Cu09 Cu0L Cu1B 94.24(19) . . ?
Cu01 Cu0L Cu1B 115.75(19) . . ?
Cu13 Cu0L Cu1B 101.27(19) . . ?
Cu07 Cu0L Cu1B 152.3(2) . . ?
Cu0O Cu0L Cu1B 60.57(16) . . ?
S23 Cu0L Cu0J 111.4(3) . . ?
Cu09 Cu0L Cu0J 111.35(18) . . ?
Cu01 Cu0L Cu0J 57.17(13) . . ?
Cu13 Cu0L Cu0J 56.14(14) . . ?
Cu07 Cu0L Cu0J 62.49(14) . . ?
Cu0O Cu0L Cu0J 89.51(16) . . ?
Cu1B Cu0L Cu0J 141.77(19) . . ?
S23 Cu0L H49 116.1(3) . . ?
Cu09 Cu0L H49 45.05(13) . . ?
Cu01 Cu0L H49 91.47(16) . . ?
Cu13 Cu0L H49 124.2(2) . . ?
Cu07 Cu0L H49 41.43(12) . . ?
Cu0O Cu0L H49 137.2(2) . . ?
Cu1B Cu0L H49 116.0(2) . . ?
Cu0J Cu0L H49 102.03(18) . . ?
S23 Cu0L H51 108.5(3) . . ?
Cu09 Cu0L H51 108.81(18) . . ?
Cu01 Cu0L H51 44.97(11) . . ?
Cu13 Cu0L H51 69.11(16) . . ?
Cu07 Cu0L H51 91.71(17) . . ?
Cu0O Cu0L H51 47.16(12) . . ?
Cu1B Cu0L H51 103.48(18) . . ?
Cu0J Cu0L H51 42.41(11) . . ?
H49 Cu0L H51 131.8(2) . . ?
S2J Cu0M Cu05 137.9(3) . . ?
S2J Cu0M Cu0D 137.7(3) . . ?
Cu05 Cu0M Cu0D 63.27(16) . . ?
S2J Cu0M Cu1C 57.8(3) . . ?
Cu05 Cu0M Cu1C 94.13(19) . . ?
Cu0D Cu0M Cu1C 157.2(2) . . ?
S2J Cu0M Cu1D 57.6(3) . . ?
Cu05 Cu0M Cu1D 156.8(2) . . ?
Cu0D Cu0M Cu1D 93.78(19) . . ?
Cu1C Cu0M Cu1D 108.5(2) . . ?
S2J Cu0M Cu03 154.4(3) . . ?
Cu05 Cu0M Cu03 60.83(15) . . ?
Cu0D Cu0M Cu03 60.80(14) . . ?
Cu1C Cu0M Cu03 112.23(19) . . ?
Cu1D Cu0M Cu03 112.41(19) . . ?
S2J Cu0M Cu0A 98.0(3) . . ?
Cu05 Cu0M Cu0A 120.97(18) . . ?
Cu0D Cu0M Cu0A 89.76(16) . . ?
Cu1C Cu0M Cu0A 105.61(19) . . ?
Cu1D Cu0M Cu0A 58.30(16) . . ?
Cu03 Cu0M Cu0A 60.17(14) . . ?
S2J Cu0M Cu0H 97.9(3) . . ?
Cu05 Cu0M Cu0H 90.01(17) . . ?
Cu0D Cu0M Cu0H 121.20(18) . . ?
Cu1C Cu0M Cu0H 57.71(15) . . ?
Cu1D Cu0M Cu0H 106.0(2) . . ?
Cu03 Cu0M Cu0H 60.44(14) . . ?
Cu0A Cu0M Cu0H 59.22(14) . . ?
S2J Cu0M H44 74.9(3) . . ?
Cu05 Cu0M H44 126.8(2) . . ?
Cu0D Cu0M H44 126.7(2) . . ?
Cu1C Cu0M H44 68.23(16) . . ?
Cu1D Cu0M H44 68.68(17) . . ?
Cu03 Cu0M H44 79.54(16) . . ?
Cu0A Cu0M H44 37.63(11) . . ?
Cu0H Cu0M H44 37.53(12) . . ?
S2J Cu0M H46 128.8(3) . . ?
Cu05 Cu0M H46 92.78(18) . . ?
Cu0D Cu0M H46 48.11(12) . . ?
Cu1C Cu0M H46 143.0(2) . . ?
Cu1D Cu0M H46 72.19(16) . . ?
Cu03 Cu0M H46 43.27(11) . . ?
Cu0A Cu0M H46 41.78(12) . . ?
Cu0H Cu0M H46 86.06(16) . . ?
H44 Cu0M H46 78.65(16) . . ?
S2J Cu0M H54 117.3(3) . . ?
Cu05 Cu0M H54 48.95(13) . . ?
Cu0D Cu0M H54 40.33(11) . . ?
Cu1C Cu0M H54 122.6(2) . . ?
Cu1D Cu0M H54 111.5(2) . . ?
Cu03 Cu0M H54 88.18(16) . . ?
Cu0A Cu0M H54 130.04(18) . . ?
Cu0H Cu0M H54 138.2(2) . . ?
H44 Cu0M H54 166.4(2) . . ?
H46 Cu0M H54 88.44(16) . . ?
S2K Cu0N Cu06 138.7(3) . . ?
S2K Cu0N Cu02 137.2(3) . . ?
Cu06 Cu0N Cu02 63.71(15) . . ?
S2K Cu0N Cu18 56.3(3) . . ?
Cu06 Cu0N Cu18 157.3(2) . . ?
Cu02 Cu0N Cu18 93.87(18) . . ?
S2K Cu0N Cu1J 58.9(3) . . ?
Cu06 Cu0N Cu1J 93.82(19) . . ?
Cu02 Cu0N Cu1J 157.4(2) . . ?
Cu18 Cu0N Cu1J 108.4(2) . . ?
S2K Cu0N Cu01 154.8(3) . . ?
Cu06 Cu0N Cu01 60.00(14) . . ?
Cu02 Cu0N Cu01 60.36(14) . . ?
Cu18 Cu0N Cu01 113.48(18) . . ?
Cu1J Cu0N Cu01 111.81(19) . . ?
S2K Cu0N Cu09 98.3(3) . . ?
Cu06 Cu0N Cu09 120.17(18) . . ?
Cu02 Cu0N Cu09 88.50(16) . . ?
Cu18 Cu0N Cu09 58.98(15) . . ?
Cu1J Cu0N Cu09 106.13(19) . . ?
Cu01 Cu0N Cu09 60.19(13) . . ?
S2K Cu0N Cu0K 99.2(3) . . ?
Cu06 Cu0N Cu0K 87.87(17) . . ?
Cu02 Cu0N Cu0K 120.42(18) . . ?
Cu18 Cu0N Cu0K 108.01(19) . . ?
Cu1J Cu0N Cu0K 57.03(15) . . ?
Cu01 Cu0N Cu0K 60.08(14) . . ?
Cu09 Cu0N Cu0K 61.04(14) . . ?
S2K Cu0N H39 97.9(3) . . ?
Cu06 Cu0N H39 121.1(2) . . ?
Cu02 Cu0N H39 62.42(14) . . ?
Cu18 Cu0N H39 41.81(13) . . ?
Cu1J Cu0N H39 138.6(2) . . ?
Cu01 Cu0N H39 73.83(14) . . ?
Cu09 Cu0N H39 38.92(12) . . ?
Cu0K Cu0N H39 99.61(17) . . ?
S2K Cu0N H42 75.6(3) . . ?
Cu06 Cu0N H42 125.1(2) . . ?
Cu02 Cu0N H42 126.4(2) . . ?
Cu18 Cu0N H42 70.20(16) . . ?
Cu1J Cu0N H42 67.40(17) . . ?
Cu01 Cu0N H42 79.29(15) . . ?
Cu09 Cu0N H42 38.90(11) . . ?
Cu0K Cu0N H42 37.98(12) . . ?
H39 Cu0N H42 74.03(14) . . ?
S2K Cu0N H58 118.9(3) . . ?
Cu06 Cu0N H58 49.00(13) . . ?
Cu02 Cu0N H58 38.81(11) . . ?
Cu18 Cu0N H58 111.3(2) . . ?
Cu1J Cu0N H58 124.4(2) . . ?
Cu01 Cu0N H58 85.94(16) . . ?
Cu09 Cu0N H58 127.3(2) . . ?
Cu0K Cu0N H58 135.8(2) . . ?
H39 Cu0N H58 96.46(19) . . ?
H42 Cu0N H58 164.2(2) . . ?
S2A Cu0O Cu0K 137.7(3) . . ?
S2A Cu0O Cu08 140.3(3) . . ?
Cu0K Cu0O Cu08 58.21(15) . . ?
S2A Cu0O Cu0L 98.3(3) . . ?
Cu0K Cu0O Cu0L 91.32(17) . . ?
Cu08 Cu0O Cu0L 119.58(19) . . ?
S2A Cu0O Cu1A 54.1(3) . . ?
Cu0K Cu0O Cu1A 164.4(2) . . ?
Cu08 Cu0O Cu1A 106.17(19) . . ?
Cu0L Cu0O Cu1A 96.86(18) . . ?
S2A Cu0O Cu01 151.9(3) . . ?
Cu0K Cu0O Cu01 64.79(15) . . ?
Cu08 Cu0O Cu01 60.60(14) . . ?
Cu0L Cu0O Cu01 59.22(14) . . ?
Cu1A Cu0O Cu01 108.34(19) . . ?
S2A Cu0O Cu1B 57.3(2) . . ?
Cu0K Cu0O Cu1B 93.89(19) . . ?
Cu08 Cu0O Cu1B 151.7(2) . . ?
Cu0L Cu0O Cu1B 60.82(16) . . ?
Cu1A Cu0O Cu1B 101.72(19) . . ?
Cu01 Cu0O Cu1B 114.79(19) . . ?
S2A Cu0O Cu0I 110.1(3) . . ?
Cu0K Cu0O Cu0I 111.16(18) . . ?
Cu08 Cu0O Cu0I 62.95(14) . . ?
Cu0L Cu0O Cu0I 88.56(16) . . ?
Cu1A Cu0O Cu0I 56.02(15) . . ?
Cu01 Cu0O Cu0I 57.02(13) . . ?
Cu1B Cu0O Cu0I 141.2(2) . . ?
S2A Cu0O H51 108.5(3) . . ?
Cu0K Cu0O H51 107.87(19) . . ?
Cu08 Cu0O H51 91.32(17) . . ?
Cu0L Cu0O H51 46.59(12) . . ?
Cu1A Cu0O H51 69.41(16) . . ?
Cu01 Cu0O H51 44.25(11) . . ?
Cu1B Cu0O H51 103.20(19) . . ?
Cu0I Cu0O H51 42.03(11) . . ?
S2A Cu0O H59 108.5(3) . . ?
Cu0K Cu0O H59 99.73(18) . . ?
Cu08 Cu0O H59 41.52(11) . . ?
Cu0L Cu0O H59 123.4(2) . . ?
Cu1A Cu0O H59 64.66(15) . . ?
Cu01 Cu0O H59 76.01(16) . . ?
Cu1B Cu0O H59 165.5(2) . . ?
Cu0I Cu0O H59 35.72(11) . . ?
H51 Cu0O H59 77.43(16) . . ?
S2A Cu0O H61 112.6(3) . . ?
Cu0K Cu0O H61 47.55(13) . . ?
Cu08 Cu0O H61 44.41(12) . . ?
Cu0L Cu0O H61 138.9(2) . . ?
Cu1A Cu0O H61 123.0(2) . . ?
Cu01 Cu0O H61 95.39(17) . . ?
Cu1B Cu0O H61 114.1(2) . . ?
Cu0I Cu0O H61 104.57(18) . . ?
H51 Cu0O H61 134.9(2) . . ?
H59 Cu0O H61 72.62(14) . . ?
S1Y Cu0P Cu0Q 142.6(3) . . ?
S1Y Cu0P Cu0F 146.4(3) . . ?
Cu0Q Cu0P Cu0F 59.52(15) . . ?
S1Y Cu0P Cu12 55.7(3) . . ?
Cu0Q Cu0P Cu12 94.0(2) . . ?
Cu0F Cu0P Cu12 153.5(2) . . ?
S1Y Cu0P Cu0Y 54.4(3) . . ?
Cu0Q Cu0P Cu0Y 161.1(2) . . ?
Cu0F Cu0P Cu0Y 101.6(2) . . ?
Cu12 Cu0P Cu0Y 104.92(19) . . ?
S1Y Cu0P Cu03 143.4(3) . . ?
Cu0Q Cu0P Cu03 61.66(15) . . ?
Cu0F Cu0P Cu03 61.49(15) . . ?
Cu12 Cu0P Cu03 109.3(2) . . ?
Cu0Y Cu0P Cu03 110.05(19) . . ?
S1Y Cu0P Cu0E 91.5(3) . . ?
Cu0Q Cu0P Cu0E 89.44(18) . . ?
Cu0F Cu0P Cu0E 117.61(18) . . ?
Cu12 Cu0P Cu0E 58.83(15) . . ?
Cu0Y Cu0P Cu0E 99.68(17) . . ?
Cu03 Cu0P Cu0E 56.13(14) . . ?
S1Y Cu0P Cu04 91.2(3) . . ?
Cu0Q Cu0P Cu04 118.55(19) . . ?
Cu0F Cu0P Cu04 93.39(17) . . ?
Cu12 Cu0P Cu04 101.69(18) . . ?
Cu0Y Cu0P Cu04 57.42(14) . . ?
Cu03 Cu0P Cu04 57.02(13) . . ?
Cu0E Cu0P Cu04 53.48(13) . . ?
S1Y Cu0P H37 116.5(3) . . ?
Cu0Q Cu0P H37 100.54(18) . . ?
Cu0F Cu0P H37 57.85(13) . . ?
Cu12 Cu0P H37 136.8(2) . . ?
Cu0Y Cu0P H37 65.06(16) . . ?
Cu03 Cu0P H37 48.14(12) . . ?
Cu0E Cu0P H37 80.72(16) . . ?
Cu04 Cu0P H37 36.16(10) . . ?
S1Y Cu0P H56 125.3(3) . . ?
Cu0Q Cu0P H56 44.46(13) . . ?
Cu0F Cu0P H56 44.11(12) . . ?
Cu12 Cu0P H56 116.5(2) . . ?
Cu0Y Cu0P H56 123.6(2) . . ?
Cu03 Cu0P H56 91.20(16) . . ?
Cu0E Cu0P H56 133.8(2) . . ?
Cu04 Cu0P H56 137.3(2) . . ?
H37 Cu0P H56 101.92(19) . . ?
S1Y Cu0P H62 66.8(2) . . ?
Cu0Q Cu0P H62 125.8(2) . . ?
Cu0F Cu0P H62 127.5(2) . . ?
Cu12 Cu0P H62 67.55(16) . . ?
Cu0Y Cu0P H62 63.22(15) . . ?
Cu03 Cu0P H62 76.72(16) . . ?
Cu0E Cu0P H62 36.83(11) . . ?
Cu04 Cu0P H62 34.83(11) . . ?
H37 Cu0P H62 70.99(14) . . ?
H56 Cu0P H62 167.9(3) . . ?
S1N Cu0Q Cu0F 144.0(3) . . ?
S1N Cu0Q Cu0P 147.7(3) . . ?
Cu0F Cu0Q Cu0P 60.62(15) . . ?
S1N Cu0Q Cu11 55.0(2) . . ?
Cu0F Cu0Q Cu11 94.63(19) . . ?
Cu0P Cu0Q Cu11 155.2(2) . . ?
S1N Cu0Q Cu0R 55.1(2) . . ?
Cu0F Cu0Q Cu0R 159.3(2) . . ?
Cu0P Cu0Q Cu0R 98.71(19) . . ?
Cu11 Cu0Q Cu0R 106.0(2) . . ?
S1N Cu0Q Cu03 139.9(3) . . ?
Cu0F Cu0Q Cu03 61.79(15) . . ?
Cu0P Cu0Q Cu03 61.54(14) . . ?
Cu11 Cu0Q Cu03 107.72(18) . . ?
Cu0R Cu0Q Cu03 109.58(19) . . ?
S1N Cu0Q Cu0G 87.3(3) . . ?
Cu0F Cu0Q Cu0G 119.58(19) . . ?
Cu0P Cu0Q Cu0G 93.01(17) . . ?
Cu11 Cu0Q Cu0G 99.40(18) . . ?
Cu0R Cu0Q Cu0G 56.86(15) . . ?
Cu03 Cu0Q Cu0G 57.92(14) . . ?
S1N Cu0Q Cu0C 88.5(2) . . ?
Cu0F Cu0Q Cu0C 89.14(17) . . ?
Cu0P Cu0Q Cu0C 117.62(18) . . ?
Cu11 Cu0Q Cu0C 56.56(14) . . ?
Cu0R Cu0Q Cu0C 101.34(18) . . ?
Cu03 Cu0Q Cu0C 56.08(13) . . ?
Cu0G Cu0Q Cu0C 54.32(13) . . ?
S1N Cu0Q H56 129.0(3) . . ?
Cu0F Cu0Q H56 44.76(13) . . ?
Cu0P Cu0Q H56 44.44(13) . . ?
Cu11 Cu0Q H56 119.0(2) . . ?
Cu0R Cu0Q H56 121.4(2) . . ?
Cu03 Cu0Q H56 91.08(17) . . ?
Cu0G Cu0Q H56 137.3(2) . . ?
Cu0C Cu0Q H56 133.8(2) . . ?
S1N Cu0Q H63 61.7(2) . . ?
Cu0F Cu0Q H63 125.3(2) . . ?
Cu0P Cu0Q H63 129.6(2) . . ?
Cu11 Cu0Q H63 62.43(15) . . ?
Cu0R Cu0Q H63 66.16(16) . . ?
Cu03 Cu0Q H63 78.22(16) . . ?
Cu0G Cu0Q H63 37.54(11) . . ?
Cu0C Cu0Q H63 36.26(11) . . ?
H56 Cu0Q H63 168.8(2) . . ?
S1N Cu0R Cl28 122.7(4) . . ?
S1N Cu0R S1O 124.8(4) . . ?
Cl28 Cu0R S1O 109.6(4) . . ?
S1N Cu0R Cu0Q 55.9(2) . . ?
Cl28 Cu0R Cu0Q 108.3(3) . . ?
S1O Cu0R Cu0Q 124.0(3) . . ?
S1N Cu0R Cu0G 94.4(3) . . ?
Cl28 Cu0R Cu0G 132.9(3) . . ?
S1O Cu0R Cu0G 57.0(2) . . ?
Cu0Q Cu0R Cu0G 67.02(16) . . ?
S1N Cu0R Cu10 164.2(3) . . ?
Cl28 Cu0R Cu10 60.8(3) . . ?
S1O Cu0R Cu10 48.8(2) . . ?
Cu0Q Cu0R Cu10 139.6(2) . . ?
Cu0G Cu0R Cu10 91.78(17) . . ?
P2L Cu0S S24 129.4(4) . . ?
P2L Cu0S S1R 137.7(5) . . ?
S24 Cu0S S1R 88.4(3) . . ?
P2L Cu0S Cl1T 99.1(4) . . ?
S24 Cu0S Cl1T 94.4(3) . . ?
S1R Cu0S Cl1T 95.3(3) . . ?
P2L Cu0S Cu0U 129.9(4) . . ?
S24 Cu0S Cu0U 93.8(3) . . ?
S1R Cu0S Cu0U 48.6(2) . . ?
Cl1T Cu0S Cu0U 46.8(2) . . ?
P2L Cu0S Cu0W 124.2(4) . . ?
S24 Cu0S Cu0W 48.5(2) . . ?
S1R Cu0S Cu0W 94.0(3) . . ?
Cl1T Cu0S Cu0W 45.9(2) . . ?
Cu0U Cu0S Cu0W 63.12(14) . . ?
S1U Cu0T S26 128.0(4) . . ?
S1U Cu0T Cl2C 121.8(4) . . ?
S26 Cu0T Cl2C 108.9(4) . . ?
S1U Cu0T Cu0F 56.6(2) . . ?
S26 Cu0T Cu0F 121.2(3) . . ?
Cl2C Cu0T Cu0F 105.8(3) . . ?
S1U Cu0T Cu0D 96.9(3) . . ?
S26 Cu0T Cu0D 55.5(3) . . ?
Cl2C Cu0T Cu0D 127.9(3) . . ?
Cu0F Cu0T Cu0D 65.70(15) . . ?
S21 Cu0U S1R 127.9(4) . . ?
S21 Cu0U Cl1T 122.1(4) . . ?
S1R Cu0U Cl1T 108.9(4) . . ?
S21 Cu0U Cu0J 55.1(2) . . ?
S1R Cu0U Cu0J 121.6(3) . . ?
Cl1T Cu0U Cu0J 106.1(3) . . ?
S21 Cu0U Cu07 96.0(3) . . ?
S1R Cu0U Cu07 55.6(3) . . ?
Cl1T Cu0U Cu07 128.0(3) . . ?
Cu0J Cu0U Cu07 65.97(16) . . ?
S21 Cu0U Cu0S 168.4(3) . . ?
S1R Cu0U Cu0S 49.4(3) . . ?
Cl1T Cu0U Cu0S 59.5(2) . . ?
Cu0J Cu0U Cu0S 136.5(2) . . ?
Cu07 Cu0U Cu0S 90.26(16) . . ?
S1X Cu0V S1P 129.5(4) . . ?
S1X Cu0V Cl22 120.9(4) . . ?
S1P Cu0V Cl22 108.5(4) . . ?
S1X Cu0V Cu0B 55.6(2) . . ?
S1P Cu0V Cu0B 121.3(3) . . ?
Cl22 Cu0V Cu0B 105.9(3) . . ?
S1X Cu0V Cu06 97.5(3) . . ?
S1P Cu0V Cu06 55.3(2) . . ?
Cl22 Cu0V Cu06 127.6(3) . . ?
Cu0B Cu0V Cu06 66.01(15) . . ?
S1X Cu0V Cu0Z 167.3(3) . . ?
S1P Cu0V Cu0Z 50.0(2) . . ?
Cl22 Cu0V Cu0Z 58.7(3) . . ?
Cu0B Cu0V Cu0Z 137.0(2) . . ?
Cu06 Cu0V Cu0Z 91.22(17) . . ?
S1X Cu0W Cl1T 121.5(4) . . ?
S1X Cu0W S24 128.6(4) . . ?
Cl1T Cu0W S24 108.2(4) . . ?
S1X Cu0W Cu0B 55.8(3) . . ?
Cl1T Cu0W Cu0B 107.7(3) . . ?
S24 Cu0W Cu0B 122.0(3) . . ?
S1X Cu0W Cu02 97.1(3) . . ?
Cl1T Cu0W Cu02 129.5(3) . . ?
S24 Cu0W Cu02 55.5(3) . . ?
Cu0B Cu0W Cu02 66.46(15) . . ?
S1X Cu0W Cu0S 166.8(3) . . ?
Cl1T Cu0W Cu0S 59.5(3) . . ?
S24 Cu0W Cu0S 48.7(2) . . ?
Cu0B Cu0W Cu0S 137.5(2) . . ?
Cu02 Cu0W Cu0S 90.33(17) . . ?
S1X Cu0W H47 56.0(2) . . ?
Cl1T Cu0W H47 148.7(3) . . ?
S24 Cu0W H47 88.2(3) . . ?
Cu0B Cu0W H47 42.45(12) . . ?
Cu02 Cu0W H47 41.21(12) . . ?
Cu0S Cu0W H47 131.2(2) . . ?
S1U Cu0X S1Q 130.4(4) . . ?
S1U Cu0X Cl20 123.6(4) . . ?
S1Q Cu0X Cl20 103.6(3) . . ?
S1U Cu0X Cu05 98.6(3) . . ?
S1Q Cu0X Cu05 56.1(2) . . ?
Cl20 Cu0X Cu05 128.2(3) . . ?
S1U Cu0X Cu0F 56.1(3) . . ?
S1Q Cu0X Cu0F 123.7(3) . . ?
Cl20 Cu0X Cu0F 110.0(3) . . ?
Cu05 Cu0X Cu0F 67.64(16) . . ?
S1Y Cu0Y S1V 131.4(4) . . ?
S1Y Cu0Y Cl20 119.2(4) . . ?
S1V Cu0Y Cl20 108.6(4) . . ?
S1Y Cu0Y Cu0P 55.2(3) . . ?
S1V Cu0Y Cu0P 121.6(3) . . ?
Cl20 Cu0Y Cu0P 104.8(3) . . ?
S1Y Cu0Y Cu04 98.4(3) . . ?
S1V Cu0Y Cu04 54.8(3) . . ?
Cl20 Cu0Y Cu04 127.9(3) . . ?
Cu0P Cu0Y Cu04 66.87(15) . . ?
S1Y Cu0Y Cu15 167.5(3) . . ?
S1V Cu0Y Cu15 50.6(3) . . ?
Cl20 Cu0Y Cu15 58.2(3) . . ?
Cu0P Cu0Y Cu15 136.6(2) . . ?
Cu04 Cu0Y Cu15 91.72(18) . . ?
P29 Cu0Z S1W 138.0(4) . . ?
P29 Cu0Z S1P 128.4(4) . . ?
S1W Cu0Z S1P 87.8(3) . . ?
P29 Cu0Z Cl22 100.7(4) . . ?
S1W Cu0Z Cl22 94.2(3) . . ?
S1P Cu0Z Cl22 96.4(3) . . ?
P29 Cu0Z Cu0V 124.4(3) . . ?
S1W Cu0Z Cu0V 94.4(3) . . ?
S1P Cu0Z Cu0V 49.0(2) . . ?
Cl22 Cu0Z Cu0V 47.5(2) . . ?
C053 C1 C08K 119.9(10) . . ?
C053 C1 P02T 122(3) . . ?
C08K C1 P02T 118(3) . . ?
Cu1A Cl1 Cu13 89.6(4) . . ?
Cu1A Cl1 Cu16 74.6(3) . . ?
Cu13 Cl1 Cu16 74.3(3) . . ?
Cu0W Cl1T Cu0U 88.1(4) . . ?
Cu0W Cl1T Cu0S 74.6(3) . . ?
Cu0U Cl1T Cu0S 73.7(3) . . ?
Cu0L Cu01 Cu06 169.8(2) . . ?
Cu0L Cu01 Cu0B 123.78(18) . . ?
Cu06 Cu01 Cu0B 65.85(15) . . ?
Cu0L Cu01 Cu0J 66.22(15) . . ?
Cu06 Cu01 Cu0J 123.37(19) . . ?
Cu0B Cu01 Cu0J 57.57(14) . . ?
Cu0L Cu01 Cu0I 94.11(16) . . ?
Cu06 Cu01 Cu0I 94.33(17) . . ?
Cu0B Cu01 Cu0I 57.60(14) . . ?
Cu0J Cu01 Cu0I 57.81(14) . . ?
Cu0L Cu01 Cu02 118.91(17) . . ?
Cu06 Cu01 Cu02 60.07(13) . . ?
Cu0B Cu01 Cu02 66.09(15) . . ?
Cu0J Cu01 Cu02 93.53(17) . . ?
Cu0I Cu01 Cu02 123.67(19) . . ?
Cu0L Cu01 Cu07 60.07(14) . . ?
Cu06 Cu01 Cu07 118.95(17) . . ?
Cu0B Cu01 Cu07 94.02(17) . . ?
Cu0J Cu01 Cu07 65.60(14) . . ?
Cu0I Cu01 Cu07 123.38(18) . . ?
Cu02 Cu01 Cu07 59.11(13) . . ?
Cu0L Cu01 Cu0O 60.24(14) . . ?
Cu06 Cu01 Cu0O 118.81(18) . . ?
Cu0B Cu01 Cu0O 123.03(18) . . ?
Cu0J Cu01 Cu0O 94.60(16) . . ?
Cu0I Cu01 Cu0O 65.48(15) . . ?
Cu02 Cu01 Cu0O 170.3(2) . . ?
Cu07 Cu01 Cu0O 120.11(18) . . ?
Cu0L Cu01 Cu08 119.47(18) . . ?
Cu06 Cu01 Cu08 59.61(14) . . ?
Cu0B Cu01 Cu08 93.51(17) . . ?
Cu0J Cu01 Cu08 123.47(18) . . ?
Cu0I Cu01 Cu08 65.67(14) . . ?
Cu02 Cu01 Cu08 119.48(17) . . ?
Cu07 Cu01 Cu08 170.6(2) . . ?
Cu0O Cu01 Cu08 59.47(14) . . ?
Cu0L Cu01 Cu0N 115.14(18) . . ?
Cu06 Cu01 Cu0N 55.29(13) . . ?
Cu0B Cu01 Cu0N 110.90(17) . . ?
Cu0J Cu01 Cu0N 146.60(19) . . ?
Cu0I Cu01 Cu0N 147.22(18) . . ?
Cu02 Cu01 Cu0N 55.42(13) . . ?
Cu07 Cu01 Cu0N 85.82(15) . . ?
Cu0O Cu01 Cu0N 115.41(18) . . ?
Cu08 Cu01 Cu0N 86.23(15) . . ?
Cu0L Cu01 Cu09 55.20(13) . . ?
Cu06 Cu01 Cu09 115.24(17) . . ?
Cu0B Cu01 Cu09 147.03(19) . . ?
Cu0J Cu01 Cu09 110.76(17) . . ?
Cu0I Cu01 Cu09 147.00(19) . . ?
Cu02 Cu01 Cu09 85.63(16) . . ?
Cu07 Cu01 Cu09 55.41(14) . . ?
Cu0O Cu01 Cu09 86.57(16) . . ?
Cu08 Cu01 Cu09 115.91(18) . . ?
Cu0N Cu01 Cu09 59.97(13) . . ?
Cu0L Cu01 Cu0K 86.21(17) . . ?
Cu06 Cu01 Cu0K 85.61(16) . . ?
Cu0B Cu01 Cu0K 146.10(19) . . ?
Cu0J Cu01 Cu0K 147.23(19) . . ?
Cu0I Cu01 Cu0K 109.97(17) . . ?
Cu02 Cu01 Cu0K 116.05(17) . . ?
Cu07 Cu01 Cu0K 116.53(18) . . ?
Cu0O Cu01 Cu0K 54.81(14) . . ?
Cu08 Cu01 Cu0K 54.79(14) . . ?
Cu0N Cu01 Cu0K 60.64(14) . . ?
Cu09 Cu01 Cu0K 61.15(14) . . ?
Cu0L Cu01 H51 47.31(11) . . ?
Cu06 Cu01 H51 140.7(2) . . ?
Cu0B Cu01 H51 91.29(16) . . ?
Cu0J Cu01 H51 47.53(12) . . ?
Cu0I Cu01 H51 46.82(12) . . ?
Cu02 Cu01 H51 140.6(2) . . ?
Cu07 Cu01 H51 93.00(16) . . ?
Cu0O Cu01 H51 47.09(12) . . ?
Cu08 Cu01 H51 92.46(16) . . ?
Cu0N Cu01 H51 157.8(2) . . ?
Cu09 Cu01 H51 101.40(17) . . ?
Cu0K Cu01 H51 100.82(17) . . ?
Cu0L Cu01 H57 92.89(16) . . ?
Cu06 Cu01 H57 92.53(17) . . ?
Cu0B Cu01 H57 47.24(12) . . ?
Cu0J Cu01 H57 46.85(12) . . ?
Cu0I Cu01 H57 91.40(17) . . ?
Cu02 Cu01 H57 46.69(11) . . ?
Cu07 Cu01 H57 46.80(12) . . ?
Cu0O Cu01 H57 141.06(19) . . ?
Cu08 Cu01 H57 140.3(2) . . ?
Cu0N Cu01 H57 101.04(16) . . ?
Cu09 Cu01 H57 101.07(17) . . ?
Cu0K Cu01 H57 158.6(2) . . ?
H51 Cu01 H57 94.10(16) . . ?
S27 Cu1A S2A 128.5(4) . . ?
S27 Cu1A Cl1 122.4(4) . . ?
S2A Cu1A Cl1 108.0(4) . . ?
S27 Cu1A Cu0I 55.9(2) . . ?
S2A Cu1A Cu0I 122.2(3) . . ?
Cl1 Cu1A Cu0I 105.5(3) . . ?
S27 Cu1A Cu0O 96.3(3) . . ?
S2A Cu1A Cu0O 56.0(2) . . ?
Cl1 Cu1A Cu0O 127.6(3) . . ?
Cu0I Cu1A Cu0O 66.21(16) . . ?
S27 Cu1A Cu16 168.3(3) . . ?
S2A Cu1A Cu16 49.3(3) . . ?
Cl1 Cu1A Cu16 58.8(3) . . ?
Cu0I Cu1A Cu16 135.8(2) . . ?
Cu0O Cu1A Cu16 90.53(18) . . ?
Cl Cu1B S23 135.8(5) . . ?
Cl Cu1B S2A 130.3(5) . . ?
S23 Cu1B S2A 85.4(3) . . ?
Cl Cu1B Cu0O 126.1(4) . . ?
S23 Cu1B Cu0O 94.6(3) . . ?
S2A Cu1B Cu0O 53.9(2) . . ?
Cl Cu1B Cu0L 129.9(4) . . ?
S23 Cu1B Cu0L 54.4(3) . . ?
S2A Cu1B Cu0L 94.3(3) . . ?
Cu0O Cu1B Cu0L 58.62(15) . . ?
Cl Cu1B Cu14 52.0(3) . . ?
S23 Cu1B Cu14 129.7(3) . . ?
S2A Cu1B Cu14 129.1(3) . . ?
Cu0O Cu1B Cu14 83.93(18) . . ?
Cu0L Cu1B Cu14 83.99(19) . . ?
Cl3 Cu1C S2J 125.0(4) . . ?
Cl3 Cu1C S2B 128.5(4) . . ?
S2J Cu1C S2B 92.7(4) . . ?
Cl3 Cu1C Cu0M 126.2(4) . . ?
S2J Cu1C Cu0M 56.4(3) . . ?
S2B Cu1C Cu0M 103.0(3) . . ?
Cl3 Cu1C Cu0H 129.8(3) . . ?
S2J Cu1C Cu0H 102.3(3) . . ?
S2B Cu1C Cu0H 55.5(3) . . ?
Cu0M Cu1C Cu0H 65.16(16) . . ?
Cl3 Cu1C Cu1E 48.9(3) . . ?
S2J Cu1C Cu1E 130.0(3) . . ?
S2B Cu1C Cu1E 131.5(3) . . ?
Cu0M Cu1C Cu1E 87.40(19) . . ?
Cu0H Cu1C Cu1E 89.34(19) . . ?
Cl4 Cu1D S2J 120.9(4) . . ?
Cl4 Cu1D S2M 133.6(4) . . ?
S2J Cu1D S2M 92.9(4) . . ?
Cl4 Cu1D Cu0M 122.3(4) . . ?
S2J Cu1D Cu0M 56.0(3) . . ?
S2M Cu1D Cu0M 102.4(3) . . ?
Cl4 Cu1D Cu0A 133.1(3) . . ?
S2J Cu1D Cu0A 101.3(3) . . ?
S2M Cu1D Cu0A 55.1(3) . . ?
Cu0M Cu1D Cu0A 64.28(16) . . ?
Cl4 Cu1D Cu1K 47.9(3) . . ?
S2J Cu1D Cu1K 131.1(3) . . ?
S2M Cu1D Cu1K 130.2(3) . . ?
Cu0M Cu1D Cu1K 88.7(2) . . ?
Cu0A Cu1D Cu1K 89.61(18) . . ?
Cl3 Cu1E S1Q 133.0(5) . . ?
Cl3 Cu1E S1V 131.5(4) . . ?
S1Q Cu1E S1V 87.3(3) . . ?
Cl3 Cu1E Cu05 127.5(4) . . ?
S1Q Cu1E Cu05 54.8(2) . . ?
S1V Cu1E Cu05 95.9(3) . . ?
Cl3 Cu1E Cu04 126.9(4) . . ?
S1Q Cu1E Cu04 96.0(3) . . ?
S1V Cu1E Cu04 53.5(3) . . ?
Cu05 Cu1E Cu04 59.94(15) . . ?
Cl3 Cu1E Cu1C 51.3(3) . . ?
S1Q Cu1E Cu1C 131.8(3) . . ?
S1V Cu1E Cu1C 126.0(3) . . ?
Cu05 Cu1E Cu1C 85.02(18) . . ?
Cu04 Cu1E Cu1C 82.72(18) . . ?
Cl02 Cu1F S24 146.7(4) . . ?
Cl02 Cu1F S1R 122.5(4) . . ?
S24 Cu1F S1R 86.4(3) . . ?
Cl02 Cu1F Cu02 130.3(4) . . ?
S24 Cu1F Cu02 54.3(2) . . ?
S1R Cu1F Cu02 93.5(3) . . ?
Cl02 Cu1F Cu07 116.8(4) . . ?
S24 Cu1F Cu07 93.2(3) . . ?
S1R Cu1F Cu07 53.1(2) . . ?
Cu02 Cu1F Cu07 56.80(14) . . ?
Cl02 Cu1F Cu18 49.0(3) . . ?
S24 Cu1F Cu18 128.9(3) . . ?
S1R Cu1F Cu18 126.5(3) . . ?
Cu02 Cu1F Cu18 82.74(18) . . ?
Cu07 Cu1F Cu18 82.58(18) . . ?
Cl5 Cu1G S2B 126.2(6) . . ?
Cl5 Cu1G S2M 132.5(6) . . ?
S2B Cu1G S2M 92.4(4) . . ?
Cl5 Cu1G Cu0H 123.5(5) . . ?
S2B Cu1G Cu0H 54.9(3) . . ?
S2M Cu1G Cu0H 100.3(3) . . ?
Cl5 Cu1G Cu0A 128.0(4) . . ?
S2B Cu1G Cu0A 100.2(3) . . ?
S2M Cu1G Cu0A 54.6(3) . . ?
Cu0H Cu1G Cu0A 63.07(16) . . ?
Cl5 Cu1G Cu1H 46.1(3) . . ?
S2B Cu1G Cu1H 130.5(3) . . ?
S2M Cu1G Cu1H 129.0(3) . . ?
Cu0H Cu1G Cu1H 88.0(2) . . ?
Cu0A Cu1G Cu1H 87.47(19) . . ?
Cl5 Cu1H S1O 137.0(6) . . ?
Cl5 Cu1H S25 131.5(6) . . ?
S1O Cu1H S25 86.3(3) . . ?
Cl5 Cu1H Cu0G 128.0(5) . . ?
S1O Cu1H Cu0G 54.5(3) . . ?
S25 Cu1H Cu0G 92.1(3) . . ?
Cl5 Cu1H Cu0E 123.3(5) . . ?
S1O Cu1H Cu0E 94.2(3) . . ?
S25 Cu1H Cu0E 53.4(3) . . ?
Cu0G Cu1H Cu0E 56.15(15) . . ?
Cl5 Cu1H Cu1G 50.1(4) . . ?
S1O Cu1H Cu1G 128.0(3) . . ?
S25 Cu1H Cu1G 127.3(3) . . ?
Cu0G Cu1H Cu1G 82.72(18) . . ?
Cu0E Cu1H Cu1G 82.11(19) . . ?
Cl2 Cu1I S1P 131.7(5) . . ?
Cl2 Cu1I S1W 136.2(5) . . ?
S1P Cu1I S1W 86.2(3) . . ?
Cl2 Cu1I Cu08 127.1(4) . . ?
S1P Cu1I Cu08 94.1(3) . . ?
S1W Cu1I Cu08 54.2(2) . . ?
Cl2 Cu1I Cu06 125.1(4) . . ?
S1P Cu1I Cu06 53.4(2) . . ?
S1W Cu1I Cu06 93.6(3) . . ?
Cu08 Cu1I Cu06 57.62(14) . . ?
Cl2 Cu1I Cu1J 50.4(3) . . ?
S1P Cu1I Cu1J 127.3(3) . . ?
S1W Cu1I Cu1J 128.9(3) . . ?
Cu08 Cu1I Cu1J 82.84(18) . . ?
Cu06 Cu1I Cu1J 82.88(18) . . ?
Cl2 Cu1J S2D 129.0(5) . . ?
Cl2 Cu1J S2K 125.6(5) . . ?
S2D Cu1J S2K 94.2(4) . . ?
Cl2 Cu1J Cu0K 128.3(4) . . ?
S2D Cu1J Cu0K 56.0(3) . . ?
S2K Cu1J Cu0K 101.7(3) . . ?
Cl2 Cu1J Cu0N 125.4(4) . . ?
S2D Cu1J Cu0N 102.7(3) . . ?
S2K Cu1J Cu0N 54.9(3) . . ?
Cu0K Cu1J Cu0N 64.19(16) . . ?
Cl2 Cu1J Cu1I 47.4(3) . . ?
S2D Cu1J Cu1I 130.2(3) . . ?
S2K Cu1J Cu1I 129.2(3) . . ?
Cu0K Cu1J Cu1I 88.16(19) . . ?
Cu0N Cu1J Cu1I 87.91(19) . . ?
Cl4 Cu1K S1S 142.4(4) . . ?
Cl4 Cu1K S26 125.9(4) . . ?
S1S Cu1K S26 86.8(3) . . ?
Cl4 Cu1K Cu0C 129.0(4) . . ?
S1S Cu1K Cu0C 53.8(2) . . ?
S26 Cu1K Cu0C 94.6(3) . . ?
Cl4 Cu1K Cu0D 120.7(3) . . ?
S1S Cu1K Cu0D 92.8(3) . . ?
S26 Cu1K Cu0D 53.1(2) . . ?
Cu0C Cu1K Cu0D 57.45(14) . . ?
Cl4 Cu1K Cu1D 50.3(3) . . ?
S1S Cu1K Cu1D 127.5(3) . . ?
S26 Cu1K Cu1D 127.2(3) . . ?
Cu0C Cu1K Cu1D 81.65(17) . . ?
Cu0D Cu1K Cu1D 82.94(18) . . ?
P02R Cu1L S2M 126.8(6) . . ?
P02R Cu1L S2B 126.0(6) . . ?
S2M Cu1L S2B 93.9(4) . . ?
P02R Cu1L S2J 122.9(6) . . ?
S2M Cu1L S2J 89.1(4) . . ?
S2B Cu1L S2J 86.4(4) . . ?
P02T Cu1M S1Z 132.4(7) . . ?
P02T Cu1M S2K 122.3(5) . . ?
S1Z Cu1M S2K 93.0(4) . . ?
P02T Cu1M S2D 119.3(6) . . ?
S1Z Cu1M S2D 88.8(4) . . ?
S2K Cu1M S2D 89.5(4) . . ?
C048 S1N Cu11 111.5(7) . . ?
C048 S1N Cu0R 109.3(7) . . ?
Cu11 S1N Cu0R 130.6(4) . . ?
C048 S1N Cu0Q 116.5(8) . . ?
Cu11 S1N Cu0Q 68.6(3) . . ?
Cu0R S1N Cu0Q 69.0(3) . . ?
C03T S1O Cu10 119.6(7) . . ?
C03T S1O Cu0R 111.4(7) . . ?
Cu10 S1O Cu0R 82.1(3) . . ?
C03T S1O Cu1H 125.7(7) . . ?
Cu10 S1O Cu1H 84.3(3) . . ?
Cu0R S1O Cu1H 120.3(4) . . ?
C03T S1O Cu0G 118.3(7) . . ?
Cu10 S1O Cu0G 121.0(4) . . ?
Cu0R S1O Cu0G 67.5(3) . . ?
Cu1H S1O Cu0G 71.1(3) . . ?
C0AC S1P Cu0V 110.3(9) . . ?
C0AC S1P Cu06 117.1(8) . . ?
Cu0V S1P Cu06 69.6(3) . . ?
C0AC S1P Cu0Z 120.8(8) . . ?
Cu0V S1P Cu0Z 81.0(3) . . ?
Cu06 S1P Cu0Z 121.0(4) . . ?
C0AC S1P Cu1I 122.7(9) . . ?
Cu0V S1P Cu1I 124.2(4) . . ?
Cu06 S1P Cu1I 71.8(3) . . ?
Cu0Z S1P Cu1I 86.0(4) . . ?
C27 S1Q Cu0X 117.0(10) . . ?
C27 S1Q Cu05 118.6(8) . . ?
Cu0X S1Q Cu05 67.9(3) . . ?
C27 S1Q Cu1E 115.7(10) . . ?
Cu0X S1Q Cu1E 123.1(4) . . ?
Cu05 S1Q Cu1E 69.5(3) . . ?
C27 S1Q Cu15 119.9(9) . . ?
Cu0X S1Q Cu15 85.1(3) . . ?
Cu05 S1Q Cu15 121.5(4) . . ?
Cu1E S1Q Cu15 86.6(3) . . ?
C03D S1R Cu0U 112.9(8) . . ?
C03D S1R Cu07 120.8(8) . . ?
Cu0U S1R Cu07 69.5(3) . . ?
C03D S1R Cu0S 118.7(8) . . ?
Cu0U S1R Cu0S 82.0(4) . . ?
Cu07 S1R Cu0S 120.1(4) . . ?
C03D S1R Cu1F 122.3(8) . . ?
Cu0U S1R Cu1F 122.9(4) . . ?
Cu07 S1R Cu1F 70.8(3) . . ?
Cu0S S1R Cu1F 84.1(3) . . ?
C045 S1S Cu11 111.4(13) . . ?
C045 S1S Cu19 121.3(11) . . ?
Cu11 S1S Cu19 84.2(3) . . ?
C045 S1S Cu0C 114.8(12) . . ?
Cu11 S1S Cu0C 69.1(3) . . ?
Cu19 S1S Cu0C 123.5(4) . . ?
C045 S1S Cu1K 120.4(12) . . ?
Cu11 S1S Cu1K 124.0(4) . . ?
Cu19 S1S Cu1K 86.3(4) . . ?
Cu0C S1S Cu1K 71.2(3) . . ?
C04Q S1U Cu0T 110.6(8) . . ?
C04Q S1U Cu0X 111.4(8) . . ?
Cu0T S1U Cu0X 129.3(4) . . ?
C04Q S1U Cu0F 113.9(8) . . ?
Cu0T S1U Cu0F 68.7(3) . . ?
Cu0X S1U Cu0F 69.2(3) . . ?
C15 S1V Cu04 113.3(9) . . ?
C15 S1V Cu0Y 115.0(9) . . ?
Cu04 S1V Cu0Y 70.4(3) . . ?
C15 S1V Cu15 124.7(8) . . ?
Cu04 S1V Cu15 121.8(4) . . ?
Cu0Y S1V Cu15 80.4(4) . . ?
C15 S1V Cu1E 119.3(9) . . ?
Cu04 S1V Cu1E 70.0(3) . . ?
Cu0Y S1V Cu1E 121.6(4) . . ?
Cu15 S1V Cu1E 85.8(4) . . ?
C06N S1W Cu17 114.8(8) . . ?
C06N S1W Cu0Z 121.9(8) . . ?
Cu17 S1W Cu0Z 84.2(3) . . ?
C06N S1W Cu08 116.5(8) . . ?
Cu17 S1W Cu08 68.3(3) . . ?
Cu0Z S1W Cu08 121.5(4) . . ?
C06N S1W Cu1I 117.1(8) . . ?
Cu17 S1W Cu1I 123.8(4) . . ?
Cu0Z S1W Cu1I 86.2(3) . . ?
Cu08 S1W Cu1I 70.5(3) . . ?
C033 S1X Cu0W 110.6(8) . . ?
C033 S1X Cu0V 109.7(8) . . ?
Cu0W S1X Cu0V 130.5(4) . . ?
C033 S1X Cu0B 111.5(8) . . ?
Cu0W S1X Cu0B 69.6(3) . . ?
Cu0V S1X Cu0B 69.8(3) . . ?
C03G S1Y Cu0Y 111.0(13) . . ?
C03G S1Y Cu0P 112.9(12) . . ?
Cu0Y S1Y Cu0P 70.4(3) . . ?
C03G S1Y Cu12 110.5(14) . . ?
Cu0Y S1Y Cu12 130.1(4) . . ?
Cu0P S1Y Cu12 68.7(3) . . ?
C09E S1Z Cu09 121.4(8) . . ?
C09E S1Z Cu14 115.2(9) . . ?
Cu09 S1Z Cu14 68.0(3) . . ?
C09E S1Z Cu1M 121.7(8) . . ?
Cu09 S1Z Cu1M 116.7(4) . . ?
Cu14 S1Z Cu1M 89.9(4) . . ?
C09E S1Z Cu18 115.4(9) . . ?
Cu09 S1Z Cu18 66.1(3) . . ?
Cu14 S1Z Cu18 123.9(4) . . ?
Cu1M S1Z Cu18 83.4(4) . . ?
C73 C2 C8 120.0(11) . . ?
C73 C2 H2 119.9 . . ?
C8 C2 H2 120.0 . . ?
F11 B2 F27 107.7(10) . . ?
F11 B2 F56 112.2(10) . . ?
F27 B2 F56 109.4(10) . . ?
F11 B2 F12 107.6(10) . . ?
F27 B2 F12 112.4(11) . . ?
F56 B2 F12 107.6(10) . . ?
Cu1I Cl2 Cu1J 82.1(4) . . ?
Cu1F Cl02 Cu18 82.9(4) . . ?
Cu11 Cl2C Cu0T 87.2(3) . . ?
Cu11 Cl2C Cu19 75.3(3) . . ?
Cu0T Cl2C Cu19 74.5(3) . . ?
S24 Cu02 Cu0N 137.6(3) . . ?
S24 Cu02 Cu07 97.4(3) . . ?
Cu0N Cu02 Cu07 91.65(17) . . ?
S24 Cu02 Cu06 141.0(3) . . ?
Cu0N Cu02 Cu06 57.89(14) . . ?
Cu07 Cu02 Cu06 119.92(18) . . ?
S24 Cu02 Cu01 152.6(3) . . ?
Cu0N Cu02 Cu01 64.22(15) . . ?
Cu07 Cu02 Cu01 60.57(14) . . ?
Cu06 Cu02 Cu01 59.59(14) . . ?
S24 Cu02 Cu0W 55.2(3) . . ?
Cu0N Cu02 Cu0W 164.0(2) . . ?
Cu07 Cu02 Cu0W 96.21(17) . . ?
Cu06 Cu02 Cu0W 106.13(18) . . ?
Cu01 Cu02 Cu0W 107.87(17) . . ?
S24 Cu02 Cu1F 54.4(3) . . ?
Cu0N Cu02 Cu1F 95.44(18) . . ?
Cu07 Cu02 Cu1F 62.44(15) . . ?
Cu06 Cu02 Cu1F 152.5(2) . . ?
Cu01 Cu02 Cu1F 117.91(19) . . ?
Cu0W Cu02 Cu1F 100.60(19) . . ?
S24 Cu02 Cu0B 111.1(3) . . ?
Cu0N Cu02 Cu0B 110.40(17) . . ?
Cu07 Cu02 Cu0B 89.36(15) . . ?
Cu06 Cu02 Cu0B 62.24(14) . . ?
Cu01 Cu02 Cu0B 56.75(13) . . ?
Cu0W Cu02 Cu0B 55.91(14) . . ?
Cu1F Cu02 Cu0B 142.55(18) . . ?
S24 Cu02 H47 88.0(3) . . ?
Cu0N Cu02 H47 122.80(19) . . ?
Cu07 Cu02 H47 119.40(18) . . ?
Cu06 Cu02 H47 64.94(14) . . ?
Cu01 Cu02 H47 89.46(16) . . ?
Cu0W Cu02 H47 41.33(12) . . ?
Cu1F Cu02 H47 140.7(2) . . ?
Cu0B Cu02 H47 35.23(10) . . ?
S24 Cu02 H57 108.9(3) . . ?
Cu0N Cu02 H57 107.63(18) . . ?
Cu07 Cu02 H57 47.51(11) . . ?
Cu06 Cu02 H57 90.59(15) . . ?
Cu01 Cu02 H57 44.56(11) . . ?
Cu0W Cu02 H57 68.64(14) . . ?
Cu1F Cu02 H57 105.39(17) . . ?
Cu0B Cu02 H57 41.90(10) . . ?
H47 Cu02 H57 73.58(13) . . ?
S24 Cu02 H58 114.2(3) . . ?
Cu0N Cu02 H58 44.70(13) . . ?
Cu07 Cu02 H58 136.3(2) . . ?
Cu06 Cu02 H58 44.96(12) . . ?
Cu01 Cu02 H58 93.24(18) . . ?
Cu0W Cu02 H58 126.2(2) . . ?
Cu1F Cu02 H58 112.2(2) . . ?
Cu0B Cu02 H58 105.23(18) . . ?
H47 Cu02 H58 92.22(17) . . ?
H57 Cu02 H58 134.0(2) . . ?
C043 P2F C03P 102.9(15) . . ?
C043 P2F C04N 104.9(15) . . ?
C03P P2F C04N 104.6(13) . . ?
C043 P2F Cu16 112.8(13) . . ?
C03P P2F Cu16 116.5(10) . . ?
C04N P2F Cu16 113.8(11) . . ?
C037 P2G C055 104.3(16) . . ?
C037 P2G C032 101.4(16) . . ?
C055 P2G C032 104.5(16) . . ?
C037 P2G Cu15 115.7(11) . . ?
C055 P2G Cu15 114.3(12) . . ?
C032 P2G Cu15 115.0(12) . . ?
C044 P2H C056 103.3(19) . . ?
C044 P2H C03Z 102.7(15) . . ?
C056 P2H C03Z 101.7(16) . . ?
C044 P2H Cu19 114.0(12) . . ?
C056 P2H Cu19 115.0(13) . . ?
C03Z P2H Cu19 118.2(10) . . ?
C04D P2L C04H 105.8(16) . . ?
C04D P2L C047 102.3(17) . . ?
C04H P2L C047 106.1(15) . . ?
C04D P2L Cu0S 116.8(14) . . ?
C04H P2L Cu0S 112.4(13) . . ?
C047 P2L Cu0S 112.4(11) . . ?
C31 P02O C08F 97(2) . . ?
C31 P02O C50 111(2) . . ?
C08F P02O C50 112(2) . . ?
C31 P02O Cu10 112.0(13) . . ?
C08F P02O Cu10 111.1(19) . . ?
C50 P02O Cu10 111.9(19) . . ?
C049 P02R C05K 97.8(19) . . ?
C049 P02R C73 102.1(16) . . ?
C05K P02R C73 110(2) . . ?
C049 P02R Cu1L 115.1(14) . . ?
C05K P02R Cu1L 114.2(15) . . ?
C73 P02R Cu1L 115.5(15) . . ?
C08P P02T C1 108(2) . . ?
C08P P02T C21 104(2) . . ?
C1 P02T C21 99(2) . . ?
C08P P02T Cu1M 115.6(16) . . ?
C1 P02T Cu1M 118.4(14) . . ?
C21 P02T Cu1M 109.6(18) . . ?
C046 S2A Cu1A 113.6(8) . . ?
C046 S2A Cu16 120.0(8) . . ?
Cu1A S2A Cu16 82.8(3) . . ?
C046 S2A Cu0O 119.1(8) . . ?
Cu1A S2A Cu0O 69.8(3) . . ?
Cu16 S2A Cu0O 120.7(4) . . ?
C046 S2A Cu1B 120.3(8) . . ?
Cu1A S2A Cu1B 122.9(4) . . ?
Cu16 S2A Cu1B 86.0(3) . . ?
Cu0O S2A Cu1B 68.9(3) . . ?
C06Z S2B Cu0H 120.6(9) . . ?
C06Z S2B Cu1C 115.0(9) . . ?
Cu0H S2B Cu1C 66.1(3) . . ?
C06Z S2B Cu1G 115.8(9) . . ?
Cu0H S2B Cu1G 66.6(3) . . ?
Cu1C S2B Cu1G 122.8(4) . . ?
C06Z S2B Cu1L 124.6(8) . . ?
Cu0H S2B Cu1L 114.7(4) . . ?
Cu1C S2B Cu1L 90.2(4) . . ?
Cu1G S2B Cu1L 81.9(4) . . ?
C03K S2D Cu0K 118.0(9) . . ?
C03K S2D Cu1J 121.4(10) . . ?
Cu0K S2D Cu1J 66.5(3) . . ?
C03K S2D Cu14 109.6(9) . . ?
Cu0K S2D Cu14 66.2(3) . . ?
Cu1J S2D Cu14 121.8(5) . . ?
C03K S2D Cu1M 129.5(9) . . ?
Cu0K S2D Cu1M 111.9(4) . . ?
Cu1J S2D Cu1M 85.0(4) . . ?
Cu14 S2D Cu1M 83.0(4) . . ?
C09W S2J Cu0M 117.4(8) . . ?
C09W S2J Cu1C 115.4(7) . . ?
Cu0M S2J Cu1C 65.8(3) . . ?
C09W S2J Cu1D 113.4(7) . . ?
Cu0M S2J Cu1D 66.4(3) . . ?
Cu1C S2J Cu1D 122.8(4) . . ?
C09W S2J Cu1L 128.9(8) . . ?
Cu0M S2J Cu1L 113.5(4) . . ?
Cu1C S2J Cu1L 87.6(4) . . ?
Cu1D S2J Cu1L 84.1(3) . . ?
C08O S2K Cu0N 121.0(9) . . ?
C08O S2K Cu18 111.7(9) . . ?
Cu0N S2K Cu18 67.6(3) . . ?
C08O S2K Cu1M 123.9(9) . . ?
Cu0N S2K Cu1M 115.0(4) . . ?
Cu18 S2K Cu1M 85.2(4) . . ?
C08O S2K Cu1J 118.2(9) . . ?
Cu0N S2K Cu1J 66.2(3) . . ?
Cu18 S2K Cu1J 124.1(4) . . ?
Cu1M S2K Cu1J 87.1(4) . . ?
C03E S2M Cu0A 118.9(9) . . ?
C03E S2M Cu1L 124.7(9) . . ?
Cu0A S2M Cu1L 116.3(4) . . ?
C03E S2M Cu1D 108.8(10) . . ?
Cu0A S2M Cu1D 66.8(3) . . ?
Cu1L S2M Cu1D 89.2(4) . . ?
C03E S2M Cu1G 121.3(10) . . ?
Cu0A S2M Cu1G 66.4(3) . . ?
Cu1L S2M Cu1G 83.8(4) . . ?
Cu1D S2M Cu1G 123.1(4) . . ?
C17 C31 C88 119.7(10) . . ?
C17 C31 P02O 113(2) . . ?
C88 C31 P02O 127(2) . . ?
C04S C03A C03S 119.5(11) . . ?
C04S C03A P29 118(2) . . ?
C03S C03A P29 122(2) . . ?
C030 C03B H03A 109.5 . . ?
C030 C03B H03B 109.5 . . ?
H03A C03B H03B 109.5 . . ?
C030 C03B H03C 109.5 . . ?
H03A C03B H03C 109.5 . . ?
H03B C03B H03C 109.5 . . ?
C25 C03D C0A0 107.5(17) . . ?
C25 C03D C07O 107.5(17) . . ?
C0A0 C03D C07O 107.7(17) . . ?
C25 C03D S1R 109(2) . . ?
C0A0 C03D S1R 115(2) . . ?
C07O C03D S1R 109(2) . . ?
C07Y C03E C04J 106(2) . . ?
C07Y C03E C0A9 104(2) . . ?
C04J C03E C0A9 104(2) . . ?
C07Y C03E S2M 111(2) . . ?
C04J C03E S2M 110(2) . . ?
C0A9 C03E S2M 121(3) . . ?
C04O C03F C05C 119.9(10) . . ?
C04O C03F H03F 120.0 . . ?
C05C C03F H03F 120.0 . . ?
C03X C03G C03R 115(3) . . ?
C03X C03G C04F 106(3) . . ?
C03R C03G C04F 97(3) . . ?
C03X C03G S1Y 115(3) . . ?
C03R C03G S1Y 109(3) . . ?
C04F C03G S1Y 115(2) . . ?
C03O C03H C04C 120.1(11) . . ?
C03O C03H H03H 119.9 . . ?
C04C C03H H03H 119.9 . . ?
C05T C03I C06L 108(2) . . ?
C05T C03I C07G 107(2) . . ?
C06L C03I C07G 106.5(19) . . ?
C05T C03I S24 112(2) . . ?
C06L C03I S24 108(2) . . ?
C07G C03I S24 115(2) . . ?
C064 C03J C05H 119.6(10) . . ?
C064 C03J P29 119.9(17) . . ?
C05H C03J P29 120.5(17) . . ?
C07Q C03K C06T 105(2) . . ?
C07Q C03K C04V 106(2) . . ?
C06T C03K C04V 104(2) . . ?
C07Q C03K S2D 108(2) . . ?
C06T C03K S2D 116(2) . . ?
C04V C03K S2D 116(3) . . ?
C033 C03L H03D 109.5 . . ?
C033 C03L H03E 109.5 . . ?
H03D C03L H03E 109.5 . . ?
C033 C03L H03G 109.5 . . ?
H03D C03L H03G 109.5 . . ?
H03E C03L H03G 109.5 . . ?
C085 C03M C0AI 120(3) . . ?
C085 C03M C082 109(3) . . ?
C0AI C03M C082 115(3) . . ?
C085 C03M S23 104(2) . . ?
C0AI C03M S23 106(2) . . ?
C082 C03M S23 101(2) . . ?
C06M C03N H03V 109.5 . . ?
C06M C03N H03X 109.5 . . ?
H03V C03N H03X 109.5 . . ?
C06M C03N H03Y 109.5 . . ?
H03V C03N H03Y 109.5 . . ?
H03X C03N H03Y 109.5 . . ?
C03H C03O C054 119.6(11) . . ?
C03H C03O P29 124(2) . . ?
C054 C03O P29 116(2) . . ?
C05V C03P C04I 119.0(10) . . ?
C05V C03P P2F 124.7(18) . . ?
C04I C03P P2F 116.2(17) . . ?
C030 C03Q H03I 109.5 . . ?
C030 C03Q H03J 109.5 . . ?
H03I C03Q H03J 109.5 . . ?
C030 C03Q H03K 109.5 . . ?
H03I C03Q H03K 109.5 . . ?
H03J C03Q H03K 109.5 . . ?
C03G C03R H03Z 109.5 . . ?
C03G C03R H 109.5 . . ?
H03Z C03R H 109.5 . . ?
C03G C03R HA 109.5 . . ?
H03Z C03R HA 109.5 . . ?
H C03R HA 109.5 . . ?
C06D C03S C03A 120.6(11) . . ?
C06D C03S H03S 119.7 . . ?
C03A C03S H03S 119.7 . . ?
C4 C03T C0AD 112.5(18) . . ?
C4 C03T C07K 110.7(18) . . ?
C0AD C03T C07K 109.6(17) . . ?
C4 C03T S1O 107.7(17) . . ?
C0AD C03T S1O 108.0(17) . . ?
C07K C03T S1O 108.3(17) . . ?
C048 C03U H03 109.5 . . ?
C048 C03U HB 109.5 . . ?
H03 C03U HB 109.5 . . ?
C048 C03U HC 109.5 . . ?
H03 C03U HC 109.5 . . ?
HB C03U HC 109.5 . . ?
C045 C03V H1 109.5 . . ?
C045 C03V HD 109.5 . . ?
H1 C03V HD 109.5 . . ?
C045 C03V HE 109.5 . . ?
H1 C03V HE 109.5 . . ?
HD C03V HE 109.5 . . ?
C05W C03W C043 120.1(11) . . ?
C05W C03W H03W 120.0 . . ?
C043 C03W H03W 120.0 . . ?
C03G C03X H3 109.5 . . ?
C03G C03X HF 109.5 . . ?
H3 C03X HF 109.5 . . ?
C03G C03X HG 109.5 . . ?
H3 C03X HG 109.5 . . ?
HF C03X HG 109.5 . . ?
C05Z C03Y C057 120.7(10) . . ?
C05Z C03Y H4 119.7 . . ?
C057 C03Y H4 119.7 . . ?
C05R C03Z C034 123(3) . . ?
C05R C03Z P2H 116(2) . . ?
C034 C03Z P2H 121(2) . . ?
Cu1E Cl3 Cu1C 79.8(4) . . ?
Cu0E Cu03 Cu0C 119.79(19) . . ?
Cu0E Cu03 Cu0P 65.60(15) . . ?
Cu0C Cu03 Cu0P 124.23(17) . . ?
Cu0E Cu03 Cu0Q 92.26(17) . . ?
Cu0C Cu03 Cu0Q 67.43(14) . . ?
Cu0P Cu03 Cu0Q 56.80(14) . . ?
Cu0E Cu03 Cu0F 122.83(18) . . ?
Cu0C Cu03 Cu0F 92.88(16) . . ?
Cu0P Cu03 Cu0F 57.24(14) . . ?
Cu0Q Cu03 Cu0F 56.51(14) . . ?
Cu0E Cu03 Cu05 119.60(17) . . ?
Cu0C Cu03 Cu05 118.85(17) . . ?
Cu0P Cu03 Cu05 92.55(18) . . ?
Cu0Q Cu03 Cu05 122.7(2) . . ?
Cu0F Cu03 Cu05 66.17(15) . . ?
Cu0E Cu03 Cu04 58.99(14) . . ?
Cu0C Cu03 Cu04 168.8(2) . . ?
Cu0P Cu03 Cu04 66.34(14) . . ?
Cu0Q Cu03 Cu04 122.99(18) . . ?
Cu0F Cu03 Cu04 96.66(17) . . ?
Cu05 Cu03 Cu04 60.65(14) . . ?
Cu0E Cu03 Cu0D 172.2(2) . . ?
Cu0C Cu03 Cu0D 59.56(14) . . ?
Cu0P Cu03 Cu0D 121.67(19) . . ?
Cu0Q Cu03 Cu0D 94.33(16) . . ?
Cu0F Cu03 Cu0D 64.54(15) . . ?
Cu05 Cu03 Cu0D 59.59(14) . . ?
Cu04 Cu03 Cu0D 119.91(18) . . ?
Cu0E Cu03 Cu0G 60.14(14) . . ?
Cu0C Cu03 Cu0G 59.86(14) . . ?
Cu0P Cu03 Cu0G 94.87(17) . . ?
Cu0Q Cu03 Cu0G 65.47(15) . . ?
Cu0F Cu03 Cu0G 121.85(18) . . ?
Cu05 Cu03 Cu0G 171.3(2) . . ?
Cu04 Cu03 Cu0G 118.71(17) . . ?
Cu0D Cu03 Cu0G 119.32(17) . . ?
Cu0E Cu03 Cu0M 116.74(18) . . ?
Cu0C Cu03 Cu0M 85.53(15) . . ?
Cu0P Cu03 Cu0M 146.0(2) . . ?
Cu0Q Cu03 Cu0M 148.00(18) . . ?
Cu0F Cu03 Cu0M 110.90(18) . . ?
Cu05 Cu03 Cu0M 55.69(14) . . ?
Cu04 Cu03 Cu0M 85.63(15) . . ?
Cu0D Cu03 Cu0M 55.90(13) . . ?
Cu0G Cu03 Cu0M 116.03(18) . . ?
Cu0E Cu03 Cu0A 86.15(17) . . ?
Cu0C Cu03 Cu0A 55.23(14) . . ?
Cu0P Cu03 Cu0A 147.1(2) . . ?
Cu0Q Cu03 Cu0A 111.07(17) . . ?
Cu0F Cu03 Cu0A 146.40(18) . . ?
Cu05 Cu03 Cu0A 116.94(17) . . ?
Cu04 Cu03 Cu0A 114.18(17) . . ?
Cu0D Cu03 Cu0A 87.66(16) . . ?
Cu0G Cu03 Cu0A 54.76(14) . . ?
Cu0M Cu03 Cu0A 61.28(14) . . ?
Cu0E Cu03 Cu0H 55.52(14) . . ?
Cu0C Cu03 Cu0H 115.01(18) . . ?
Cu0P Cu03 Cu0H 110.81(16) . . ?
Cu0Q Cu03 Cu0H 145.4(2) . . ?
Cu0F Cu03 Cu0H 148.99(19) . . ?
Cu05 Cu03 Cu0H 87.60(16) . . ?
Cu04 Cu03 Cu0H 54.37(13) . . ?
Cu0D Cu03 Cu0H 117.09(17) . . ?
Cu0G Cu03 Cu0H 85.61(16) . . ?
Cu0M Cu03 Cu0H 61.23(14) . . ?
Cu0A Cu03 Cu0H 59.83(14) . . ?
Cu0E Cu03 H37 84.95(15) . . ?
Cu0C Cu03 H37 147.2(2) . . ?
Cu0P Cu03 H37 43.27(12) . . ?
Cu0Q Cu03 H37 92.21(16) . . ?
Cu0F Cu03 H37 54.40(13) . . ?
Cu05 Cu03 H37 50.33(12) . . ?
Cu04 Cu03 H37 42.39(11) . . ?
Cu0D Cu03 H37 98.87(17) . . ?
Cu0G Cu03 H37 135.91(18) . . ?
Cu0M Cu03 H37 102.97(17) . . ?
Cu0A Cu03 H37 155.37(18) . . ?
Cu0H Cu03 H37 96.46(15) . . ?
Cu0E Cu03 H46 128.4(2) . . ?
Cu0C Cu03 H46 43.68(11) . . ?
Cu0P Cu03 H46 163.4(2) . . ?
Cu0Q Cu03 H46 109.79(17) . . ?
Cu0F Cu03 H46 108.01(17) . . ?
Cu05 Cu03 H46 87.27(16) . . ?
Cu04 Cu03 H46 126.88(18) . . ?
Cu0D Cu03 H46 45.09(12) . . ?
Cu0G Cu03 H46 86.89(16) . . ?
Cu0M Cu03 H46 41.91(11) . . ?
Cu0A Cu03 H46 42.65(12) . . ?
Cu0H Cu03 H46 85.82(15) . . ?
H37 Cu03 H46 137.2(2) . . ?
C03T C4 H4A 109.5 . . ?
C03T C4 H4B 109.5 . . ?
H4A C4 H4B 109.5 . . ?
C03T C4 H4C 109.5 . . ?
H4A C4 H4C 109.5 . . ?
H4B C4 H4C 109.5 . . ?
C044 C04A C05I 125(4) . . ?
C044 C04A H04J 117.5 . . ?
C05I C04A H04J 117.5 . . ?
C03H C04C C05D 120.0(11) . . ?
C03H C04C H04C 120.0 . . ?
C05D C04C H04C 120.0 . . ?
C04W C04D C06G 120.2(11) . . ?
C04W C04D P2L 115(3) . . ?
C06G C04D P2L 124(3) . . ?
C04X C04E C031 119.5(10) . . ?
C04X C04E H04K 120.3 . . ?
C031 C04E H04K 120.3 . . ?
C03G C04F H04M 109.5 . . ?
C03G C04F H04N 109.5 . . ?
H04M C04F H04N 109.5 . . ?
C03G C04F H04P 109.5 . . ?
H04M C04F H04P 109.5 . . ?
H04N C04F H04P 109.5 . . ?
C08K C04G C067 119.9(10) . . ?
C08K C04G H04G 120.0 . . ?
C067 C04G H04G 120.0 . . ?
C08T C04H C098 119.8(10) . . ?
C08T C04H P2L 121(2) . . ?
C098 C04H P2L 119(2) . . ?
C069 C04I C03P 120.4(10) . . ?
C069 C04I H04I 119.8 . . ?
C03P C04I H04I 119.8 . . ?
C03E C04J H04Q 109.5 . . ?
C03E C04J H04T 109.5 . . ?
H04Q C04J H04T 109.5 . . ?
C03E C04J H04U 109.5 . . ?
H04Q C04J H04U 109.5 . . ?
H04T C04J H04U 109.5 . . ?
C066 C04L C043 119.5(11) . . ?
C066 C04L H04L 120.2 . . ?
C043 C04L H04L 120.2 . . ?
C06F C04N C05A 119.6(10) . . ?
C06F C04N P2F 117.1(19) . . ?
C05A C04N P2F 123(2) . . ?
C05H C04O C03F 120.4(10) . . ?
C05H C04O H04O 119.8 . . ?
C03F C04O H04O 119.8 . . ?
C076 C04P C089 112.6(16) . . ?
C076 C04P C07F 112.9(16) . . ?
C089 C04P C07F 112.0(16) . . ?
C076 C04P S27 102(2) . . ?
C089 C04P S27 112(2) . . ?
C07F C04P S27 104(2) . . ?
C05G C04Q C068 110.6(18) . . ?
C05G C04Q C05Q 109.5(17) . . ?
C068 C04Q C05Q 110.1(18) . . ?
C05G C04Q S1U 110(2) . . ?
C068 C04Q S1U 109(2) . . ?
C05Q C04Q S1U 108(2) . . ?
C5 C04R C047 120.3(10) . . ?
C5 C04R H04R 119.8 . . ?
C047 C04R H04R 119.8 . . ?
C03A C04S C06V 120.0(11) . . ?
C03A C04S H04S 120.0 . . ?
C06V C04S H04S 120.0 . . ?
C048 C04U H04V 109.5 . . ?
C048 C04U H04X 109.5 . . ?
H04V C04U H04X 109.5 . . ?
C048 C04U H04Y 109.5 . . ?
H04V C04U H04Y 109.5 . . ?
H04X C04U H04Y 109.5 . . ?
C03K C04V H04A 109.5 . . ?
C03K C04V H04B 109.5 . . ?
H04A C04V H04B 109.5 . . ?
C03K C04V H04D 109.5 . . ?
H04A C04V H04D 109.5 . . ?
H04B C04V H04D 109.5 . . ?
C04D C04W C08E 120.4(11) . . ?
C04D C04W H04W 119.8 . . ?
C08E C04W H04W 119.8 . . ?
C04E C04X C086 120.6(10) . . ?
C04E C04X H04Z 119.7 . . ?
C086 C04X H04Z 119.7 . . ?
C05U C04Y C057 119.5(10) . . ?
C05U C04Y H04 120.2 . . ?
C057 C04Y H04 120.2 . . ?
C15 C04Z H7 109.5 . . ?
C15 C04Z HH 109.5 . . ?
H7 C04Z HH 109.5 . . ?
C15 C04Z HI 109.5 . . ?
H7 C04Z HI 109.5 . . ?
HH C04Z HI 109.5 . . ?
Cu1K Cl4 Cu1D 81.8(4) . . ?
S1V Cu04 Cu0H 136.8(3) . . ?
S1V Cu04 Cu0E 141.1(3) . . ?
Cu0H Cu04 Cu0E 59.18(15) . . ?
S1V Cu04 Cu03 152.4(3) . . ?
Cu0H Cu04 Cu03 65.32(15) . . ?
Cu0E Cu04 Cu03 59.06(14) . . ?
S1V Cu04 Cu0Y 54.8(3) . . ?
Cu0H Cu04 Cu0Y 164.3(2) . . ?
Cu0E Cu04 Cu0Y 105.08(18) . . ?
Cu03 Cu04 Cu0Y 108.11(17) . . ?
S1V Cu04 Cu05 97.7(3) . . ?
Cu0H Cu04 Cu05 93.35(17) . . ?
Cu0E Cu04 Cu05 118.64(18) . . ?
Cu03 Cu04 Cu05 59.62(14) . . ?
Cu0Y Cu04 Cu05 95.14(18) . . ?
S1V Cu04 Cu1E 56.5(3) . . ?
Cu0H Cu04 Cu1E 95.70(19) . . ?
Cu0E Cu04 Cu1E 154.8(2) . . ?
Cu03 Cu04 Cu1E 114.09(19) . . ?
Cu0Y Cu04 Cu1E 100.03(19) . . ?
Cu05 Cu04 Cu1E 59.53(15) . . ?
S1V Cu04 Cu0P 110.5(3) . . ?
Cu0H Cu04 Cu0P 111.77(18) . . ?
Cu0E Cu04 Cu0P 61.89(15) . . ?
Cu03 Cu04 Cu0P 56.64(13) . . ?
Cu0Y Cu04 Cu0P 55.70(14) . . ?
Cu05 Cu04 Cu0P 86.54(15) . . ?
Cu1E Cu04 Cu0P 137.8(2) . . ?
S1V Cu04 H37 106.2(3) . . ?
Cu0H Cu04 H37 112.80(19) . . ?
Cu0E Cu04 H37 88.69(16) . . ?
Cu03 Cu04 H37 47.88(12) . . ?
Cu0Y Cu04 H37 63.96(15) . . ?
Cu05 Cu04 H37 50.20(12) . . ?
Cu1E Cu04 H37 103.77(19) . . ?
Cu0P Cu04 H37 36.69(11) . . ?
S1V Cu04 H48 115.6(3) . . ?
Cu0H Cu04 H48 45.42(13) . . ?
Cu0E Cu04 H48 43.16(12) . . ?
Cu03 Cu04 H48 91.84(17) . . ?
Cu0Y Cu04 H48 123.8(2) . . ?
Cu05 Cu04 H48 138.5(2) . . ?
Cu1E Cu04 H48 119.0(2) . . ?
Cu0P Cu04 H48 102.91(18) . . ?
H37 Cu04 H48 131.5(2) . . ?
S1V Cu04 H62 107.1(3) . . ?
Cu0H Cu04 H62 102.34(19) . . ?
Cu0E Cu04 H62 43.18(12) . . ?
Cu03 Cu04 H62 76.42(14) . . ?
Cu0Y Cu04 H62 61.92(15) . . ?
Cu05 Cu04 H62 121.09(18) . . ?
Cu1E Cu04 H62 161.8(2) . . ?
Cu0P Cu04 H62 34.88(10) . . ?
H37 Cu04 H62 71.57(13) . . ?
H48 Cu04 H62 73.59(15) . . ?
C11 C5 C04R 119.7(10) . . ?
C11 C5 H5 120.2 . . ?
C04R C5 H5 120.2 . . ?
C05D C05B C054 120.2(11) . . ?
C05D C05B H05B 119.9 . . ?
C054 C05B H05B 119.9 . . ?
C064 C05C C03F 119.6(10) . . ?
C064 C05C H05C 120.2 . . ?
C03F C05C H05C 120.2 . . ?
C05B C05D C04C 119.7(11) . . ?
C05B C05D H05D 120.1 . . ?
C04C C05D H05D 120.1 . . ?
C044 C05E C06W 124(4) . . ?
C044 C05E H05L 118.2 . . ?
C06W C05E H05L 118.2 . . ?
C04B C05F C05R 120(3) . . ?
C04B C05F H05M 120.1 . . ?
C05R C05F H05M 120.1 . . ?
C05F C04B C02Z 124(4) . . ?
C05F C04B H8 118.1 . . ?
C02Z C04B H8 118.1 . . ?
C04B C02Z C034 116(3) . . ?
C04B C02Z H02Z 122.2 . . ?
C034 C02Z H02Z 122.2 . . ?
C04Q C05G H05N 109.5 . . ?
C04Q C05G H05O 109.5 . . ?
H05N C05G H05O 109.5 . . ?
C04Q C05G H05P 109.5 . . ?
H05N C05G H05P 109.5 . . ?
H05O C05G H05P 109.5 . . ?
C04O C05H C03J 119.7(10) . . ?
C04O C05H H05H 120.2 . . ?
C03J C05H H05H 120.2 . . ?
C05N C05I C04A 120(4) . . ?
C05N C05I H05Q 120.2 . . ?
C04A C05I H05Q 120.2 . . ?
C41 C05K C43 118.4(10) . . ?
C41 C05K P02R 125(3) . . ?
C43 C05K P02R 116(3) . . ?
C06W C05N C05I 117(4) . . ?
C06W C05N H05R 121.3 . . ?
C05I C05N H05R 121.3 . . ?
C07U C05O C08Y 125(4) . . ?
C07U C05O H05S 117.6 . . ?
C08Y C05O H05S 117.6 . . ?
C063 C05P C07N 120.5(11) . . ?
C063 C05P H05T 119.7 . . ?
C07N C05P H05T 119.7 . . ?
C04Q C05Q H05U 109.5 . . ?
C04Q C05Q H05X 109.5 . . ?
H05U C05Q H05X 109.5 . . ?
C04Q C05Q H05Y 109.5 . . ?
H05U C05Q H05Y 109.5 . . ?
H05X C05Q H05Y 109.5 . . ?
C03Z C05R C05F 117(3) . . ?
C03Z C05R H05Z 121.6 . . ?
C05F C05R H05Z 121.6 . . ?
C03I C05T H05A 109.5 . . ?
C03I C05T H05E 109.5 . . ?
H05A C05T H05E 109.5 . . ?
C03I C05T H05F 109.5 . . ?
H05A C05T H05F 109.5 . . ?
H05E C05T H05F 109.5 . . ?
C055 C05U C04Y 120.5(10) . . ?
C055 C05U H05 119.7 . . ?
C04Y C05U H05 119.7 . . ?
C058 C05V C03P 120.5(10) . . ?
C058 C05V H05V 119.7 . . ?
C03P C05V H05V 119.7 . . ?
C03W C05W C080 119.7(10) . . ?
C03W C05W H05W 120.2 . . ?
C080 C05W H05W 120.2 . . ?
C046 C05Y H05G 109.5 . . ?
C046 C05Y H05I 109.5 . . ?
H05G C05Y H05I 109.5 . . ?
C046 C05Y H05J 109.5 . . ?
H05G C05Y H05J 109.5 . . ?
H05I C05Y H05J 109.5 . . ?
C03Y C05Z C055 119.5(10) . . ?
C03Y C05Z H9 120.3 . . ?
C055 C05Z H9 120.3 . . ?
Cu1H Cl5 Cu1G 83.8(5) . . ?
S1Q Cu05 Cu0M 137.5(3) . . ?
S1Q Cu05 Cu0X 56.1(2) . . ?
Cu0M Cu05 Cu0X 163.9(2) . . ?
S1Q Cu05 Cu0D 141.9(3) . . ?
Cu0M Cu05 Cu0D 58.55(15) . . ?
Cu0X Cu05 Cu0D 105.54(18) . . ?
S1Q Cu05 Cu03 151.8(3) . . ?
Cu0M Cu05 Cu03 63.47(15) . . ?
Cu0X Cu05 Cu03 107.97(18) . . ?
Cu0D Cu05 Cu03 60.27(14) . . ?
S1Q Cu05 Cu1E 55.7(2) . . ?
Cu0M Cu05 Cu1E 93.28(19) . . ?
Cu0X Cu05 Cu1E 102.78(19) . . ?
Cu0D Cu05 Cu1E 151.2(2) . . ?
Cu03 Cu05 Cu1E 115.1(2) . . ?
S1Q Cu05 Cu04 97.1(3) . . ?
Cu0M Cu05 Cu04 89.40(18) . . ?
Cu0X Cu05 Cu04 97.78(18) . . ?
Cu0D Cu05 Cu04 119.67(19) . . ?
Cu03 Cu05 Cu04 59.73(14) . . ?
Cu1E Cu05 Cu04 60.54(15) . . ?
S1Q Cu05 Cu0F 112.3(3) . . ?
Cu0M Cu05 Cu0F 109.59(18) . . ?
Cu0X Cu05 Cu0F 56.25(14) . . ?
Cu0D Cu05 Cu0F 61.39(14) . . ?
Cu03 Cu05 Cu0F 56.86(14) . . ?
Cu1E Cu05 Cu0F 143.30(19) . . ?
Cu04 Cu05 Cu0F 90.53(15) . . ?
S1Q Cu05 H37 104.9(3) . . ?
Cu0M Cu05 H37 107.61(19) . . ?
Cu0X Cu05 H37 69.95(15) . . ?
Cu0D Cu05 H37 97.10(16) . . ?
Cu03 Cu05 H37 47.38(11) . . ?
Cu1E Cu05 H37 97.34(17) . . ?
Cu04 Cu05 H37 41.88(11) . . ?
Cu0F Cu05 H37 49.16(11) . . ?
S1Q Cu05 H54 116.8(3) . . ?
Cu0M Cu05 H54 50.69(13) . . ?
Cu0X Cu05 H54 119.1(2) . . ?
Cu0D Cu05 H54 37.99(10) . . ?
Cu03 Cu05 H54 91.15(16) . . ?
Cu1E Cu05 H54 120.45(19) . . ?
Cu04 Cu05 H54 139.4(2) . . ?
Cu0F Cu05 H54 96.14(16) . . ?
H37 Cu05 H54 134.5(2) . . ?
C0AC C06B H06A 109.5 . . ?
C0AC C06B H06B 109.5 . . ?
H06A C06B H06B 109.5 . . ?
C0AC C06B H06C 109.5 . . ?
H06A C06B H06C 109.5 . . ?
H06B C06B H06C 109.5 . . ?
C03S C06D C06U 120.1(11) . . ?
C03S C06D H06D 119.9 . . ?
C06U C06D H06D 119.9 . . ?
C27 C06E H06Q 109.5 . . ?
C27 C06E H06S 109.5 . . ?
H06Q C06E H06S 109.5 . . ?
C27 C06E H06T 109.5 . . ?
H06Q C06E H06T 109.5 . . ?
H06S C06E H06T 109.5 . . ?
C04N C06F C08M 120.2(10) . . ?
C04N C06F H06F 119.9 . . ?
C08M C06F H06F 119.9 . . ?
C04D C06G C062 119.4(11) . . ?
C04D C06G H06G 120.3 . . ?
C062 C06G H06G 120.3 . . ?
C27 C06H H06W 109.5 . . ?
C27 C06H H06X 109.5 . . ?
H06W C06H H06X 109.5 . . ?
C27 C06H H06Y 109.5 . . ?
H06W C06H H06Y 109.5 . . ?
H06X C06H H06Y 109.5 . . ?
C032 C06J C06X 120.2(11) . . ?
C032 C06J H06Z 119.9 . . ?
C06X C06J H06Z 119.9 . . ?
C03I C06L H06E 109.5 . . ?
C03I C06L H06H 109.5 . . ?
H06E C06L H06H 109.5 . . ?
C03I C06L H06I 109.5 . . ?
H06E C06L H06I 109.5 . . ?
H06H C06L H06I 109.5 . . ?
C03N C06M C090 110.0(16) . . ?
C03N C06M C072 109.0(16) . . ?
C090 C06M C072 109.7(16) . . ?
C03N C06M S25 109.9(19) . . ?
C090 C06M S25 110.3(19) . . ?
C072 C06M S25 108.0(19) . . ?
C0AH C06N C08L 110.3(18) . . ?
C0AH C06N C088 109.7(19) . . ?
C08L C06N C088 108.9(18) . . ?
C0AH C06N S1W 111(2) . . ?
C08L C06N S1W 111(2) . . ?
C088 C06N S1W 106(2) . . ?
C069 C06P C058 119.5(10) . . ?
C069 C06P H06P 120.3 . . ?
C058 C06P H06P 120.3 . . ?
C067 C06R C053 120.1(10) . . ?
C067 C06R H06R 120.0 . . ?
C053 C06R H06R 120.0 . . ?
C08O C06S H06J 109.5 . . ?
C08O C06S H06K 109.5 . . ?
H06J C06S H06K 109.5 . . ?
C08O C06S H06L 109.5 . . ?
H06J C06S H06L 109.5 . . ?
H06K C06S H06L 109.5 . . ?
C03K C06T H06M 109.5 . . ?
C03K C06T H06N 109.5 . . ?
H06M C06T H06N 109.5 . . ?
C03K C06T H06O 109.5 . . ?
H06M C06T H06O 109.5 . . ?
H06N C06T H06O 109.5 . . ?
C06V C06U C06D 119.6(11) . . ?
C06V C06U H06U 120.2 . . ?
C06D C06U H06U 120.2 . . ?
C06U C06V C04S 120.2(11) . . ?
C06U C06V H06V 119.9 . . ?
C04S C06V H06V 119.9 . . ?
C05N C06W C05E 121(4) . . ?
C05N C06W H06 119.6 . . ?
C05E C06W H06 119.6 . . ?
C08U C06Z C09N 112.5(17) . . ?
C08U C06Z C099 112.1(17) . . ?
C09N C06Z C099 110.9(16) . . ?
C08U C06Z S2B 109(2) . . ?
C09N C06Z S2B 110(2) . . ?
C099 C06Z S2B 101(2) . . ?
S1P Cu06 Cu0N 135.8(3) . . ?
S1P Cu06 Cu01 153.9(3) . . ?
Cu0N Cu06 Cu01 64.70(15) . . ?
S1P Cu06 Cu08 97.6(3) . . ?
Cu0N Cu06 Cu08 92.39(18) . . ?
Cu01 Cu06 Cu08 61.10(14) . . ?
S1P Cu06 Cu02 139.8(3) . . ?
Cu0N Cu06 Cu02 58.40(15) . . ?
Cu01 Cu06 Cu02 60.34(14) . . ?
Cu08 Cu06 Cu02 121.23(18) . . ?
S1P Cu06 Cu0V 55.1(3) . . ?
Cu0N Cu06 Cu0V 164.6(2) . . ?
Cu01 Cu06 Cu0V 109.29(18) . . ?
Cu08 Cu06 Cu0V 96.70(17) . . ?
Cu02 Cu06 Cu0V 106.24(19) . . ?
S1P Cu06 Cu1I 54.8(3) . . ?
Cu0N Cu06 Cu1I 95.12(19) . . ?
Cu01 Cu06 Cu1I 116.8(2) . . ?
Cu08 Cu06 Cu1I 60.91(16) . . ?
Cu02 Cu06 Cu1I 152.8(2) . . ?
Cu0V Cu06 Cu1I 100.11(18) . . ?
S1P Cu06 Cu0B 111.6(3) . . ?
Cu0N Cu06 Cu0B 111.46(17) . . ?
Cu01 Cu06 Cu0B 57.20(13) . . ?
Cu08 Cu06 Cu0B 89.36(15) . . ?
Cu02 Cu06 Cu0B 63.00(14) . . ?
Cu0V Cu06 Cu0B 56.50(14) . . ?
Cu1I Cu06 Cu0B 141.27(18) . . ?
S1P Cu06 H58 118.6(3) . . ?
Cu0N Cu06 H58 45.23(12) . . ?
Cu01 Cu06 H58 87.22(15) . . ?
Cu08 Cu06 H58 136.6(2) . . ?
Cu02 Cu06 H58 36.32(10) . . ?
Cu0V Cu06 H58 122.8(2) . . ?
Cu1I Cu06 H58 120.85(19) . . ?
Cu0B Cu06 H58 97.71(16) . . ?
C73 C7 C07M 119.4(12) . . ?
C73 C7 H7A 120.4 . . ?
C07M C7 H7A 120.3 . . ?
C09E C07D H07A 109.5 . . ?
C09E C07D H07B 109.5 . . ?
H07A C07D H07B 109.5 . . ?
C09E C07D H07C 109.5 . . ?
H07A C07D H07C 109.5 . . ?
H07B C07D H07C 109.5 . . ?
C04P C07F H07D 109.5 . . ?
C04P C07F H07E 109.5 . . ?
H07D C07F H07E 109.5 . . ?
C04P C07F H07F 109.5 . . ?
H07D C07F H07F 109.5 . . ?
H07E C07F H07F 109.5 . . ?
C03I C07G H07G 109.5 . . ?
C03I C07G H07H 109.5 . . ?
H07G C07G H07H 109.5 . . ?
C03I C07G H07I 109.5 . . ?
H07G C07G H07I 109.5 . . ?
H07H C07G H07I 109.5 . . ?
C0AE C07H C45 106(2) . . ?
C0AE C07H C095 105(2) . . ?
C45 C07H C095 104(2) . . ?
C0AE C07H S26 111(2) . . ?
C45 C07H S26 112(2) . . ?
C095 C07H S26 118(2) . . ?
C062 C07I C08E 120.0(11) . . ?
C062 C07I H07J 120.0 . . ?
C08E C07I H07J 120.0 . . ?
C09W C07J H07U 109.5 . . ?
C09W C07J H07V 109.5 . . ?
H07U C07J H07V 109.5 . . ?
C09W C07J H07W 109.5 . . ?
H07U C07J H07W 109.5 . . ?
H07V C07J H07W 109.5 . . ?
C03T C07K H07X 109.5 . . ?
C03T C07K H07Y 109.5 . . ?
H07X C07K H07Y 109.5 . . ?
C03T C07K HJ 109.5 . . ?
H07X C07K HJ 109.5 . . ?
H07Y C07K HJ 109.5 . . ?
C7 C07M C29 117.1(13) . . ?
C7 C07M H07Z 121.5 . . ?
C29 C07M H07Z 121.4 . . ?
C049 C07N C05P 120.0(11) . . ?
C049 C07N H07 120.0 . . ?
C05P C07N H07 120.0 . . ?
C03D C07O H07K 109.5 . . ?
C03D C07O H07L 109.5 . . ?
H07K C07O H07L 109.5 . . ?
C03D C07O H07M 109.5 . . ?
H07K C07O H07M 109.5 . . ?
H07L C07O H07M 109.5 . . ?
C26 C07P C36 119.7(11) . . ?
C26 C07P H07P 120.1 . . ?
C36 C07P H07P 120.1 . . ?
C03K C07Q H07N 109.5 . . ?
C03K C07Q H07O 109.5 . . ?
H07N C07Q H07O 109.5 . . ?
C03K C07Q H07Q 109.5 . . ?
H07N C07Q H07Q 109.5 . . ?
H07O C07Q H07Q 109.5 . . ?
C05O C07U C14 126(4) . . ?
C05O C07U H10 117.1 . . ?
C14 C07U H10 117.1 . . ?
C07Z C07W C08W 116.3(17) . . ?
C07Z C07W H12 121.8 . . ?
C08W C07W H12 121.8 . . ?
C03E C07Y H14 109.5 . . ?
C03E C07Y HK 109.5 . . ?
H14 C07Y HK 109.5 . . ?
C03E C07Y HL 109.5 . . ?
H14 C07Y HL 109.5 . . ?
HK C07Y HL 109.5 . . ?
C07W C07Z C08I 121.9(14) . . ?
C07W C07Z H15 119.1 . . ?
C08I C07Z H15 119.1 . . ?
S1R Cu07 Cu09 137.0(3) . . ?
S1R Cu07 Cu02 98.7(3) . . ?
Cu09 Cu07 Cu02 91.35(17) . . ?
S1R Cu07 Cu0L 140.4(3) . . ?
Cu09 Cu07 Cu0L 57.76(15) . . ?
Cu02 Cu07 Cu0L 119.41(18) . . ?
S1R Cu07 Cu01 153.5(3) . . ?
Cu09 Cu07 Cu01 64.29(15) . . ?
Cu02 Cu07 Cu01 60.31(13) . . ?
Cu0L Cu07 Cu01 59.37(14) . . ?
S1R Cu07 Cu0U 54.9(3) . . ?
Cu09 Cu07 Cu0U 164.3(2) . . ?
Cu02 Cu07 Cu0U 96.84(18) . . ?
Cu0L Cu07 Cu0U 106.54(18) . . ?
Cu01 Cu07 Cu0U 108.49(18) . . ?
S1R Cu07 Cu1F 56.1(3) . . ?
Cu09 Cu07 Cu1F 95.10(18) . . ?
Cu02 Cu07 Cu1F 60.75(15) . . ?
Cu0L Cu07 Cu1F 152.4(2) . . ?
Cu01 Cu07 Cu1F 116.14(18) . . ?
Cu0U Cu07 Cu1F 100.61(19) . . ?
S1R Cu07 Cu0J 111.0(3) . . ?
Cu09 Cu07 Cu0J 110.89(18) . . ?
Cu02 Cu07 Cu0J 89.12(15) . . ?
Cu0L Cu07 Cu0J 62.74(14) . . ?
Cu01 Cu07 Cu0J 56.94(13) . . ?
Cu0U Cu07 Cu0J 56.09(14) . . ?
Cu1F Cu07 Cu0J 140.98(19) . . ?
S1R Cu07 H49 115.8(3) . . ?
Cu09 Cu07 H49 44.54(12) . . ?
Cu02 Cu07 H49 135.8(2) . . ?
Cu0L Cu07 H49 41.59(11) . . ?
Cu01 Cu07 H49 90.55(17) . . ?
Cu0U Cu07 H49 125.2(2) . . ?
Cu1F Cu07 H49 116.4(2) . . ?
Cu0J Cu07 H49 102.43(17) . . ?
S1R Cu07 H57 109.9(3) . . ?
Cu09 Cu07 H57 107.48(19) . . ?
Cu02 Cu07 H57 47.24(11) . . ?
Cu0L Cu07 H57 90.57(16) . . ?
Cu01 Cu07 H57 44.42(11) . . ?
Cu0U Cu07 H57 69.51(15) . . ?
Cu1F Cu07 H57 103.56(17) . . ?
Cu0J Cu07 H57 41.92(10) . . ?
H49 Cu07 H57 130.7(2) . . ?
C2 C8 C29 119.4(12) . . ?
C2 C8 H8A 120.2 . . ?
C29 C8 H8A 120.3 . . ?
C04W C08E C07I 119.4(11) . . ?
C04W C08E H08E 120.3 . . ?
C07I C08E H08E 120.3 . . ?
C08I C08F C08V 115.5(17) . . ?
C08I C08F P02O 120(4) . . ?
C08V C08F P02O 124(4) . . ?
C046 C08G H08A 109.5 . . ?
C046 C08G H08B 109.5 . . ?
H08A C08G H08B 109.5 . . ?
C046 C08G H08C 109.5 . . ?
H08A C08G H08C 109.5 . . ?
H08B C08G H08C 109.5 . . ?
C08F C08I C07Z 121.3(14) . . ?
C08F C08I H08Z 119.4 . . ?
C07Z C08I H08Z 119.4 . . ?
C04G C08K C1 120.1(10) . . ?
C04G C08K H08K 120.0 . . ?
C1 C08K H08K 120.0 . . ?
C06N C08L H08D 109.5 . . ?
C06N C08L H08F 109.5 . . ?
H08D C08L H08F 109.5 . . ?
C06N C08L H08G 109.5 . . ?
H08D C08L H08G 109.5 . . ?
H08F C08L H08G 109.5 . . ?
C13 C08M C06F 119.9(10) . . ?
C13 C08M H08M 120.1 . . ?
C06F C08M H08M 120.1 . . ?
C30 C08O C06S 110.7(14) . . ?
C30 C08O C081 111.2(14) . . ?
C06S C08O C081 111.1(14) . . ?
C30 C08O S2K 105.6(19) . . ?
C06S C08O S2K 107.4(19) . . ?
C081 C08O S2K 110.6(18) . . ?
C52 C08P C87 121.8(10) . . ?
C52 C08P P02T 123(3) . . ?
C87 C08P P02T 115(3) . . ?
C41 C08S C24 119.5(11) . . ?
C41 C08S H08 120.2 . . ?
C24 C08S H08 120.2 . . ?
C55 C08T C04H 120.2(11) . . ?
C55 C08T H08T 119.9 . . ?
C04H C08T H08T 119.9 . . ?
C06Z C08U H16 109.5 . . ?
C06Z C08U HM 109.5 . . ?
H16 C08U HM 109.5 . . ?
C06Z C08U HN 109.5 . . ?
H16 C08U HN 109.5 . . ?
HM C08U HN 109.5 . . ?
C08W C08V C08F 122.4(13) . . ?
C08W C08V H17 118.8 . . ?
C08F C08V H17 118.8 . . ?
C08V C08W C07W 121.3(13) . . ?
C08V C08W H18 119.4 . . ?
C07W C08W H18 119.4 . . ?
C045 C08X H19 109.5 . . ?
C045 C08X HO 109.5 . . ?
H19 C08X HO 109.5 . . ?
C045 C08X HP 109.5 . . ?
H19 C08X HP 109.5 . . ?
HO C08X HP 109.5 . . ?
C056 C08Y C05O 112(4) . . ?
C056 C08Y H21 123.9 . . ?
C05O C08Y H21 123.9 . . ?
C09W C08Z H22 109.5 . . ?
C09W C08Z HQ 109.5 . . ?
H22 C08Z HQ 109.5 . . ?
C09W C08Z HR 109.5 . . ?
H22 C08Z HR 109.5 . . ?
HQ C08Z HR 109.5 . . ?
S1W Cu08 Cu0K 137.7(3) . . ?
S1W Cu08 Cu17 55.2(2) . . ?
Cu0K Cu08 Cu17 164.1(2) . . ?
S1W Cu08 Cu06 97.1(3) . . ?
Cu0K Cu08 Cu06 90.93(17) . . ?
Cu17 Cu08 Cu06 96.56(19) . . ?
S1W Cu08 Cu0O 142.2(3) . . ?
Cu0K Cu08 Cu0O 57.95(15) . . ?
Cu17 Cu08 Cu0O 106.25(17) . . ?
Cu06 Cu08 Cu0O 118.95(18) . . ?
S1W Cu08 Cu01 151.3(3) . . ?
Cu0K Cu08 Cu01 64.43(15) . . ?
Cu17 Cu08 Cu01 107.74(19) . . ?
Cu06 Cu08 Cu01 59.29(14) . . ?
Cu0O Cu08 Cu01 59.93(14) . . ?
S1W Cu08 Cu1I 55.3(2) . . ?
Cu0K Cu08 Cu1I 94.44(18) . . ?
Cu17 Cu08 Cu1I 101.42(19) . . ?
Cu06 Cu08 Cu1I 61.47(15) . . ?
Cu0O Cu08 Cu1I 151.9(2) . . ?
Cu01 Cu08 Cu1I 115.70(18) . . ?
S1W Cu08 Cu0I 111.3(3) . . ?
Cu0K Cu08 Cu0I 110.39(17) . . ?
Cu17 Cu08 Cu0I 56.05(14) . . ?
Cu06 Cu08 Cu0I 88.76(16) . . ?
Cu0O Cu08 Cu0I 62.28(14) . . ?
Cu01 Cu08 Cu0I 56.63(13) . . ?
Cu1I Cu08 Cu0I 141.8(2) . . ?
S1W Cu08 H59 110.2(3) . . ?
Cu0K Cu08 H59 99.43(18) . . ?
Cu17 Cu08 H59 64.79(15) . . ?
Cu06 Cu08 H59 123.1(2) . . ?
Cu0O Cu08 H59 41.48(11) . . ?
Cu01 Cu08 H59 75.49(14) . . ?
Cu1I Cu08 H59 165.2(2) . . ?
Cu0I Cu08 H59 35.26(11) . . ?
S1W Cu08 H61 114.0(3) . . ?
Cu0K Cu08 H61 47.40(13) . . ?
Cu17 Cu08 H61 123.6(2) . . ?
Cu06 Cu08 H61 138.3(2) . . ?
Cu0O Cu08 H61 44.30(12) . . ?
Cu01 Cu08 H61 94.70(16) . . ?
Cu1I Cu08 H61 114.3(2) . . ?
Cu0I Cu08 H61 103.81(16) . . ?
H59 Cu08 H61 72.50(14) . . ?
C50 C9 C40 121.1(11) . . ?
C50 C9 H9A 119.5 . . ?
C40 C9 H9A 119.5 . . ?
C046 C09B H09A 109.5 . . ?
C046 C09B H09B 109.5 . . ?
H09A C09B H09B 109.5 . . ?
C046 C09B H09C 109.5 . . ?
H09A C09B H09C 109.5 . . ?
H09B C09B H09C 109.5 . . ?
C038 C09E C07D 111.0(18) . . ?
C038 C09E C09M 111.4(18) . . ?
C07D C09E C09M 110.6(18) . . ?
C038 C09E S1Z 105(2) . . ?
C07D C09E S1Z 110(2) . . ?
C09M C09E S1Z 108(2) . . ?
C09E C09M H09D 109.5 . . ?
C09E C09M H09E 109.5 . . ?
H09D C09M H09E 109.5 . . ?
C09E C09M H09F 109.5 . . ?
H09D C09M H09F 109.5 . . ?
H09E C09M H09F 109.5 . . ?
C06Z C09N H09J 109.5 . . ?
C06Z C09N H09K 109.5 . . ?
H09J C09N H09K 109.5 . . ?
C06Z C09N H09L 109.5 . . ?
H09J C09N H09L 109.5 . . ?
H09K C09N H09L 109.5 . . ?
C0AC C09U H09G 109.5 . . ?
C0AC C09U H09H 109.5 . . ?
H09G C09U H09H 109.5 . . ?
C0AC C09U H09I 109.5 . . ?
H09G C09U H09I 109.5 . . ?
H09H C09U H09I 109.5 . . ?
C07J C09W C08Z 105.4(19) . . ?
C07J C09W C33 106(2) . . ?
C08Z C09W C33 104.6(19) . . ?
C07J C09W S2J 113.9(18) . . ?
C08Z C09W S2J 113.5(18) . . ?
C33 C09W S2J 112.6(17) . . ?
C21 C09Z C36 120.1(11) . . ?
C21 C09Z H09Z 119.9 . . ?
C36 C09Z H09Z 119.9 . . ?
S1Z Cu09 Cu0L 136.6(3) . . ?
S1Z Cu09 Cu07 140.4(3) . . ?
Cu0L Cu09 Cu07 63.65(15) . . ?
S1Z Cu09 Cu14 56.0(3) . . ?
Cu0L Cu09 Cu14 93.48(19) . . ?
Cu07 Cu09 Cu14 157.1(2) . . ?
S1Z Cu09 Cu18 60.0(3) . . ?
Cu0L Cu09 Cu18 157.5(2) . . ?
Cu07 Cu09 Cu18 93.97(19) . . ?
Cu14 Cu09 Cu18 108.8(2) . . ?
S1Z Cu09 Cu0N 99.7(3) . . ?
Cu0L Cu09 Cu0N 119.54(19) . . ?
Cu07 Cu09 Cu0N 88.50(17) . . ?
Cu14 Cu09 Cu0N 105.69(18) . . ?
Cu18 Cu09 Cu0N 58.34(14) . . ?
S1Z Cu09 Cu01 154.0(3) . . ?
Cu0L Cu09 Cu01 59.74(14) . . ?
Cu07 Cu09 Cu01 60.31(14) . . ?
Cu14 Cu09 Cu01 111.10(19) . . ?
Cu18 Cu09 Cu01 112.59(18) . . ?
Cu0N Cu09 Cu01 59.84(13) . . ?
S1Z Cu09 Cu0K 97.2(3) . . ?
Cu0L Cu09 Cu0K 87.83(17) . . ?
Cu07 Cu09 Cu0K 119.92(19) . . ?
Cu14 Cu09 Cu0K 57.01(16) . . ?
Cu18 Cu09 Cu0K 106.74(17) . . ?
Cu0N Cu09 Cu0K 60.08(14) . . ?
Cu01 Cu09 Cu0K 59.64(14) . . ?
S1Z Cu09 H39 101.1(3) . . ?
Cu0L Cu09 H39 120.9(2) . . ?
Cu07 Cu09 H39 62.50(15) . . ?
Cu14 Cu09 H39 138.5(2) . . ?
Cu18 Cu09 H39 41.38(13) . . ?
Cu0N Cu09 H39 38.93(11) . . ?
Cu01 Cu09 H39 73.56(15) . . ?
Cu0K Cu09 H39 98.67(17) . . ?
S1Z Cu09 H42 75.1(3) . . ?
Cu0L Cu09 H42 124.4(2) . . ?
Cu07 Cu09 H42 126.4(2) . . ?
Cu14 Cu09 H42 66.98(16) . . ?
Cu18 Cu09 H42 69.73(15) . . ?
Cu0N Cu09 H42 38.92(12) . . ?
Cu01 Cu09 H42 79.02(16) . . ?
Cu0K Cu09 H42 37.28(11) . . ?
H39 Cu09 H42 74.07(14) . . ?
S1Z Cu09 H49 118.5(3) . . ?
Cu0L Cu09 H49 45.11(12) . . ?
Cu07 Cu09 H49 44.42(12) . . ?
Cu14 Cu09 H49 118.1(2) . . ?
Cu18 Cu09 H49 117.3(2) . . ?
Cu0N Cu09 H49 132.8(2) . . ?
Cu01 Cu09 H49 87.31(17) . . ?
Cu0K Cu09 H49 132.8(2) . . ?
H39 Cu09 H49 103.1(2) . . ?
H42 Cu09 H49 166.3(3) . . ?
C09W C33 H33A 109.5 . . ?
C09W C33 H33B 109.5 . . ?
H33A C33 H33B 109.5 . . ?
C09W C33 H33C 109.5 . . ?
H33A C33 H33C 109.5 . . ?
H33B C33 H33C 109.5 . . ?
P02O Cu10 S1O 134.2(5) . . ?
P02O Cu10 S25 131.8(5) . . ?
S1O Cu10 S25 89.1(3) . . ?
P02O Cu10 Cu0R 132.2(4) . . ?
S1O Cu10 Cu0R 49.1(3) . . ?
S25 Cu10 Cu0R 89.8(3) . . ?
S1N Cu11 S1S 127.4(4) . . ?
S1N Cu11 Cl2C 123.5(4) . . ?
S1S Cu11 Cl2C 106.4(4) . . ?
S1N Cu11 Cu0Q 56.4(2) . . ?
S1S Cu11 Cu0Q 124.0(3) . . ?
Cl2C Cu11 Cu0Q 109.1(3) . . ?
S1N Cu11 Cu0C 97.1(3) . . ?
S1S Cu11 Cu0C 55.6(2) . . ?
Cl2C Cu11 Cu0C 130.3(3) . . ?
Cu0Q Cu11 Cu0C 68.43(15) . . ?
S1N Cu11 H45 110.2(3) . . ?
S1S Cu11 H45 88.2(3) . . ?
Cl2C Cu11 H45 85.1(3) . . ?
Cu0Q Cu11 H45 54.12(13) . . ?
Cu0C Cu11 H45 52.14(13) . . ?
C15 C12 H12A 109.5 . . ?
C15 C12 H12B 109.5 . . ?
H12A C12 H12B 109.5 . . ?
C15 C12 H12C 109.5 . . ?
H12A C12 H12C 109.5 . . ?
H12B C12 H12C 109.5 . . ?
S1Y Cu12 Cl28 125.2(4) . . ?
S1Y Cu12 S25 126.8(4) . . ?
Cl28 Cu12 S25 104.9(4) . . ?
S1Y Cu12 Cu0P 55.5(3) . . ?
Cl28 Cu12 Cu0P 113.3(3) . . ?
S25 Cu12 Cu0P 122.2(3) . . ?
S1Y Cu12 Cu0E 95.9(3) . . ?
Cl28 Cu12 Cu0E 130.5(3) . . ?
S25 Cu12 Cu0E 56.7(3) . . ?
Cu0P Cu12 Cu0E 65.53(16) . . ?
C6 C05A C04N 119.8(10) . . ?
C6 C05A H05K 120.1 . . ?
C04N C05A H05K 120.1 . . ?
C13 C6 C05A 120.5(11) . . ?
C13 C6 H6 119.8 . . ?
C05A C6 H6 119.8 . . ?
C08M C13 C6 119.9(11) . . ?
C08M C13 H13 120.1 . . ?
C6 C13 H13 120.1 . . ?
S21 Cu13 S23 130.6(4) . . ?
S21 Cu13 Cl1 120.3(4) . . ?
S23 Cu13 Cl1 107.7(4) . . ?
S21 Cu13 Cu0J 55.5(2) . . ?
S23 Cu13 Cu0J 122.9(3) . . ?
Cl1 Cu13 Cu0J 105.7(3) . . ?
S21 Cu13 Cu0L 97.8(3) . . ?
S23 Cu13 Cu0L 56.1(2) . . ?
Cl1 Cu13 Cu0L 128.3(3) . . ?
Cu0J Cu13 Cu0L 66.84(16) . . ?
S21 Cu13 Cu16 167.0(3) . . ?
S23 Cu13 Cu16 49.2(2) . . ?
Cl1 Cu13 Cu16 58.6(3) . . ?
Cu0J Cu13 Cu16 137.3(2) . . ?
Cu0L Cu13 Cu16 91.43(18) . . ?
C07U C14 C22 105(4) . . ?
C07U C14 H14A 127.3 . . ?
C22 C14 H14A 127.3 . . ?
Cl Cu14 S1Z 128.1(5) . . ?
Cl Cu14 S2D 123.6(5) . . ?
S1Z Cu14 S2D 94.3(4) . . ?
Cl Cu14 Cu0K 126.8(4) . . ?
S1Z Cu14 Cu0K 103.1(3) . . ?
S2D Cu14 Cu0K 55.6(3) . . ?
Cl Cu14 Cu09 130.1(4) . . ?
S1Z Cu14 Cu09 55.9(3) . . ?
S2D Cu14 Cu09 103.0(3) . . ?
Cu0K Cu14 Cu09 65.03(17) . . ?
Cl Cu14 Cu1B 49.8(3) . . ?
S1Z Cu14 Cu1B 129.9(3) . . ?
S2D Cu14 Cu1B 129.9(3) . . ?
Cu0K Cu14 Cu1B 88.23(19) . . ?
Cu09 Cu14 Cu1B 88.05(19) . . ?
C28 C15 C04Z 112.1(16) . . ?
C28 C15 C12 111.7(17) . . ?
C04Z C15 C12 109.7(16) . . ?
C28 C15 S1V 104.4(19) . . ?
C04Z C15 S1V 110(2) . . ?
C12 C15 S1V 108(2) . . ?
P2G Cu15 S1V 134.6(4) . . ?
P2G Cu15 S1Q 133.0(4) . . ?
S1V Cu15 S1Q 87.6(3) . . ?
P2G Cu15 Cl20 99.4(4) . . ?
S1V Cu15 Cl20 97.3(4) . . ?
S1Q Cu15 Cl20 92.8(3) . . ?
P2G Cu15 Cu0Y 127.9(4) . . ?
S1V Cu15 Cu0Y 49.0(3) . . ?
S1Q Cu15 Cu0Y 93.5(3) . . ?
Cl20 Cu15 Cu0Y 48.5(2) . . ?
C95 C32 C50 120.3(11) . . ?
C95 C32 H32 119.9 . . ?
C50 C32 H32 119.9 . . ?
P2F Cu16 S23 129.4(4) . . ?
P2F Cu16 S2A 137.5(4) . . ?
S23 Cu16 S2A 88.3(3) . . ?
P2F Cu16 Cl1 99.7(4) . . ?
S23 Cu16 Cl1 95.6(4) . . ?
S2A Cu16 Cl1 94.4(3) . . ?
P2F Cu16 Cu1A 130.0(3) . . ?
S23 Cu16 Cu1A 94.5(3) . . ?
S2A Cu16 Cu1A 47.9(3) . . ?
Cl1 Cu16 Cu1A 46.6(2) . . ?
P2F Cu16 Cu13 124.3(3) . . ?
S23 Cu16 Cu13 48.6(3) . . ?
S2A Cu16 Cu13 94.2(3) . . ?
Cl1 Cu16 Cu13 47.1(2) . . ?
Cu1A Cu16 Cu13 64.49(15) . . ?
C31 C17 C18 120.3(11) . . ?
C31 C17 H17A 119.8 . . ?
C18 C17 H17A 119.8 . . ?
S27 Cu17 S1W 129.6(4) . . ?
S27 Cu17 Cl22 123.1(4) . . ?
S1W Cu17 Cl22 105.4(3) . . ?
S27 Cu17 Cu0I 56.1(2) . . ?
S1W Cu17 Cu0I 123.6(3) . . ?
Cl22 Cu17 Cu0I 107.9(3) . . ?
S27 Cu17 Cu08 97.3(3) . . ?
S1W Cu17 Cu08 56.4(2) . . ?
Cl22 Cu17 Cu08 128.6(3) . . ?
Cu0I Cu17 Cu08 67.20(16) . . ?
C19 C18 C17 119.7(11) . . ?
C19 C18 H18A 120.1 . . ?
C17 C18 H18A 120.1 . . ?
Cl02 Cu18 S2K 138.5(4) . . ?
Cl02 Cu18 S1Z 119.9(4) . . ?
S2K Cu18 S1Z 91.1(4) . . ?
Cl02 Cu18 Cu0N 133.5(4) . . ?
S2K Cu18 Cu0N 56.1(3) . . ?
S1Z Cu18 Cu0N 98.7(3) . . ?
Cl02 Cu18 Cu09 119.3(4) . . ?
S2K Cu18 Cu09 100.8(3) . . ?
S1Z Cu18 Cu09 54.0(3) . . ?
Cu0N Cu18 Cu09 62.68(15) . . ?
Cl02 Cu18 Cu1F 48.1(3) . . ?
S2K Cu18 Cu1F 130.3(3) . . ?
S1Z Cu18 Cu1F 130.6(3) . . ?
Cu0N Cu18 Cu1F 87.76(18) . . ?
Cu09 Cu18 Cu1F 88.24(18) . . ?
Cl02 Cu18 H39 105.4(3) . . ?
S2K Cu18 H39 97.7(3) . . ?
S1Z Cu18 H39 95.1(3) . . ?
Cu0N Cu18 H39 41.82(12) . . ?
Cu09 Cu18 H39 41.37(13) . . ?
Cu1F Cu18 H39 58.78(16) . . ?
C18 C19 C89 119.5(11) . . ?
C18 C19 H19A 120.3 . . ?
C89 C19 H19A 120.3 . . ?
P2H Cu19 S1S 133.0(4) . . ?
P2H Cu19 S26 132.9(4) . . ?
S1S Cu19 S26 88.0(3) . . ?
P2H Cu19 Cl2C 102.8(4) . . ?
S1S Cu19 Cl2C 94.2(3) . . ?
S26 Cu19 Cl2C 94.5(3) . . ?
C60 C20 C87 120.1(10) . . ?
C60 C20 H20 120.0 . . ?
C87 C20 H20 120.0 . . ?
Cu0X Cl20 Cu0Y 88.6(4) . . ?
Cu0X Cl20 Cu15 78.5(3) . . ?
Cu0Y Cl20 Cu15 73.4(3) . . ?
C030 S21 Cu13 109.4(12) . . ?
C030 S21 Cu0U 112.8(13) . . ?
Cu13 S21 Cu0U 131.3(4) . . ?
C030 S21 Cu0J 116.7(12) . . ?
Cu13 S21 Cu0J 70.1(3) . . ?
Cu0U S21 Cu0J 70.0(3) . . ?
C14 C22 C056 131(4) . . ?
C14 C22 H22A 114.4 . . ?
C056 C22 H22A 114.4 . . ?
Cu17 Cl22 Cu0V 88.8(3) . . ?
Cu17 Cl22 Cu0Z 76.3(3) . . ?
Cu0V Cl22 Cu0Z 73.8(3) . . ?
C8 C29 C07M 118.0(13) . . ?
C8 C29 H29 120.9 . . ?
C07M C29 H29 121.1 . . ?
C03M S23 Cu13 112.8(11) . . ?
C03M S23 Cu0L 116.0(11) . . ?
Cu13 S23 Cu0L 68.6(3) . . ?
C03M S23 Cu16 122.0(11) . . ?
Cu13 S23 Cu16 82.2(3) . . ?
Cu0L S23 Cu16 121.4(4) . . ?
C03M S23 Cu1B 119.4(12) . . ?
Cu13 S23 Cu1B 123.5(4) . . ?
Cu0L S23 Cu1B 70.4(3) . . ?
Cu16 S23 Cu1B 87.7(3) . . ?
C38 C24 C08S 118.8(11) . . ?
C38 C24 H24 120.6 . . ?
C08S C24 H24 120.6 . . ?
C03I S24 Cu0W 111.9(8) . . ?
C03I S24 Cu0S 119.9(8) . . ?
Cu0W S24 Cu0S 82.8(3) . . ?
C03I S24 Cu02 117.9(8) . . ?
Cu0W S24 Cu02 69.3(3) . . ?
Cu0S S24 Cu02 121.6(4) . . ?
C03I S24 Cu1F 120.0(8) . . ?
Cu0W S24 Cu1F 124.9(4) . . ?
Cu0S S24 Cu1F 86.6(3) . . ?
Cu02 S24 Cu1F 71.3(3) . . ?
C03D C25 H25A 109.5 . . ?
C03D C25 H25B 109.5 . . ?
H25A C25 H25B 109.5 . . ?
C03D C25 H25C 109.5 . . ?
H25A C25 H25C 109.5 . . ?
H25B C25 H25C 109.5 . . ?
C06M S25 Cu12 113.8(8) . . ?
C06M S25 Cu10 121.3(8) . . ?
Cu12 S25 Cu10 86.5(3) . . ?
C06M S25 Cu0E 115.3(8) . . ?
Cu12 S25 Cu0E 68.4(3) . . ?
Cu10 S25 Cu0E 123.3(4) . . ?
C06M S25 Cu1H 118.3(8) . . ?
Cu12 S25 Cu1H 124.2(4) . . ?
Cu10 S25 Cu1H 83.2(3) . . ?
Cu0E S25 Cu1H 72.5(3) . . ?
C07H S26 Cu0T 109.1(9) . . ?
C07H S26 Cu0D 120.1(8) . . ?
Cu0T S26 Cu0D 69.5(3) . . ?
C07H S26 Cu19 119.3(8) . . ?
Cu0T S26 Cu19 82.0(3) . . ?
Cu0D S26 Cu19 119.6(4) . . ?
C07H S26 Cu1K 125.8(9) . . ?
Cu0T S26 Cu1K 123.0(4) . . ?
Cu0D S26 Cu1K 70.9(3) . . ?
Cu19 S26 Cu1K 83.7(3) . . ?
C04P S27 Cu17 110.2(8) . . ?
C04P S27 Cu1A 110.2(8) . . ?
Cu17 S27 Cu1A 130.6(4) . . ?
C04P S27 Cu0I 113.5(8) . . ?
Cu17 S27 Cu0I 69.4(3) . . ?
Cu1A S27 Cu0I 69.2(3) . . ?
C06H C27 C06E 107(2) . . ?
C06H C27 C077 107(2) . . ?
C06E C27 C077 107(2) . . ?
C06H C27 S1Q 116(2) . . ?
C06E C27 S1Q 107(2) . . ?
C077 C27 S1Q 112(2) . . ?
Cu0R Cl28 Cu12 84.3(3) . . ?
C15 C28 H28A 109.5 . . ?
C15 C28 H28B 109.5 . . ?
H28A C28 H28B 109.5 . . ?
C15 C28 H28C 109.5 . . ?
H28A C28 H28C 109.5 . . ?
H28B C28 H28C 109.5 . . ?
C03A P29 C03J 103.1(14) . . ?
C03A P29 C03O 106.3(14) . . ?
C03J P29 C03O 106.3(13) . . ?
C03A P29 Cu0Z 112.6(10) . . ?
C03J P29 Cu0Z 114.2(9) . . ?
C03O P29 Cu0Z 113.4(11) . . ?
C03Q C030 C03B 119(3) . . ?
C03Q C030 C041 109(3) . . ?
C03B C030 C041 110(3) . . ?
C03Q C030 S21 108(3) . . ?
C03B C030 S21 106(2) . . ?
C041 C030 S21 104(2) . . ?
C04E C031 C037 120.2(10) . . ?
C04E C031 H031 119.9 . . ?
C037 C031 H031 119.9 . . ?
C06J C032 C040 119.6(11) . . ?
C06J C032 P2G 117(2) . . ?
C040 C032 P2G 123(2) . . ?
C039 C033 C036 110.6(16) . . ?
C039 C033 C03L 111.2(16) . . ?
C036 C033 C03L 111.4(15) . . ?
C039 C033 S1X 113(2) . . ?
C036 C033 S1X 107.1(19) . . ?
C03L C033 S1X 103.7(19) . . ?
C03Z C034 C02Z 121(3) . . ?
C03Z C034 H034 119.7 . . ?
C02Z C034 H034 119.7 . . ?
C09Z C36 C07P 119.4(11) . . ?
C09Z C36 H36 120.3 . . ?
C07P C36 H36 120.3 . . ?
C033 C036 H03L 109.5 . . ?
C033 C036 H03M 109.5 . . ?
H03L C036 H03M 109.5 . . ?
C033 C036 H03N 109.5 . . ?
H03L C036 H03N 109.5 . . ?
H03M C036 H03N 109.5 . . ?
C071 C037 C031 120.2(10) . . ?
C071 C037 P2G 126(2) . . ?
C031 C037 P2G 114(2) . . ?
C24 C38 C43 120.3(11) . . ?
C24 C38 H38 119.8 . . ?
C43 C38 H38 119.8 . . ?
C09E C038 H03O 109.5 . . ?
C09E C038 H03P 109.5 . . ?
H03O C038 H03P 109.5 . . ?
C09E C038 H03Q 109.5 . . ?
H03O C038 H03Q 109.5 . . ?
H03P C038 H03Q 109.5 . . ?
C033 C039 H03R 109.5 . . ?
C033 C039 H03T 109.5 . . ?
H03R C039 H03T 109.5 . . ?
C033 C039 H03U 109.5 . . ?
H03R C039 H03U 109.5 . . ?
H03T C039 H03U 109.5 . . ?
C073 C040 C032 120.0(11) . . ?
C073 C040 H040 120.0 . . ?
C032 C040 H040 120.0 . . ?
C65 C40 C9 120.0(11) . . ?
C65 C40 H40 120.0 . . ?
C9 C40 H40 120.0 . . ?
C030 C041 H04E 109.5 . . ?
C030 C041 H04F 109.5 . . ?
H04E C041 H04F 109.5 . . ?
C030 C041 H04H 109.5 . . ?
H04E C041 H04H 109.5 . . ?
H04F C041 H04H 109.5 . . ?
C08S C41 C05K 121.0(10) . . ?
C08S C41 H41 119.5 . . ?
C05K C41 H41 119.5 . . ?
C048 C042 H23 109.5 . . ?
C048 C042 HS 109.5 . . ?
H23 C042 HS 109.5 . . ?
C048 C042 HT 109.5 . . ?
H23 C042 HT 109.5 . . ?
HS C042 HT 109.5 . . ?
C03W C043 C04L 119.4(10) . . ?
C03W C043 P2F 117(2) . . ?
C04L C043 P2F 123(2) . . ?
C38 C43 C05K 120.0(10) . . ?
C38 C43 H43 120.0 . . ?
C05K C43 H43 120.0 . . ?
C05E C044 C04A 113(3) . . ?
C05E C044 P2H 129(3) . . ?
C04A C044 P2H 118(3) . . ?
C070 C045 C08X 112(3) . . ?
C070 C045 C03V 110(3) . . ?
C08X C045 C03V 109(3) . . ?
C070 C045 S1S 107(2) . . ?
C08X C045 S1S 113(2) . . ?
C03V C045 S1S 105(2) . . ?
C07H C45 H45A 109.5 . . ?
C07H C45 H45B 109.5 . . ?
H45A C45 H45B 109.5 . . ?
C07H C45 H45C 109.5 . . ?
H45A C45 H45C 109.5 . . ?
H45B C45 H45C 109.5 . . ?
C09B C046 C05Y 107.8(18) . . ?
C09B C046 C08G 107.5(18) . . ?
C05Y C046 C08G 107.8(18) . . ?
C09B C046 S2A 111(2) . . ?
C05Y C046 S2A 111(2) . . ?
C08G C046 S2A 111(2) . . ?
C061 C047 C04R 120.0(10) . . ?
C061 C047 P2L 123.4(19) . . ?
C04R C047 P2L 116.4(19) . . ?
C042 C048 C03U 112.8(16) . . ?
C042 C048 C04U 112.7(15) . . ?
C03U C048 C04U 112.1(16) . . ?
C042 C048 S1N 109(2) . . ?
C03U C048 S1N 105(2) . . ?
C04U C048 S1N 105.0(19) . . ?
C07N C049 C093 119.4(11) . . ?
C07N C049 P02R 124(2) . . ?
C093 C049 P02R 117(2) . . ?
C9 C50 C32 118.5(11) . . ?
C9 C50 P02O 129(4) . . ?
C32 C50 P02O 113(4) . . ?
C08P C52 C99 120.8(10) . . ?
C08P C52 H52 119.6 . . ?
C99 C52 H52 119.6 . . ?
C1 C053 C06R 119.9(10) . . ?
C1 C053 H053 120.0 . . ?
C06R C053 H053 120.0 . . ?
C05B C054 C03O 119.9(11) . . ?
C05B C054 H054 120.1 . . ?
C03O C054 H054 120.1 . . ?
C05U C055 C05Z 119.9(10) . . ?
C05U C055 P2G 122(2) . . ?
C05Z C055 P2G 118(2) . . ?
C08Y C056 C22 118(4) . . ?
C08Y C056 P2H 126(3) . . ?
C22 C056 P2H 116(3) . . ?
C03Y C057 C04Y 119.8(10) . . ?
C03Y C057 H057 120.1 . . ?
C04Y C057 H057 120.1 . . ?
C05V C058 C06P 120.1(10) . . ?
C05V C058 H058 120.0 . . ?
C06P C058 H058 120.0 . . ?
C20 C60 C99 121.1(10) . . ?
C20 C60 H60 119.4 . . ?
C99 C60 H60 119.4 . . ?
C065 C21 C09Z 119.8(11) . . ?
C065 C21 P02T 126(4) . . ?
C09Z C21 P02T 114(4) . . ?
C047 C061 C011 119.6(10) . . ?
C047 C061 H061 120.2 . . ?
C011 C061 H061 120.2 . . ?
C11 C011 C061 120.1(10) . . ?
C11 C011 H011 120.0 . . ?
C061 C011 H011 120.0 . . ?
C5 C11 C011 120.2(10) . . ?
C5 C11 H11 119.9 . . ?
C011 C11 H11 119.9 . . ?
C07I C062 C06G 120.1(11) . . ?
C07I C062 H062 120.0 . . ?
C06G C062 H062 120.0 . . ?
C05P C063 C087 119.5(11) . . ?
C05P C063 H063 120.3 . . ?
C087 C063 H063 120.3 . . ?
C03J C064 C05C 120.7(10) . . ?
C03J C064 H064 119.6 . . ?
C05C C064 H064 119.6 . . ?
C21 C065 C26 119.9(11) . . ?
C21 C065 H065 120.0 . . ?
C26 C065 H065 120.0 . . ?
C95 C65 C40 119.2(11) . . ?
C95 C65 H65 120.4 . . ?
C40 C65 H65 120.4 . . ?
C04L C066 C080 118.9(12) . . ?
C04L C066 H066 120.5 . . ?
C080 C066 H066 120.5 . . ?
C06R C067 C04G 120.0(10) . . ?
C06R C067 H067 120.0 . . ?
C04G C067 H067 120.0 . . ?
C04Q C068 H25 109.5 . . ?
C04Q C068 HU 109.5 . . ?
H25 C068 HU 109.5 . . ?
C04Q C068 HV 109.5 . . ?
H25 C068 HV 109.5 . . ?
HU C068 HV 109.5 . . ?
C06P C069 C04I 120.2(10) . . ?
C06P C069 H069 119.9 . . ?
C04I C069 H069 119.9 . . ?
C045 C070 H27 109.5 . . ?
C045 C070 HW 109.5 . . ?
H27 C070 HW 109.5 . . ?
C045 C070 HX 109.5 . . ?
H27 C070 HX 109.5 . . ?
HW C070 HX 109.5 . . ?
C037 C071 C086 119.8(10) . . ?
C037 C071 H071 120.1 . . ?
C086 C071 H071 120.1 . . ?
C06M C072 H28 109.5 . . ?
C06M C072 HY 109.5 . . ?
H28 C072 HY 109.5 . . ?
C06M C072 HZ 109.5 . . ?
H28 C072 HZ 109.5 . . ?
HY C072 HZ 109.5 . . ?
C08O C30 H30A 109.5 . . ?
C08O C30 H30B 109.5 . . ?
H30A C30 H30B 109.5 . . ?
C08O C30 H30C 109.5 . . ?
H30A C30 H30C 109.5 . . ?
H30B C30 H30C 109.5 . . ?
C7 C73 C2 119.6(11) . . ?
C7 C73 P02R 103(3) . . ?
C2 C73 P02R 137(3) . . ?
C07X C06X C06J 119.5(11) . . ?
C07X C06X H30 120.3 . . ?
C06J C06X H30 120.3 . . ?
C073 C07X C06X 119.9(11) . . ?
C073 C07X H31 120.1 . . ?
C06X C07X H31 120.1 . . ?
C07X C073 C040 120.5(11) . . ?
C07X C073 H073 119.7 . . ?
C040 C073 H073 119.7 . . ?
C04P C076 H07R 109.5 . . ?
C04P C076 H07S 109.5 . . ?
H07R C076 H07S 109.5 . . ?
C04P C076 H07T 109.5 . . ?
H07R C076 H07T 109.5 . . ?
H07S C076 H07T 109.5 . . ?
C27 C077 H33 109.5 . . ?
C27 C077 H34 109.5 . . ?
H33 C077 H34 109.5 . . ?
C27 C077 H35 109.5 . . ?
H33 C077 H35 109.5 . . ?
H34 C077 H35 109.5 . . ?
C05W C080 C066 119.1(11) . . ?
C05W C080 H080 120.4 . . ?
C066 C080 H080 120.4 . . ?
C08O C081 H08H 109.5 . . ?
C08O C081 H08I 109.5 . . ?
H08H C081 H08I 109.5 . . ?
C08O C081 H08J 109.5 . . ?
H08H C081 H08J 109.5 . . ?
H08I C081 H08J 109.5 . . ?
C03M C082 H08L 109.5 . . ?
C03M C082 H08N 109.5 . . ?
H08L C082 H08N 109.5 . . ?
C03M C082 H08O 109.5 . . ?
H08L C082 H08O 109.5 . . ?
H08N C082 H08O 109.5 . . ?
C03M C085 H08P 109.5 . . ?
C03M C085 H08Q 109.5 . . ?
H08P C085 H08Q 109.5 . . ?
C03M C085 H08R 109.5 . . ?
H08P C085 H08R 109.5 . . ?
H08Q C085 H08R 109.5 . . ?
C04X C086 C071 119.4(10) . . ?
C04X C086 H086 120.3 . . ?
C071 C086 H086 120.3 . . ?
C20 C87 C08P 118.1(10) . . ?
C20 C87 H87 120.9 . . ?
C08P C87 H87 120.9 . . ?
C093 C087 C063 120.4(11) . . ?
C093 C087 H087 119.8 . . ?
C063 C087 H087 119.8 . . ?
C06N C088 H08S 109.5 . . ?
C06N C088 H08U 109.5 . . ?
H08S C088 H08U 109.5 . . ?
C06N C088 H08V 109.5 . . ?
H08S C088 H08V 109.5 . . ?
H08U C088 H08V 109.5 . . ?
C31 C88 C89 119.9(10) . . ?
C31 C88 H88 120.0 . . ?
C89 C88 H88 120.0 . . ?
C04P C089 H08W 109.5 . . ?
C04P C089 H08X 109.5 . . ?
H08W C089 H08X 109.5 . . ?
C04P C089 H08Y 109.5 . . ?
H08W C089 H08Y 109.5 . . ?
H08X C089 H08Y 109.5 . . ?
C19 C89 C88 119.3(11) . . ?
C19 C89 H89 120.3 . . ?
C88 C89 H89 120.3 . . ?
C06M C090 H09M 109.5 . . ?
C06M C090 H09N 109.5 . . ?
H09M C090 H09N 109.5 . . ?
C06M C090 H09O 109.5 . . ?
H09M C090 H09O 109.5 . . ?
H09N C090 H09O 109.5 . . ?
C087 C093 C049 120.2(11) . . ?
C087 C093 H093 119.9 . . ?
C049 C093 H093 119.9 . . ?
C07H C095 H09P 109.5 . . ?
C07H C095 H09Q 109.5 . . ?
H09P C095 H09Q 109.5 . . ?
C07H C095 H09R 109.5 . . ?
H09P C095 H09R 109.5 . . ?
H09Q C095 H09R 109.5 . . ?
C32 C95 C65 120.8(11) . . ?
C32 C95 H95 119.6 . . ?
C65 C95 H95 119.6 . . ?
C66 C098 C04H 119.9(10) . . ?
C66 C098 H098 120.1 . . ?
C04H C098 H098 120.1 . . ?
C06Z C099 H09S 109.5 . . ?
C06Z C099 H09T 109.5 . . ?
H09S C099 H09T 109.5 . . ?
C06Z C099 H09U 109.5 . . ?
H09S C099 H09U 109.5 . . ?
H09T C099 H09U 109.5 . . ?
C60 C99 C52 118.1(10) . . ?
C60 C99 H99 121.0 . . ?
C52 C99 H99 121.0 . . ?
C07P C26 C065 120.2(11) . . ?
C07P C26 H26 119.9 . . ?
C065 C26 H26 119.9 . . ?
F1 B8 F8 111.8(12) . . ?
F1 B8 F13 109.8(12) . . ?
F8 B8 F13 109.4(12) . . ?
F1 B8 F31 107.3(12) . . ?
F8 B8 F31 108.7(12) . . ?
F13 B8 F31 109.8(12) . . ?
Cl19 C10 Cl12 101(2) . . ?
Cl19 C10 Cl11 102(2) . . ?
Cl12 C10 Cl11 102(2) . . ?
Cl19 C10 H10A 117(2) . . ?
Cl12 C10 H10A 117(2) . . ?
Cl11 C10 H10A 117(2) . . ?
C85 C66 C098 120.2(11) . . ?
C85 C66 H66 119.9 . . ?
C098 C66 H66 119.9 . . ?
C66 C85 C55 120.3(11) . . ?
C66 C85 H85 119.9 . . ?
C55 C85 H85 119.9 . . ?
C85 C55 C08T 119.7(10) . . ?
C85 C55 H55 120.1 . . ?
C08T C55 H55 120.1 . . ?
Cl6 C3 Cl10 107(3) . . ?
Cl6 C3 Cl8 107(3) . . ?
Cl10 C3 Cl8 111(3) . . ?
Cl6 C3 H3A 110.3 . . ?
Cl10 C3 H3A 110.3 . . ?
Cl8 C3 H3A 110.3 . . ?
Cl17 C16 Cl16 100.1(18) . . ?
Cl17 C16 Cl14 98.3(18) . . ?
Cl16 C16 Cl14 99.4(19) . . ?
Cl17 C16 H16A 118.4 . . ?
Cl16 C16 H16A 118.4 . . ?
Cl14 C16 H16A 118.4 . . ?

loop_
_geom_bond_atom_site_label_1
_geom_bond_atom_site_label_2
_geom_bond_distance
_geom_bond_site_symmetry_2
_geom_bond_publ_flag
Cl Cu1B 2.213(12) . ?
Cl Cu14 2.283(11) . ?
C0A0 C03D 1.46(2) . ?
C0A0 H0AA 0.9800 . ?
C0A0 H0AB 0.9800 . ?
C0A0 H0AC 0.9800 . ?
C0A9 C03E 1.44(2) . ?
C0A9 H0AM 0.9800 . ?
C0A9 H0AN 0.9800 . ?
C0A9 H0AO 0.9800 . ?
C0AC C0AF 1.42(2) . ?
C0AC C06B 1.43(2) . ?
C0AC C09U 1.44(2) . ?
C0AC S1P 1.901(18) . ?
C0AD C03T 1.49(2) . ?
C0AD H0AP 0.9800 . ?
C0AD H0AQ 0.9800 . ?
C0AD H0AR 0.9800 . ?
C0AE C07H 1.42(2) . ?
C0AE H0AS 0.9800 . ?
C0AE H0AT 0.9800 . ?
C0AE H0AU 0.9800 . ?
C0AF H0AD 0.9800 . ?
C0AF H0AE 0.9800 . ?
C0AF H0AF 0.9800 . ?
C0AH C06N 1.48(2) . ?
C0AH H0AG 0.9800 . ?
C0AH H0AH 0.9800 . ?
C0AH H0AI 0.9800 . ?
C0AI C03M 1.50(4) . ?
C0AI H0AJ 0.9800 . ?
C0AI H0AK 0.9800 . ?
C0AI H0AL 0.9800 . ?
Cu0A S2M 2.335(11) . ?
Cu0A Cu0C 2.486(5) . ?
Cu0A Cu0G 2.488(5) . ?
Cu0A Cu1D 2.618(6) . ?
Cu0A Cu1G 2.626(6) . ?
Cu0A Cu0H 2.742(5) . ?
Cu0A Cu03 2.743(5) . ?
Cu0A Cu0M 2.773(6) . ?
Cu0A H44 1.750(4) . ?
Cu0A H46 1.865(4) . ?
Cu0A H53 1.742(4) . ?
Cu0B S1X 2.276(9) . ?
Cu0B Cu0J 2.519(5) . ?
Cu0B Cu0I 2.522(5) . ?
Cu0B Cu0W 2.581(6) . ?
Cu0B Cu0V 2.590(5) . ?
Cu0B Cu01 2.613(6) . ?
Cu0B Cu06 2.837(5) . ?
Cu0B Cu02 2.857(5) . ?
Cu0B H47 1.749(4) . ?
Cu0B H50 1.791(4) . ?
Cu0B H57 1.920(4) . ?
Cu0C S1S 2.305(8) . ?
Cu0C Cu0D 2.608(5) . ?
Cu0C Cu11 2.610(6) . ?
Cu0C Cu03 2.614(5) . ?
Cu0C Cu0G 2.635(5) . ?
Cu0C Cu1K 2.703(6) . ?
Cu0C Cu0Q 2.909(5) . ?
Cu0C H45 2.090(4) . ?
Cu0C H46 1.806(4) . ?
Cu0C H53 1.899(4) . ?
Cu0C H63 1.804(4) . ?
Cu0D S26 2.305(9) . ?
Cu0D Cu0M 2.500(5) . ?
Cu0D Cu05 2.617(5) . ?
Cu0D Cu0T 2.622(6) . ?
Cu0D Cu03 2.636(5) . ?
Cu0D Cu1K 2.722(6) . ?
Cu0D Cu0F 2.811(5) . ?
Cu0D H46 1.866(4) . ?
Cu0D H54 1.619(4) . ?
Cu0E S25 2.373(10) . ?
Cu0E Cu0H 2.482(5) . ?
Cu0E Cu04 2.559(5) . ?
Cu0E Cu03 2.561(5) . ?
Cu0E Cu0G 2.620(5) . ?
Cu0E Cu12 2.640(6) . ?
Cu0E Cu0P 2.809(6) . ?
Cu0E Cu1H 2.820(7) . ?
Cu0E H48 1.754(4) . ?
Cu0E H62 1.755(4) . ?
Cu0F S1U 2.292(9) . ?
Cu0F Cu0Q 2.488(6) . ?
Cu0F Cu0P 2.516(5) . ?
Cu0F Cu0T 2.559(5) . ?
Cu0F Cu0X 2.582(6) . ?
Cu0F Cu03 2.629(6) . ?
Cu0F Cu05 2.872(5) . ?
Cu0F H45 2.086(4) . ?
Cu0F H56 1.752(4) . ?
Cu0G S1O 2.362(10) . ?
Cu0G Cu0R 2.603(6) . ?
Cu0G Cu03 2.665(6) . ?
Cu0G Cu1H 2.746(6) . ?
Cu0G Cu0Q 2.862(6) . ?
Cu0G H53 1.906(4) . ?
Cu0G H63 1.805(4) . ?
Cu0H S2B 2.332(10) . ?
Cu0H Cu04 2.466(6) . ?
Cu0H Cu1C 2.587(6) . ?
Cu0H Cu1G 2.618(7) . ?
Cu0H Cu03 2.756(5) . ?
Cu0H Cu0M 2.778(5) . ?
Cu0H H44 1.751(4) . ?
Cu0H H48 1.756(4) . ?
Cu0I S27 2.282(9) . ?
Cu0I Cu0J 2.532(5) . ?
Cu0I Cu17 2.574(6) . ?
Cu0I Cu1A 2.577(6) . ?
Cu0I Cu01 2.622(5) . ?
Cu0I Cu0O 2.843(6) . ?
Cu0I Cu08 2.860(5) . ?
Cu0I H50 1.621(4) . ?
Cu0I H51 1.912(4) . ?
Cu0I H59 1.751(4) . ?
Cu0J S21 2.257(9) . ?
Cu0J Cu13 2.575(6) . ?
Cu0J Cu0U 2.584(6) . ?
Cu0J Cu01 2.617(5) . ?
Cu0J Cu07 2.844(5) . ?
Cu0J Cu0L 2.851(6) . ?
Cu0J H50 1.422(4) . ?
Cu0J H51 1.932(4) . ?
Cu0J H57 1.910(4) . ?
Cu0K S2D 2.325(11) . ?
Cu0K Cu0O 2.478(5) . ?
Cu0K Cu08 2.485(5) . ?
Cu0K Cu1J 2.570(6) . ?
Cu0K Cu14 2.576(6) . ?
Cu0K Cu01 2.743(6) . ?
Cu0K Cu0N 2.758(6) . ?
Cu0K Cu09 2.784(6) . ?
Cu0K H42 1.749(4) . ?
Cu0K H61 1.835(4) . ?
Cu0L S23 2.320(9) . ?
Cu0L Cu09 2.473(5) . ?
Cu0L Cu01 2.601(5) . ?
Cu0L Cu13 2.601(6) . ?
Cu0L Cu07 2.620(5) . ?
Cu0L Cu0O 2.628(5) . ?
Cu0L Cu1B 2.688(6) . ?
Cu0L H49 1.752(4) . ?
Cu0L H51 1.913(4) . ?
Cu0M S2J 2.347(10) . ?
Cu0M Cu05 2.490(6) . ?
Cu0M Cu1C 2.571(6) . ?
Cu0M Cu1D 2.593(6) . ?
Cu0M Cu03 2.697(5) . ?
Cu0M H44 1.754(4) . ?
Cu0M H46 1.808(4) . ?
Cu0M H54 1.954(4) . ?
Cu0N S2K 2.342(10) . ?
Cu0N Cu06 2.474(5) . ?
Cu0N Cu02 2.488(5) . ?
Cu0N Cu18 2.610(6) . ?
Cu0N Cu1J 2.620(6) . ?
Cu0N Cu01 2.721(5) . ?
Cu0N Cu09 2.724(5) . ?
Cu0N H39 1.751(4) . ?
Cu0N H42 1.751(4) . ?
Cu0N H58 1.761(4) . ?
Cu0O S2A 2.322(9) . ?
Cu0O Cu08 2.624(5) . ?
Cu0O Cu1A 2.629(6) . ?
Cu0O Cu01 2.636(5) . ?
Cu0O Cu1B 2.681(6) . ?
Cu0O H51 1.931(4) . ?
Cu0O H59 1.751(4) . ?
Cu0O H61 1.833(4) . ?
Cu0P S1Y 2.253(9) . ?
Cu0P Cu0Q 2.497(5) . ?
Cu0P Cu12 2.547(6) . ?
Cu0P Cu0Y 2.585(6) . ?
Cu0P Cu03 2.624(5) . ?
Cu0P Cu04 2.877(5) . ?
Cu0P H37 1.799(4) . ?
Cu0P H56 1.749(4) . ?
Cu0P H62 1.754(4) . ?
Cu0Q S1N 2.291(9) . ?
Cu0Q Cu11 2.563(5) . ?
Cu0Q Cu0R 2.581(6) . ?
Cu0Q Cu03 2.627(5) . ?
Cu0Q H56 1.749(4) . ?
Cu0Q H63 1.804(4) . ?
Cu0R S1N 2.268(9) . ?
Cu0R Cl28 2.285(9) . ?
Cu0R S1O 2.323(10) . ?
Cu0R Cu10 3.043(6) . ?
Cu0S P2L 2.197(13) . ?
Cu0S S24 2.317(9) . ?
Cu0S S1R 2.333(10) . ?
Cu0S Cl1T 2.733(10) . ?
Cu0S Cu0U 3.042(6) . ?
Cu0S Cu0W 3.059(6) . ?
Cu0T S1U 2.242(9) . ?
Cu0T S26 2.292(10) . ?
Cu0T Cl2C 2.310(9) . ?
Cu0U S21 2.251(9) . ?
Cu0U S1R 2.305(10) . ?
Cu0U Cl1T 2.310(10) . ?
Cu0U Cu07 2.639(6) . ?
Cu0V S1X 2.249(10) . ?
Cu0V S1P 2.293(9) . ?
Cu0V Cl22 2.304(9) . ?
Cu0V Cu06 2.619(6) . ?
Cu0V Cu0Z 3.000(6) . ?
Cu0W S1X 2.246(10) . ?
Cu0W Cl1T 2.280(10) . ?
Cu0W S24 2.309(9) . ?
Cu0W Cu02 2.632(6) . ?
Cu0W H47 1.753(4) . ?
Cu0X S1U 2.255(9) . ?
Cu0X S1Q 2.309(9) . ?
Cu0X Cl20 2.309(10) . ?
Cu0X Cu05 2.578(6) . ?
Cu0Y S1Y 2.229(10) . ?
Cu0Y S1V 2.288(11) . ?
Cu0Y Cl20 2.337(11) . ?
Cu0Y Cu04 2.636(6) . ?
Cu0Y Cu15 2.991(6) . ?
Cu0Z P29 2.207(10) . ?
Cu0Z S1W 2.301(10) . ?
Cu0Z S1P 2.326(9) . ?
Cu0Z Cl22 2.669(10) . ?
C1 C053 1.399(19) . ?
C1 C08K 1.405(19) . ?
C1 P02T 1.78(3) . ?
Cl1 Cu1A 2.287(10) . ?
Cl1 Cu13 2.311(10) . ?
Cl1 Cu16 2.692(12) . ?
Cu01 Cu06 2.606(5) . ?
Cu01 Cu02 2.626(5) . ?
Cu01 Cu07 2.633(5) . ?
Cu01 Cu08 2.654(5) . ?
Cu01 Cu09 2.730(5) . ?
Cu01 H51 1.840(3) . ?
Cu01 H57 1.843(4) . ?
Cu1A S27 2.256(10) . ?
Cu1A S2A 2.269(10) . ?
Cu1A Cu16 3.036(6) . ?
Cu1B S23 2.345(10) . ?
Cu1B S2A 2.418(10) . ?
Cu1B Cu14 2.836(6) . ?
Cu1C Cl3 2.246(11) . ?
Cu1C S2J 2.386(10) . ?
Cu1C S2B 2.413(12) . ?
Cu1C Cu1E 2.832(7) . ?
Cu1D Cl4 2.245(10) . ?
Cu1D S2J 2.390(10) . ?
Cu1D S2M 2.417(12) . ?
Cu1D Cu1K 2.890(7) . ?
Cu1E Cl3 2.167(10) . ?
Cu1E S1Q 2.335(10) . ?
Cu1E S1V 2.374(11) . ?
Cu1E Cu05 2.648(6) . ?
Cu1E Cu04 2.675(6) . ?
Cu1F Cl02 2.193(11) . ?
Cu1F S24 2.322(10) . ?
Cu1F S1R 2.415(10) . ?
Cu1F Cu02 2.705(6) . ?
Cu1F Cu07 2.748(6) . ?
Cu1F Cu18 2.926(7) . ?
Cu1G Cl5 2.274(15) . ?
Cu1G S2B 2.433(11) . ?
Cu1G S2M 2.454(12) . ?
Cu1G Cu1H 2.947(7) . ?
Cu1H Cl5 2.137(13) . ?
Cu1H S1O 2.359(10) . ?
Cu1H S25 2.395(10) . ?
Cu1I Cl2 2.156(11) . ?
Cu1I S1P 2.339(11) . ?
Cu1I S1W 2.358(9) . ?
Cu1I Cu08 2.705(6) . ?
Cu1I Cu06 2.720(6) . ?
Cu1I Cu1J 2.899(7) . ?
Cu1J Cl2 2.256(12) . ?
Cu1J S2D 2.363(11) . ?
Cu1J S2K 2.452(11) . ?
Cu1K Cl4 2.166(10) . ?
Cu1K S1S 2.337(10) . ?
Cu1K S26 2.389(11) . ?
Cu1L P02R 2.220(15) . ?
Cu1L S2M 2.355(11) . ?
Cu1L S2B 2.469(11) . ?
Cu1L S2J 2.605(12) . ?
Cu1M P02T 2.193(15) . ?
Cu1M S1Z 2.351(11) . ?
Cu1M S2K 2.413(12) . ?
Cu1M S2D 2.593(12) . ?
S1N C048 1.90(3) . ?
S1N Cu11 2.254(9) . ?
S1O C03T 1.91(3) . ?
S1O Cu10 2.310(9) . ?
S1P Cu06 2.297(9) . ?
S1Q C27 1.83(4) . ?
S1Q Cu05 2.310(9) . ?
S1Q Cu15 2.349(9) . ?
S1R C03D 1.83(3) . ?
S1R Cu07 2.326(10) . ?
S1S C045 1.92(3) . ?
S1S Cu11 2.299(9) . ?
S1S Cu19 2.304(10) . ?
S1U C04Q 1.90(3) . ?
S1V C15 1.885(18) . ?
S1V Cu04 2.287(10) . ?
S1V Cu15 2.345(11) . ?
S1W C06N 1.86(4) . ?
S1W Cu17 2.294(9) . ?
S1W Cu08 2.327(9) . ?
S1X C033 1.86(3) . ?
S1Y C03G 1.83(3) . ?
S1Y Cu12 2.259(11) . ?
S1Z C09E 1.87(4) . ?
S1Z Cu09 2.326(10) . ?
S1Z Cu14 2.329(11) . ?
S1Z Cu18 2.489(11) . ?
C2 C73 1.342(19) . ?
C2 C8 1.344(19) . ?
C2 H2 0.9500 . ?
B2 F11 1.654(18) . ?
B2 F27 1.659(18) . ?
B2 F56 1.666(18) . ?
B2 F12 1.673(18) . ?
Cl02 Cu18 2.226(12) . ?
Cl2C Cu11 2.307(10) . ?
Cl2C Cu19 2.718(10) . ?
Cu02 S24 2.318(10) . ?
Cu02 Cu07 2.594(5) . ?
Cu02 Cu06 2.619(5) . ?
Cu02 H47 1.749(4) . ?
Cu02 H57 1.911(3) . ?
Cu02 H58 1.569(3) . ?
P2F C043 1.81(3) . ?
P2F C03P 1.83(2) . ?
P2F C04N 1.85(3) . ?
P2F Cu16 2.195(10) . ?
P2G C037 1.80(3) . ?
P2G C055 1.83(3) . ?
P2G C032 1.87(3) . ?
P2G Cu15 2.193(11) . ?
P2H C044 1.75(4) . ?
P2H C056 1.79(4) . ?
P2H C03Z 1.83(3) . ?
P2H Cu19 2.176(10) . ?
P2L C04D 1.85(3) . ?
P2L C04H 1.86(3) . ?
P2L C047 1.86(2) . ?
P02O C31 1.82(3) . ?
P02O C08F 1.872(19) . ?
P02O C50 1.886(17) . ?
P02O Cu10 2.207(14) . ?
P02R C049 1.89(3) . ?
P02R C05K 1.904(18) . ?
P02R C73 2.02(3) . ?
P02T C08P 1.63(3) . ?
P02T C21 1.92(4) . ?
S2A C046 1.84(3) . ?
S2A Cu16 2.321(10) . ?
S2B C06Z 1.92(3) . ?
S2D C03K 1.82(4) . ?
S2D Cu14 2.393(11) . ?
S2J C09W 1.74(3) . ?
S2K C08O 1.899(18) . ?
S2K Cu18 2.348(11) . ?
S2M C03E 1.82(4) . ?
C31 C17 1.377(18) . ?
C31 C88 1.389(18) . ?
C03A C04S 1.340(16) . ?
C03A C03S 1.344(16) . ?
C03A P29 1.80(2) . ?
C03B C030 1.55(4) . ?
C03B H03A 0.9800 . ?
C03B H03B 0.9800 . ?
C03B H03C 0.9800 . ?
C03D C25 1.46(2) . ?
C03D C07O 1.46(2) . ?
C03E C07Y 1.42(2) . ?
C03E C04J 1.42(2) . ?
C03F C04O 1.379(16) . ?
C03F C05C 1.380(16) . ?
C03F H03F 0.9500 . ?
C03G C03X 1.45(5) . ?
C03G C03R 1.54(4) . ?
C03G C04F 1.58(4) . ?
C03H C03O 1.363(17) . ?
C03H C04C 1.366(17) . ?
C03H H03H 0.9500 . ?
C03I C05T 1.44(2) . ?
C03I C06L 1.45(2) . ?
C03I C07G 1.46(2) . ?
C03I S24 1.86(4) . ?
C03J C064 1.374(16) . ?
C03J C05H 1.388(16) . ?
C03J P29 1.85(2) . ?
C03K C07Q 1.45(2) . ?
C03K C06T 1.46(2) . ?
C03K C04V 1.46(2) . ?
C03L C033 1.58(2) . ?
C03L H03D 0.9800 . ?
C03L H03E 0.9800 . ?
C03L H03G 0.9800 . ?
C03M C085 1.46(4) . ?
C03M C082 1.54(4) . ?
C03M S23 1.94(3) . ?
C03N C06M 1.50(2) . ?
C03N H03V 0.9800 . ?
C03N H03X 0.9800 . ?
C03N H03Y 0.9800 . ?
C03O C054 1.368(17) . ?
C03O P29 1.85(2) . ?
C03P C05V 1.381(16) . ?
C03P C04I 1.381(16) . ?
C03Q C030 1.53(4) . ?
C03Q H03I 0.9800 . ?
C03Q H03J 0.9800 . ?
C03Q H03K 0.9800 . ?
C03R H03Z 0.9800 . ?
C03R H 0.9800 . ?
C03R HA 0.9800 . ?
C03S C06D 1.332(16) . ?
C03S H03S 0.9500 . ?
C03T C4 1.48(2) . ?
C03T C07K 1.50(2) . ?
C03U C048 1.48(2) . ?
C03U H03 0.9800 . ?
C03U HB 0.9800 . ?
C03U HC 0.9800 . ?
C03V C045 1.52(4) . ?
C03V H1 0.9800 . ?
C03V HD 0.9800 . ?
C03V HE 0.9800 . ?
C03W C05W 1.420(18) . ?
C03W C043 1.422(18) . ?
C03W H03W 0.9500 . ?
C03X H3 0.9800 . ?
C03X HF 0.9800 . ?
C03X HG 0.9800 . ?
C03Y C05Z 1.386(18) . ?
C03Y C057 1.391(18) . ?
C03Y H4 0.9500 . ?
C03Z C05R 1.392(17) . ?
C03Z C034 1.394(17) . ?
Cu03 Cu05 2.632(5) . ?
Cu03 Cu04 2.635(5) . ?
Cu03 H37 1.955(4) . ?
Cu03 H46 1.855(3) . ?
C4 H4A 0.9800 . ?
C4 H4B 0.9800 . ?
C4 H4C 0.9800 . ?
C04A C044 1.366(18) . ?
C04A C05I 1.376(18) . ?
C04A H04J 0.9500 . ?
C04C C05D 1.367(17) . ?
C04C H04C 0.9500 . ?
C04D C04W 1.343(18) . ?
C04D C06G 1.348(18) . ?
C04E C04X 1.391(18) . ?
C04E C031 1.392(18) . ?
C04E H04K 0.9500 . ?
C04F H04M 0.9800 . ?
C04F H04N 0.9800 . ?
C04F H04P 0.9800 . ?
C04G C08K 1.399(19) . ?
C04G C067 1.406(19) . ?
C04G H04G 0.9500 . ?
C04H C08T 1.386(18) . ?
C04H C098 1.386(18) . ?
C04I C069 1.381(16) . ?
C04I H04I 0.9500 . ?
C04J H04Q 0.9800 . ?
C04J H04T 0.9800 . ?
C04J H04U 0.9800 . ?
C04L C066 1.424(19) . ?
C04L C043 1.425(18) . ?
C04L H04L 0.9500 . ?
C04N C06F 1.362(17) . ?
C04N C05A 1.371(17) . ?
C04O C05H 1.376(16) . ?
C04O H04O 0.9500 . ?
C04P C076 1.51(2) . ?
C04P C089 1.52(2) . ?
C04P C07F 1.53(2) . ?
C04P S27 1.88(3) . ?
C04Q C05G 1.46(2) . ?
C04Q C068 1.46(2) . ?
C04Q C05Q 1.48(2) . ?
C04R C5 1.400(17) . ?
C04R C047 1.405(17) . ?
C04R H04R 0.9500 . ?
C04S C06V 1.347(16) . ?
C04S H04S 0.9500 . ?
C04U C048 1.49(2) . ?
C04U H04V 0.9800 . ?
C04U H04X 0.9800 . ?
C04U H04Y 0.9800 . ?
C04V H04A 0.9800 . ?
C04V H04B 0.9800 . ?
C04V H04D 0.9800 . ?
C04W C08E 1.346(18) . ?
C04W H04W 0.9500 . ?
C04X C086 1.395(18) . ?
C04X H04Z 0.9500 . ?
C04Y C05U 1.393(18) . ?
C04Y C057 1.394(18) . ?
C04Y H04 0.9500 . ?
C04Z C15 1.32(2) . ?
C04Z H7 0.9800 . ?
C04Z HH 0.9800 . ?
C04Z HI 0.9800 . ?
Cu04 Cu05 2.659(5) . ?
Cu04 H37 1.777(4) . ?
Cu04 H48 1.754(4) . ?
Cu04 H62 1.752(4) . ?
C5 C11 1.398(17) . ?
C5 H5 0.9500 . ?
C05B C05D 1.363(17) . ?
C05B C054 1.364(17) . ?
C05B H05B 0.9500 . ?
C05C C064 1.375(16) . ?
C05C H05C 0.9500 . ?
C05D H05D 0.9500 . ?
C05E C044 1.366(18) . ?
C05E C06W 1.377(18) . ?
C05E H05L 0.9500 . ?
C05F C04B 1.393(18) . ?
C05F C05R 1.399(18) . ?
C05F H05M 0.9500 . ?
C04B C02Z 1.395(18) . ?
C04B H8 0.9500 . ?
C02Z C034 1.407(17) . ?
C02Z H02Z 0.9500 . ?
C05G H05N 0.9800 . ?
C05G H05O 0.9800 . ?
C05G H05P 0.9800 . ?
C05H H05H 0.9500 . ?
C05I C05N 1.368(18) . ?
C05I H05Q 0.9500 . ?
C05K C41 1.424(19) . ?
C05K C43 1.431(19) . ?
C05N C06W 1.364(18) . ?
C05N H05R 0.9500 . ?
C05O C07U 1.430(19) . ?
C05O C08Y 1.443(19) . ?
C05O H05S 0.9500 . ?
C05P C063 1.319(17) . ?
C05P C07N 1.331(17) . ?
C05P H05T 0.9500 . ?
C05Q H05U 0.9800 . ?
C05Q H05X 0.9800 . ?
C05Q H05Y 0.9800 . ?
C05R H05Z 0.9500 . ?
C05T H05A 0.9800 . ?
C05T H05E 0.9800 . ?
C05T H05F 0.9800 . ?
C05U C055 1.386(18) . ?
C05U H05 0.9500 . ?
C05V C058 1.377(16) . ?
C05V H05V 0.9500 . ?
C05W C080 1.421(18) . ?
C05W H05W 0.9500 . ?
C05Y C046 1.48(2) . ?
C05Y H05G 0.9800 . ?
C05Y H05I 0.9800 . ?
C05Y H05J 0.9800 . ?
C05Z C055 1.399(18) . ?
C05Z H9 0.9500 . ?
Cu05 H37 2.044(4) . ?
Cu05 H54 1.905(4) . ?
C06B H06A 0.9800 . ?
C06B H06B 0.9800 . ?
C06B H06C 0.9800 . ?
C06D C06U 1.345(16) . ?
C06D H06D 0.9500 . ?
C06E C27 1.52(2) . ?
C06E H06Q 0.9800 . ?
C06E H06S 0.9800 . ?
C06E H06T 0.9800 . ?
C06F C08M 1.374(17) . ?
C06F H06F 0.9500 . ?
C06G C062 1.352(18) . ?
C06G H06G 0.9500 . ?
C06H C27 1.52(2) . ?
C06H H06W 0.9800 . ?
C06H H06X 0.9800 . ?
C06H H06Y 0.9800 . ?
C06J C032 1.363(18) . ?
C06J C06X 1.365(17) . ?
C06J H06Z 0.9500 . ?
C06L H06E 0.9800 . ?
C06L H06H 0.9800 . ?
C06L H06I 0.9800 . ?
C06M C090 1.50(2) . ?
C06M C072 1.50(2) . ?
C06M S25 1.82(3) . ?
C06N C08L 1.49(2) . ?
C06N C088 1.49(2) . ?
C06P C069 1.375(16) . ?
C06P C058 1.384(16) . ?
C06P H06P 0.9500 . ?
C06R C067 1.396(19) . ?
C06R C053 1.407(19) . ?
C06R H06R 0.9500 . ?
C06S C08O 1.49(2) . ?
C06S H06J 0.9800 . ?
C06S H06K 0.9800 . ?
C06S H06L 0.9800 . ?
C06T H06M 0.9800 . ?
C06T H06N 0.9800 . ?
C06T H06O 0.9800 . ?
C06U C06V 1.340(16) . ?
C06U H06U 0.9500 . ?
C06V H06V 0.9500 . ?
C06W H06 0.9500 . ?
C06Z C08U 1.45(2) . ?
C06Z C09N 1.46(2) . ?
C06Z C099 1.46(2) . ?
Cu06 Cu08 2.615(5) . ?
Cu06 H58 1.872(4) . ?
C7 C73 1.340(19) . ?
C7 C07M 1.355(19) . ?
C7 H7A 0.9500 . ?
C07D C09E 1.51(2) . ?
C07D H07A 0.9800 . ?
C07D H07B 0.9800 . ?
C07D H07C 0.9800 . ?
C07F H07D 0.9800 . ?
C07F H07E 0.9800 . ?
C07F H07F 0.9800 . ?
C07G H07G 0.9800 . ?
C07G H07H 0.9800 . ?
C07G H07I 0.9800 . ?
C07H C45 1.44(2) . ?
C07H C095 1.45(2) . ?
C07H S26 1.79(4) . ?
C07I C062 1.347(18) . ?
C07I C08E 1.349(18) . ?
C07I H07J 0.9500 . ?
C07J C09W 1.48(2) . ?
C07J H07U 0.9800 . ?
C07J H07V 0.9800 . ?
C07J H07W 0.9800 . ?
C07K H07X 0.9800 . ?
C07K H07Y 0.9800 . ?
C07K HJ 0.9800 . ?
C07M C29 1.355(19) . ?
C07M H07Z 0.9500 . ?
C07N C049 1.328(17) . ?
C07N H07 0.9500 . ?
C07O H07K 0.9800 . ?
C07O H07L 0.9800 . ?
C07O H07M 0.9800 . ?
C07P C26 1.33(2) . ?
C07P C36 1.34(2) . ?
C07P H07P 0.9500 . ?
C07Q H07N 0.9800 . ?
C07Q H07O 0.9800 . ?
C07Q H07Q 0.9800 . ?
C07U C14 1.44(2) . ?
C07U H10 0.9500 . ?
C07W C07Z 1.373(16) . ?
C07W C08W 1.378(16) . ?
C07W H12 0.9500 . ?
C07Y H14 0.9800 . ?
C07Y HK 0.9800 . ?
C07Y HL 0.9800 . ?
C07Z C08I 1.380(16) . ?
C07Z H15 0.9500 . ?
Cu07 Cu09 2.495(6) . ?
Cu07 H49 1.746(4) . ?
Cu07 H57 1.919(4) . ?
C8 C29 1.344(19) . ?
C8 H8A 0.9500 . ?
C08E H08E 0.9500 . ?
C08F C08I 1.378(16) . ?
C08F C08V 1.378(16) . ?
C08G C046 1.50(2) . ?
C08G H08A 0.9800 . ?
C08G H08B 0.9800 . ?
C08G H08C 0.9800 . ?
C08I H08Z 0.9500 . ?
C08K H08K 0.9500 . ?
C08L H08D 0.9800 . ?
C08L H08F 0.9800 . ?
C08L H08G 0.9800 . ?
C08M C13 1.361(17) . ?
C08M H08M 0.9500 . ?
C08O C30 1.49(2) . ?
C08O C081 1.49(2) . ?
C08P C52 1.433(14) . ?
C08P C87 1.484(18) . ?
C08S C41 1.423(19) . ?
C08S C24 1.423(19) . ?
C08S H08 0.9500 . ?
C08T C55 1.385(18) . ?
C08T H08T 0.9500 . ?
C08U H16 0.9800 . ?
C08U HM 0.9800 . ?
C08U HN 0.9800 . ?
C08V C08W 1.376(16) . ?
C08V H17 0.9500 . ?
C08W H18 0.9500 . ?
C08X C045 1.47(4) . ?
C08X H19 0.9800 . ?
C08X HO 0.9800 . ?
C08X HP 0.9800 . ?
C08Y C056 1.442(19) . ?
C08Y H21 0.9500 . ?
C08Z C09W 1.50(2) . ?
C08Z H22 0.9800 . ?
C08Z HQ 0.9800 . ?
C08Z HR 0.9800 . ?
Cu08 Cu17 2.595(6) . ?
Cu08 H59 1.752(3) . ?
Cu08 H61 1.836(4) . ?
C9 C50 1.318(19) . ?
C9 C40 1.319(19) . ?
C9 H9A 0.9500 . ?
C09B C046 1.48(2) . ?
C09B H09A 0.9800 . ?
C09B H09B 0.9800 . ?
C09B H09C 0.9800 . ?
C09E C038 1.50(2) . ?
C09E C09M 1.52(2) . ?
C09M H09D 0.9800 . ?
C09M H09E 0.9800 . ?
C09M H09F 0.9800 . ?
C09N H09J 0.9800 . ?
C09N H09K 0.9800 . ?
C09N H09L 0.9800 . ?
C09U H09G 0.9800 . ?
C09U H09H 0.9800 . ?
C09U H09I 0.9800 . ?
C09W C33 1.50(2) . ?
C09Z C21 1.34(2) . ?
C09Z C36 1.34(2) . ?
C09Z H09Z 0.9500 . ?
Cu09 Cu14 2.604(6) . ?
Cu09 Cu18 2.628(6) . ?
Cu09 H39 1.751(4) . ?
Cu09 H42 1.750(4) . ?
Cu09 H49 1.750(4) . ?
C33 H33A 0.9800 . ?
C33 H33B 0.9800 . ?
C33 H33C 0.9800 . ?
Cu10 S25 2.326(10) . ?
Cu11 H45 1.946(5) . ?
C12 C15 1.32(2) . ?
C12 H12A 0.9800 . ?
C12 H12B 0.9800 . ?
C12 H12C 0.9800 . ?
Cu12 Cl28 2.288(10) . ?
Cu12 S25 2.325(11) . ?
C05A C6 1.365(17) . ?
C05A H05K 0.9500 . ?
C6 C13 1.362(17) . ?
C6 H6 0.9500 . ?
C13 H13 0.9500 . ?
Cu13 S21 2.229(10) . ?
Cu13 S23 2.298(11) . ?
Cu13 Cu16 3.036(6) . ?
C14 C22 1.443(19) . ?
C14 H14A 0.9500 . ?
C15 C28 1.30(2) . ?
Cu15 Cl20 2.652(10) . ?
C32 C95 1.314(19) . ?
C32 C50 1.324(19) . ?
C32 H32 0.9500 . ?
Cu16 S23 2.321(10) . ?
C17 C18 1.387(18) . ?
C17 H17A 0.9500 . ?
Cu17 S27 2.237(10) . ?
Cu17 Cl22 2.294(11) . ?
C18 C19 1.378(18) . ?
C18 H18A 0.9500 . ?
Cu18 H39 1.751(4) . ?
C19 C89 1.392(18) . ?
C19 H19A 0.9500 . ?
Cu19 S26 2.371(10) . ?
C20 C60 1.473(18) . ?
C20 C87 1.475(18) . ?
C20 H20 0.9500 . ?
S21 C030 1.93(3) . ?
C22 C056 1.444(19) . ?
C22 H22A 0.9500 . ?
C29 H29 0.9500 . ?
C24 C38 1.420(19) . ?
C24 H24 0.9500 . ?
C25 H25A 0.9800 . ?
C25 H25B 0.9800 . ?
C25 H25C 0.9800 . ?
C27 C077 1.53(2) . ?
C28 H28A 0.9800 . ?
C28 H28B 0.9800 . ?
C28 H28C 0.9800 . ?
C030 C041 1.55(4) . ?
C031 C037 1.393(18) . ?
C031 H031 0.9500 . ?
C032 C040 1.363(17) . ?
C033 C039 1.57(2) . ?
C033 C036 1.58(2) . ?
C034 H034 0.9500 . ?
C36 H36 0.9500 . ?
C036 H03L 0.9800 . ?
C036 H03M 0.9800 . ?
C036 H03N 0.9800 . ?
C037 C071 1.392(18) . ?
C38 C43 1.427(19) . ?
C38 H38 0.9500 . ?
C038 H03O 0.9800 . ?
C038 H03P 0.9800 . ?
C038 H03Q 0.9800 . ?
C039 H03R 0.9800 . ?
C039 H03T 0.9800 . ?
C039 H03U 0.9800 . ?
C040 C073 1.356(17) . ?
C040 H040 0.9500 . ?
C40 C65 1.316(19) . ?
C40 H40 0.9500 . ?
C041 H04E 0.9800 . ?
C041 H04F 0.9800 . ?
C041 H04H 0.9800 . ?
C41 H41 0.9500 . ?
C042 C048 1.47(2) . ?
C042 H23 0.9800 . ?
C042 HS 0.9800 . ?
C042 HT 0.9800 . ?
C43 H43 0.9500 . ?
C045 C070 1.44(4) . ?
C45 H45A 0.9800 . ?
C45 H45B 0.9800 . ?
C45 H45C 0.9800 . ?
C047 C061 1.399(17) . ?
C049 C093 1.331(17) . ?
C52 C99 1.484(18) . ?
C52 H52 0.9500 . ?
C053 H053 0.9500 . ?
C054 H054 0.9500 . ?
C057 H057 0.9500 . ?
C058 H058 0.9500 . ?
C60 C99 1.477(18) . ?
C60 H60 0.9500 . ?
C21 C065 1.33(2) . ?
C061 C011 1.407(17) . ?
C061 H061 0.9500 . ?
C011 C11 1.405(17) . ?
C011 H011 0.9500 . ?
C11 H11 0.9500 . ?
C062 H062 0.9500 . ?
C063 C087 1.329(17) . ?
C063 H063 0.9500 . ?
C064 H064 0.9500 . ?
C065 C26 1.33(2) . ?
C065 H065 0.9500 . ?
C65 C95 1.315(19) . ?
C65 H65 0.9500 . ?
C066 C080 1.435(19) . ?
C066 H066 0.9500 . ?
C067 H067 0.9500 . ?
C068 H25 0.9800 . ?
C068 HU 0.9800 . ?
C068 HV 0.9800 . ?
C069 H069 0.9500 . ?
C070 H27 0.9800 . ?
C070 HW 0.9800 . ?
C070 HX 0.9800 . ?
C071 C086 1.398(18) . ?
C071 H071 0.9500 . ?
C072 H28 0.9800 . ?
C072 HY 0.9800 . ?
C072 HZ 0.9800 . ?
C30 H30A 0.9800 . ?
C30 H30B 0.9800 . ?
C30 H30C 0.9800 . ?
C06X C07X 1.362(17) . ?
C06X H30 0.9500 . ?
C07X C073 1.355(18) . ?
C07X H31 0.9500 . ?
C073 H073 0.9500 . ?
C076 H07R 0.9800 . ?
C076 H07S 0.9800 . ?
C076 H07T 0.9800 . ?
C077 H33 0.9800 . ?
C077 H34 0.9800 . ?
C077 H35 0.9800 . ?
C080 H080 0.9500 . ?
C081 H08H 0.9800 . ?
C081 H08I 0.9800 . ?
C081 H08J 0.9800 . ?
C082 H08L 0.9800 . ?
C082 H08N 0.9800 . ?
C082 H08O 0.9800 . ?
C085 H08P 0.9800 . ?
C085 H08Q 0.9800 . ?
C085 H08R 0.9800 . ?
C086 H086 0.9500 . ?
C87 H87 0.9500 . ?
C087 C093 1.322(17) . ?
C087 H087 0.9500 . ?
C088 H08S 0.9800 . ?
C088 H08U 0.9800 . ?
C088 H08V 0.9800 . ?
C88 C89 1.392(18) . ?
C88 H88 0.9500 . ?
C089 H08W 0.9800 . ?
C089 H08X 0.9800 . ?
C089 H08Y 0.9800 . ?
C89 H89 0.9500 . ?
C090 H09M 0.9800 . ?
C090 H09N 0.9800 . ?
C090 H09O 0.9800 . ?
C093 H093 0.9500 . ?
C095 H09P 0.9800 . ?
C095 H09Q 0.9800 . ?
C095 H09R 0.9800 . ?
C95 H95 0.9500 . ?
C098 C66 1.385(18) . ?
C098 H098 0.9500 . ?
C099 H09S 0.9800 . ?
C099 H09T 0.9800 . ?
C099 H09U 0.9800 . ?
C99 H99 0.9500 . ?
C26 H26 0.9500 . ?
Cl10 C3 1.69(3) . ?
Cl8 C3 1.70(3) . ?
Cl6 C3 1.69(3) . ?
B8 F1 1.44(2) . ?
B8 F8 1.45(2) . ?
B8 F13 1.46(2) . ?
B8 F31 1.46(2) . ?
C10 Cl19 1.702(15) . ?
C10 Cl12 1.704(15) . ?
C10 Cl11 1.704(15) . ?
C10 H10A 1.00(2) . ?
C66 C85 1.377(18) . ?
C66 H66 0.9500 . ?
C85 C55 1.383(18) . ?
C85 H85 0.9500 . ?
C55 H55 0.9500 . ?
C3 H3A 1.0000 . ?
Cl14 C16 1.73(2) . ?
Cl16 C16 1.722(16) . ?
Cl17 C16 1.720(16) . ?
C16 H16A 1.0000 . ?

loop_
_geom_torsion_atom_site_label_1
_geom_torsion_atom_site_label_2
_geom_torsion_atom_site_label_3
_geom_torsion_atom_site_label_4
_geom_torsion
_geom_torsion_site_symmetry_1
_geom_torsion_site_symmetry_2
_geom_torsion_site_symmetry_3
_geom_torsion_site_symmetry_4
_geom_torsion_publ_flag
C053 C1 P02T C08P -22(4) . . . . ?
C08K C1 P02T C08P 151(3) . . . . ?
C053 C1 P02T C21 87(3) . . . . ?
C08K C1 P02T C21 -100(3) . . . . ?
C053 C1 P02T Cu1M -155(2) . . . . ?
C08K C1 P02T Cu1M 18(4) . . . . ?
C08F P02O C31 C17 -171(3) . . . . ?
C50 P02O C31 C17 72(3) . . . . ?
Cu10 P02O C31 C17 -54(3) . . . . ?
C08F P02O C31 C88 12(3) . . . . ?
C50 P02O C31 C88 -105(3) . . . . ?
Cu10 P02O C31 C88 129(2) . . . . ?
Cu0U S1R C03D C25 105.4(13) . . . . ?
Cu07 S1R C03D C25 26.4(16) . . . . ?
Cu0S S1R C03D C25 -161.3(11) . . . . ?
Cu1F S1R C03D C25 -59.3(15) . . . . ?
Cu0U S1R C03D C0A0 -15.8(16) . . . . ?
Cu07 S1R C03D C0A0 -94.8(15) . . . . ?
Cu0S S1R C03D C0A0 77.6(15) . . . . ?
Cu1F S1R C03D C0A0 179.5(12) . . . . ?
Cu0U S1R C03D C07O -137.2(12) . . . . ?
Cu07 S1R C03D C07O 143.8(12) . . . . ?
Cu0S S1R C03D C07O -43.8(16) . . . . ?
Cu1F S1R C03D C07O 58.2(16) . . . . ?
Cu0A S2M C03E C07Y -30(2) . . . . ?
Cu1L S2M C03E C07Y 154.5(14) . . . . ?
Cu1D S2M C03E C07Y -102.9(16) . . . . ?
Cu1G S2M C03E C07Y 49.0(19) . . . . ?
Cu0A S2M C03E C04J -146.8(14) . . . . ?
Cu1L S2M C03E C04J 37(2) . . . . ?
Cu1D S2M C03E C04J 139.8(15) . . . . ?
Cu1G S2M C03E C04J -68.3(18) . . . . ?
Cu0A S2M C03E C0A9 92.3(18) . . . . ?
Cu1L S2M C03E C0A9 -84(2) . . . . ?
Cu1D S2M C03E C0A9 19.0(19) . . . . ?
Cu1G S2M C03E C0A9 170.9(15) . . . . ?
Cu0Y S1Y C03G C03X -174(3) . . . . ?
Cu0P S1Y C03G C03X 109(3) . . . . ?
Cu12 S1Y C03G C03X 34(4) . . . . ?
Cu0Y S1Y C03G C03R -44(3) . . . . ?
Cu0P S1Y C03G C03R -121(2) . . . . ?
Cu12 S1Y C03G C03R 164(2) . . . . ?
Cu0Y S1Y C03G C04F 63(3) . . . . ?
Cu0P S1Y C03G C04F -14(3) . . . . ?
Cu12 S1Y C03G C04F -89(3) . . . . ?
Cu0K S2D C03K C07Q 98.9(14) . . . . ?
Cu1J S2D C03K C07Q 20.8(18) . . . . ?
Cu14 S2D C03K C07Q 171.7(12) . . . . ?
Cu1M S2D C03K C07Q -91.1(16) . . . . ?
Cu0K S2D C03K C06T -143.1(14) . . . . ?
Cu1J S2D C03K C06T 138.7(14) . . . . ?
Cu14 S2D C03K C06T -70.3(17) . . . . ?
Cu1M S2D C03K C06T 27(2) . . . . ?
Cu0K S2D C03K C04V -19.7(19) . . . . ?
Cu1J S2D C03K C04V -97.9(16) . . . . ?
Cu14 S2D C03K C04V 53.0(17) . . . . ?
Cu1M S2D C03K C04V 150.2(14) . . . . ?
C04C C03H C03O C054 3(2) . . . . ?
C04C C03H C03O P29 176(2) . . . . ?
C043 P2F C03P C05V -32(3) . . . . ?
C04N P2F C03P C05V 77(3) . . . . ?
Cu16 P2F C03P C05V -156(2) . . . . ?
C043 P2F C03P C04I 144.0(18) . . . . ?
C04N P2F C03P C04I -106.6(18) . . . . ?
Cu16 P2F C03P C04I 20(2) . . . . ?
C04S C03A C03S C06D 0(4) . . . . ?
P29 C03A C03S C06D -179(3) . . . . ?
C044 P2H C03Z C05R 108(3) . . . . ?
C056 P2H C03Z C05R -145(3) . . . . ?
Cu19 P2H C03Z C05R -18(3) . . . . ?
C044 P2H C03Z C034 -74(3) . . . . ?
C056 P2H C03Z C034 32(3) . . . . ?
Cu19 P2H C03Z C034 159(2) . . . . ?
C03O C03H C04C C05D 2(2) . . . . ?
C04H P2L C04D C04W -99(2) . . . . ?
C047 P2L C04D C04W 150(2) . . . . ?
Cu0S P2L C04D C04W 27(2) . . . . ?
C04H P2L C04D C06G 80(3) . . . . ?
C047 P2L C04D C06G -31(3) . . . . ?
Cu0S P2L C04D C06G -154(3) . . . . ?
C04D P2L C04H C08T 136(3) . . . . ?
C047 P2L C04H C08T -116(3) . . . . ?
Cu0S P2L C04H C08T 7(3) . . . . ?
C04D P2L C04H C098 -45(3) . . . . ?
C047 P2L C04H C098 63(2) . . . . ?
Cu0S P2L C04H C098 -173.4(17) . . . . ?
C05V C03P C04I C069 -2(2) . . . . ?
P2F C03P C04I C069 -179(2) . . . . ?
C043 P2F C04N C06F -110(3) . . . . ?
C03P P2F C04N C06F 142(2) . . . . ?
Cu16 P2F C04N C06F 14(3) . . . . ?
C043 P2F C04N C05A 74(2) . . . . ?
C03P P2F C04N C05A -34(2) . . . . ?
Cu16 P2F C04N C05A -161.9(15) . . . . ?
C05C C03F C04O C05H 2(5) . . . . ?
Cu0T S1U C04Q C05G -165.6(12) . . . . ?
Cu0X S1U C04Q C05G 43.3(15) . . . . ?
Cu0F S1U C04Q C05G 119.3(13) . . . . ?
Cu0T S1U C04Q C068 73.0(14) . . . . ?
Cu0X S1U C04Q C068 -78.0(14) . . . . ?
Cu0F S1U C04Q C068 -2.1(16) . . . . ?
Cu0T S1U C04Q C05Q -46.4(15) . . . . ?
Cu0X S1U C04Q C05Q 162.6(12) . . . . ?
Cu0F S1U C04Q C05Q -121.5(13) . . . . ?
C03S C03A C04S C06V 1(2) . . . . ?
P29 C03A C04S C06V 180(2) . . . . ?
C06G C04D C04W C08E -3(2) . . . . ?
P2L C04D C04W C08E 176(2) . . . . ?
C031 C04E C04X C086 7(4) . . . . ?
C047 C04R C5 C11 -4(5) . . . . ?
C04O C03F C05C C064 -1(4) . . . . ?
C054 C05B C05D C04C -1(5) . . . . ?
C03H C04C C05D C05B -3(4) . . . . ?
C05R C05F C04B C02Z -9(6) . . . . ?
C05F C04B C02Z C034 7(6) . . . . ?
C03F C04O C05H C03J -1(5) . . . . ?
C064 C03J C05H C04O 0(4) . . . . ?
P29 C03J C05H C04O 179(2) . . . . ?
C044 C04A C05I C05N -3(7) . . . . ?
C04A C05I C05N C06W -2(7) . . . . ?
C034 C03Z C05R C05F 1(5) . . . . ?
P2H C03Z C05R C05F 179(2) . . . . ?
C04B C05F C05R C03Z 4(5) . . . . ?
C057 C04Y C05U C055 0(5) . . . . ?
C04I C03P C05V C058 5(4) . . . . ?
P2F C03P C05V C058 -178(2) . . . . ?
C043 C03W C05W C080 11(6) . . . . ?
C057 C03Y C05Z C055 1(2) . . . . ?
C03A C03S C06D C06U -2(5) . . . . ?
C05A C04N C06F C08M -5(4) . . . . ?
P2F C04N C06F C08M 179(3) . . . . ?
C04W C04D C06G C062 5(5) . . . . ?
P2L C04D C06G C062 -174(3) . . . . ?
Cu17 S1W C06N C0AH 14.3(16) . . . . ?
Cu0Z S1W C06N C0AH -84.7(15) . . . . ?
Cu08 S1W C06N C0AH 91.3(14) . . . . ?
Cu1I S1W C06N C0AH 172.0(12) . . . . ?
Cu17 S1W C06N C08L 137.1(12) . . . . ?
Cu0Z S1W C06N C08L 38.1(16) . . . . ?
Cu08 S1W C06N C08L -145.8(12) . . . . ?
Cu1I S1W C06N C08L -65.2(15) . . . . ?
Cu17 S1W C06N C088 -104.7(13) . . . . ?
Cu0Z S1W C06N C088 156.3(12) . . . . ?
Cu08 S1W C06N C088 -27.6(15) . . . . ?
Cu1I S1W C06N C088 53.0(14) . . . . ?
C03S C06D C06U C06V 2(5) . . . . ?
C06D C06U C06V C04S -1(4) . . . . ?
C03A C04S C06V C06U 0(2) . . . . ?
C05I C05N C06W C05E 6(8) . . . . ?
C044 C05E C06W C05N -6(8) . . . . ?
C73 C7 C07M C29 -25(6) . . . . ?
C063 C05P C07N C049 -1(6) . . . . ?
C08Y C05O C07U C14 10(7) . . . . ?
C08W C07W C07Z C08I -2(7) . . . . ?
C73 C2 C8 C29 7(2) . . . . ?
C04D C04W C08E C07I -3(2) . . . . ?
C062 C07I C08E C04W 8(5) . . . . ?
C31 P02O C08F C08I 128(3) . . . . ?
C50 P02O C08F C08I -115(4) . . . . ?
Cu10 P02O C08F C08I 11(4) . . . . ?
C31 P02O C08F C08V -52(3) . . . . ?
C50 P02O C08F C08V 65(4) . . . . ?
Cu10 P02O C08F C08V -169(3) . . . . ?
C08V C08F C08I C07Z -13(5) . . . . ?
P02O C08F C08I C07Z 166(4) . . . . ?
C07W C07Z C08I C08F 12(7) . . . . ?
C067 C04G C08K C1 1(6) . . . . ?
C053 C1 C08K C04G 1(5) . . . . ?
P02T C1 C08K C04G -172(4) . . . . ?
C04N C06F C08M C13 4(5) . . . . ?
Cu0N S2K C08O C30 12.6(16) . . . . ?
Cu18 S2K C08O C30 -63.5(14) . . . . ?
Cu1M S2K C08O C30 -162.6(13) . . . . ?
Cu1J S2K C08O C30 90.4(14) . . . . ?
Cu0N S2K C08O C06S 130.8(13) . . . . ?
Cu18 S2K C08O C06S 54.6(14) . . . . ?
Cu1M S2K C08O C06S -44.5(17) . . . . ?
Cu1J S2K C08O C06S -151.5(12) . . . . ?
Cu0N S2K C08O C081 -107.8(14) . . . . ?
Cu18 S2K C08O C081 176.0(12) . . . . ?
Cu1M S2K C08O C081 76.9(16) . . . . ?
Cu1J S2K C08O C081 -30.1(17) . . . . ?
C1 P02T C08P C52 -72(3) . . . . ?
C21 P02T C08P C52 -176(3) . . . . ?
Cu1M P02T C08P C52 63(3) . . . . ?
C1 P02T C08P C87 117(3) . . . . ?
C21 P02T C08P C87 12(3) . . . . ?
Cu1M P02T C08P C87 -109(2) . . . . ?
C098 C04H C08T C55 2(5) . . . . ?
P2L C04H C08T C55 -179(3) . . . . ?
C08I C08F C08V C08W 6(3) . . . . ?
P02O C08F C08V C08W -173(4) . . . . ?
C08F C08V C08W C07W 3(3) . . . . ?
C07Z C07W C08W C08V -5(5) . . . . ?
C07U C05O C08Y C056 -6(6) . . . . ?
Cu09 S1Z C09E C038 -10.6(16) . . . . ?
Cu14 S1Z C09E C038 -89.2(13) . . . . ?
Cu1M S1Z C09E C038 164.0(11) . . . . ?
Cu18 S1Z C09E C038 65.7(14) . . . . ?
Cu09 S1Z C09E C07D 109.0(14) . . . . ?
Cu14 S1Z C09E C07D 30.4(15) . . . . ?
Cu1M S1Z C09E C07D -76.4(15) . . . . ?
Cu18 S1Z C09E C07D -174.7(12) . . . . ?
Cu09 S1Z C09E C09M -130.1(12) . . . . ?
Cu14 S1Z C09E C09M 151.3(12) . . . . ?
Cu1M S1Z C09E C09M 44.6(16) . . . . ?
Cu18 S1Z C09E C09M -53.8(15) . . . . ?
Cu0M S2J C09W C07J 107.4(13) . . . . ?
Cu1C S2J C09W C07J 32.8(15) . . . . ?
Cu1D S2J C09W C07J -178.1(12) . . . . ?
Cu1L S2J C09W C07J -76.1(15) . . . . ?
Cu0M S2J C09W C08Z -131.9(13) . . . . ?
Cu1C S2J C09W C08Z 153.4(13) . . . . ?
Cu1D S2J C09W C08Z -57.5(14) . . . . ?
Cu1L S2J C09W C08Z 44.5(16) . . . . ?
Cu0M S2J C09W C33 -13.4(15) . . . . ?
Cu1C S2J C09W C33 -88.1(14) . . . . ?
Cu1D S2J C09W C33 61.1(14) . . . . ?
Cu1L S2J C09W C33 163.0(13) . . . . ?
C06F C04N C05A C6 2(2) . . . . ?
P2F C04N C05A C6 178(2) . . . . ?
C04N C05A C6 C13 1(2) . . . . ?
C06F C08M C13 C6 -1(5) . . . . ?
C05A C6 C13 C08M -1(4) . . . . ?
C05O C07U C14 C22 -13(6) . . . . ?
Cu04 S1V C15 C28 171.0(13) . . . . ?
Cu0Y S1V C15 C28 -110.6(15) . . . . ?
Cu15 S1V C15 C28 -14.9(18) . . . . ?
Cu1E S1V C15 C28 91.7(15) . . . . ?
Cu04 S1V C15 C04Z -68.4(17) . . . . ?
Cu0Y S1V C15 C04Z 9.9(18) . . . . ?
Cu15 S1V C15 C04Z 105.6(16) . . . . ?
Cu1E S1V C15 C04Z -147.7(14) . . . . ?
Cu04 S1V C15 C12 51.7(17) . . . . ?
Cu0Y S1V C15 C12 130.1(15) . . . . ?
Cu15 S1V C15 C12 -134.2(15) . . . . ?
Cu1E S1V C15 C12 -27.6(18) . . . . ?
C88 C31 C17 C18 2(5) . . . . ?
P02O C31 C17 C18 -176(3) . . . . ?
C31 C17 C18 C19 7(6) . . . . ?
C17 C18 C19 C89 -14(6) . . . . ?
C07U C14 C22 C056 17(6) . . . . ?
C2 C8 C29 C07M -21(5) . . . . ?
C7 C07M C29 C8 30(6) . . . . ?
C41 C08S C24 C38 -15(5) . . . . ?
C05T C03I S24 Cu0W 18.6(16) . . . . ?
C06L C03I S24 Cu0W 137.8(12) . . . . ?
C07G C03I S24 Cu0W -103.8(14) . . . . ?
C05T C03I S24 Cu0S -75.7(15) . . . . ?
C06L C03I S24 Cu0S 43.5(15) . . . . ?
C07G C03I S24 Cu0S 161.9(12) . . . . ?
C05T C03I S24 Cu02 96.0(14) . . . . ?
C06L C03I S24 Cu02 -144.7(12) . . . . ?
C07G C03I S24 Cu02 -26.3(16) . . . . ?
C05T C03I S24 Cu1F 179.5(12) . . . . ?
C06L C03I S24 Cu1F -61.2(15) . . . . ?
C07G C03I S24 Cu1F 57.2(16) . . . . ?
C03N C06M S25 Cu12 -111.4(13) . . . . ?
C090 C06M S25 Cu12 10.1(15) . . . . ?
C072 C06M S25 Cu12 129.9(12) . . . . ?
C03N C06M S25 Cu10 147.6(12) . . . . ?
C090 C06M S25 Cu10 -90.9(14) . . . . ?
C072 C06M S25 Cu10 28.9(16) . . . . ?
C03N C06M S25 Cu0E -35.1(15) . . . . ?
C090 C06M S25 Cu0E 86.4(13) . . . . ?
C072 C06M S25 Cu0E -153.8(11) . . . . ?
C03N C06M S25 Cu1H 47.9(15) . . . . ?
C090 C06M S25 Cu1H 169.3(11) . . . . ?
C072 C06M S25 Cu1H -70.9(14) . . . . ?
C0AE C07H S26 Cu0T 85.3(15) . . . . ?
C45 C07H S26 Cu0T -156.4(13) . . . . ?
C095 C07H S26 Cu0T -36.0(17) . . . . ?
C0AE C07H S26 Cu0D 8.5(18) . . . . ?
C45 C07H S26 Cu0D 126.7(13) . . . . ?
C095 C07H S26 Cu0D -112.9(15) . . . . ?
C0AE C07H S26 Cu19 176.9(12) . . . . ?
C45 C07H S26 Cu19 -64.9(16) . . . . ?
C095 C07H S26 Cu19 55.5(18) . . . . ?
C0AE C07H S26 Cu1K -78.7(16) . . . . ?
C45 C07H S26 Cu1K 39.5(18) . . . . ?
C095 C07H S26 Cu1K 160.0(13) . . . . ?
C076 C04P S27 Cu17 47.4(13) . . . . ?
C089 C04P S27 Cu17 -73.4(14) . . . . ?
C07F C04P S27 Cu17 165.1(11) . . . . ?
C076 C04P S27 Cu1A -161.6(11) . . . . ?
C089 C04P S27 Cu1A 77.5(14) . . . . ?
C07F C04P S27 Cu1A -43.9(13) . . . . ?
C076 C04P S27 Cu0I 123.0(12) . . . . ?
C089 C04P S27 Cu0I 2.2(15) . . . . ?
C07F C04P S27 Cu0I -119.3(12) . . . . ?
Cu0X S1Q C27 C06H -94.8(17) . . . . ?
Cu05 S1Q C27 C06H -16.6(19) . . . . ?
Cu1E S1Q C27 C06H 63.1(17) . . . . ?
Cu15 S1Q C27 C06H 164.6(14) . . . . ?
Cu0X S1Q C27 C06E 24.6(17) . . . . ?
Cu05 S1Q C27 C06E 102.9(15) . . . . ?
Cu1E S1Q C27 C06E -177.5(13) . . . . ?
Cu15 S1Q C27 C06E -75.9(16) . . . . ?
Cu0X S1Q C27 C077 141.5(14) . . . . ?
Cu05 S1Q C27 C077 -140.2(13) . . . . ?
Cu1E S1Q C27 C077 -60.6(16) . . . . ?
Cu15 S1Q C27 C077 41.0(18) . . . . ?
C04S C03A P29 C03J 64(2) . . . . ?
C03S C03A P29 C03J -117(3) . . . . ?
C04S C03A P29 C03O 176.1(18) . . . . ?
C03S C03A P29 C03O -5(3) . . . . ?
C04S C03A P29 Cu0Z -59.1(19) . . . . ?
C03S C03A P29 Cu0Z 120(2) . . . . ?
C064 C03J P29 C03A -144.3(18) . . . . ?
C05H C03J P29 C03A 37(3) . . . . ?
C064 C03J P29 C03O 104.1(19) . . . . ?
C05H C03J P29 C03O -75(2) . . . . ?
C064 C03J P29 Cu0Z -22(2) . . . . ?
C05H C03J P29 Cu0Z 159.2(19) . . . . ?
C03H C03O P29 C03A -87(2) . . . . ?
C054 C03O P29 C03A 85(3) . . . . ?
C03H C03O P29 C03J 22(2) . . . . ?
C054 C03O P29 C03J -165(2) . . . . ?
C03H C03O P29 Cu0Z 148.6(17) . . . . ?
C054 C03O P29 Cu0Z -39(3) . . . . ?
C04X C04E C031 C037 -3(2) . . . . ?
C06X C06J C032 C040 -3(5) . . . . ?
C06X C06J C032 P2G -180(3) . . . . ?
C037 P2G C032 C06J -83(3) . . . . ?
C055 P2G C032 C06J 169(3) . . . . ?
Cu15 P2G C032 C06J 43(3) . . . . ?
C037 P2G C032 C040 100(2) . . . . ?
C055 P2G C032 C040 -8(2) . . . . ?
Cu15 P2G C032 C040 -134.2(18) . . . . ?
Cu0W S1X C033 C039 -75.0(13) . . . . ?
Cu0V S1X C033 C039 75.8(13) . . . . ?
Cu0B S1X C033 C039 0.4(15) . . . . ?
Cu0W S1X C033 C036 46.8(13) . . . . ?
Cu0V S1X C033 C036 -162.4(11) . . . . ?
Cu0B S1X C033 C036 122.2(12) . . . . ?
Cu0W S1X C033 C03L 164.7(10) . . . . ?
Cu0V S1X C033 C03L -44.6(13) . . . . ?
Cu0B S1X C033 C03L -119.9(11) . . . . ?
C05R C03Z C034 C02Z -2(6) . . . . ?
P2H C03Z C034 C02Z -180(3) . . . . ?
C04B C02Z C034 C03Z -2(5) . . . . ?
C21 C09Z C36 C07P -4(3) . . . . ?
C26 C07P C36 C09Z 10(6) . . . . ?
C04E C031 C037 C071 -2(2) . . . . ?
C04E C031 C037 P2G -177(2) . . . . ?
C055 P2G C037 C071 116(3) . . . . ?
C032 P2G C037 C071 7(3) . . . . ?
Cu15 P2G C037 C071 -118(3) . . . . ?
C055 P2G C037 C031 -70(2) . . . . ?
C032 P2G C037 C031 -178.3(19) . . . . ?
Cu15 P2G C037 C031 56(2) . . . . ?
C08S C24 C38 C43 13(6) . . . . ?
C06J C032 C040 C073 1(2) . . . . ?
P2G C032 C040 C073 177(2) . . . . ?
C50 C9 C40 C65 0(3) . . . . ?
C24 C08S C41 C05K 6(2) . . . . ?
C43 C05K C41 C08S 5(2) . . . . ?
P02R C05K C41 C08S -171(3) . . . . ?
C05W C03W C043 C04L -12(6) . . . . ?
C05W C03W C043 P2F 177(3) . . . . ?
C066 C04L C043 C03W -3(6) . . . . ?
C066 C04L C043 P2F 168(3) . . . . ?
C03P P2F C043 C03W -67(3) . . . . ?
C04N P2F C043 C03W -176(3) . . . . ?
Cu16 P2F C043 C03W 59(3) . . . . ?
C03P P2F C043 C04L 122(3) . . . . ?
C04N P2F C043 C04L 13(4) . . . . ?
Cu16 P2F C043 C04L -112(3) . . . . ?
C24 C38 C43 C05K -2(6) . . . . ?
C41 C05K C43 C38 -8(5) . . . . ?
P02R C05K C43 C38 169(3) . . . . ?
C06W C05E C044 C04A 2(7) . . . . ?
C06W C05E C044 P2H -179(4) . . . . ?
C05I C04A C044 C05E 2(7) . . . . ?
C05I C04A C044 P2H -177(3) . . . . ?
C056 P2H C044 C05E -88(4) . . . . ?
C03Z P2H C044 C05E 18(5) . . . . ?
Cu19 P2H C044 C05E 147(4) . . . . ?
C056 P2H C044 C04A 91(4) . . . . ?
C03Z P2H C044 C04A -163(3) . . . . ?
Cu19 P2H C044 C04A -34(4) . . . . ?
Cu1A S2A C046 C09B -54.5(15) . . . . ?
Cu16 S2A C046 C09B 40.9(16) . . . . ?
Cu0O S2A C046 C09B -133.8(13) . . . . ?
Cu1B S2A C046 C09B 145.0(13) . . . . ?
Cu1A S2A C046 C05Y 65.5(15) . . . . ?
Cu16 S2A C046 C05Y 161.0(13) . . . . ?
Cu0O S2A C046 C05Y -13.7(17) . . . . ?
Cu1B S2A C046 C05Y -94.9(15) . . . . ?
Cu1A S2A C046 C08G -174.4(13) . . . . ?
Cu16 S2A C046 C08G -78.9(15) . . . . ?
Cu0O S2A C046 C08G 106.4(15) . . . . ?
Cu1B S2A C046 C08G 25.2(17) . . . . ?
C5 C04R C047 C061 3(4) . . . . ?
C5 C04R C047 P2L -172(2) . . . . ?
C04D P2L C047 C061 122(2) . . . . ?
C04H P2L C047 C061 11(2) . . . . ?
Cu0S P2L C047 C061 -111.9(17) . . . . ?
C04D P2L C047 C04R -63(3) . . . . ?
C04H P2L C047 C04R -173(2) . . . . ?
Cu0S P2L C047 C04R 63(2) . . . . ?
C05P C07N C049 C093 0(5) . . . . ?
C05P C07N C049 P02R -175(3) . . . . ?
C05K P02R C049 C07N 69(3) . . . . ?
C73 P02R C049 C07N -43(4) . . . . ?
Cu1L P02R C049 C07N -169(3) . . . . ?
C05K P02R C049 C093 -106(2) . . . . ?
C73 P02R C049 C093 141(2) . . . . ?
Cu1L P02R C049 C093 15(3) . . . . ?
C40 C9 C50 C32 -2(3) . . . . ?
C40 C9 C50 P02O 180(4) . . . . ?
C95 C32 C50 C9 5(6) . . . . ?
C95 C32 C50 P02O -177(4) . . . . ?
C31 P02O C50 C9 64(4) . . . . ?
C08F P02O C50 C9 -44(4) . . . . ?
Cu10 P02O C50 C9 -170(3) . . . . ?
C31 P02O C50 C32 -115(4) . . . . ?
C08F P02O C50 C32 137(4) . . . . ?
Cu10 P02O C50 C32 12(4) . . . . ?
C87 C08P C52 C99 -1(2) . . . . ?
P02T C08P C52 C99 -172(3) . . . . ?
C08K C1 C053 C06R -1(2) . . . . ?
P02T C1 C053 C06R 172(3) . . . . ?
C067 C06R C053 C1 -2(2) . . . . ?
C05D C05B C054 C03O 6(5) . . . . ?
C03H C03O C054 C05B -8(4) . . . . ?
P29 C03O C054 C05B 179(3) . . . . ?
C04Y C05U C055 C05Z -1(4) . . . . ?
C04Y C05U C055 P2G -180(3) . . . . ?
C03Y C05Z C055 C05U 0(2) . . . . ?
C03Y C05Z C055 P2G 179(2) . . . . ?
C037 P2G C055 C05U 154(3) . . . . ?
C032 P2G C055 C05U -100(3) . . . . ?
Cu15 P2G C055 C05U 27(3) . . . . ?
C037 P2G C055 C05Z -25(2) . . . . ?
C032 P2G C055 C05Z 81(2) . . . . ?
Cu15 P2G C055 C05Z -152.2(15) . . . . ?
C05O C08Y C056 C22 9(5) . . . . ?
C05O C08Y C056 P2H -174(3) . . . . ?
C14 C22 C056 C08Y -17(7) . . . . ?
C14 C22 C056 P2H 166(4) . . . . ?
C044 P2H C056 C08Y 13(4) . . . . ?
C03Z P2H C056 C08Y -93(4) . . . . ?
Cu19 P2H C056 C08Y 138(3) . . . . ?
C044 P2H C056 C22 -170(3) . . . . ?
C03Z P2H C056 C22 84(3) . . . . ?
Cu19 P2H C056 C22 -45(3) . . . . ?
C05Z C03Y C057 C04Y -2(4) . . . . ?
C05U C04Y C057 C03Y 2(5) . . . . ?
C03P C05V C058 C06P -5(5) . . . . ?
C069 C06P C058 C05V 1(5) . . . . ?
C87 C20 C60 C99 2(6) . . . . ?
C36 C09Z C21 C065 -3(3) . . . . ?
C36 C09Z C21 P02T -179(3) . . . . ?
C04R C047 C061 C011 -1(2) . . . . ?
P2L C047 C061 C011 174(2) . . . . ?
C047 C061 C011 C11 -1(2) . . . . ?
C04R C5 C11 C011 2(5) . . . . ?
C061 C011 C11 C5 0(4) . . . . ?
C08E C07I C062 C06G -6(6) . . . . ?
C04D C06G C062 C07I -1(6) . . . . ?
C07N C05P C063 C087 1(6) . . . . ?
C05H C03J C064 C05C 0(2) . . . . ?
P29 C03J C064 C05C -179(2) . . . . ?
C03F C05C C064 C03J 0(2) . . . . ?
C09Z C21 C065 C26 5(6) . . . . ?
P02T C21 C065 C26 -179(4) . . . . ?
C9 C40 C65 C95 -1(6) . . . . ?
C043 C04L C066 C080 17(6) . . . . ?
C053 C06R C067 C04G 4(5) . . . . ?
C08K C04G C067 C06R -3(6) . . . . ?
C058 C06P C069 C04I 3(4) . . . . ?
C03P C04I C069 C06P -2(2) . . . . ?
C031 C037 C071 C086 3(4) . . . . ?
P2G C037 C071 C086 177(3) . . . . ?
C07M C7 C73 C2 11(5) . . . . ?
C07M C7 C73 P02R -169(3) . . . . ?
C8 C2 C73 C7 -2(3) . . . . ?
C8 C2 C73 P02R 177(4) . . . . ?
C032 C06J C06X C07X 6(6) . . . . ?
C06J C06X C07X C073 -8(6) . . . . ?
C06X C07X C073 C040 6(5) . . . . ?
C032 C040 C073 C07X -2(2) . . . . ?
C03W C05W C080 C066 4(6) . . . . ?
C04L C066 C080 C05W -18(6) . . . . ?
C04E C04X C086 C071 -6(5) . . . . ?
C037 C071 C086 C04X 1(5) . . . . ?
C60 C20 C87 C08P -4(5) . . . . ?
C52 C08P C87 C20 4(4) . . . . ?
P02T C08P C87 C20 175(3) . . . . ?
C05P C063 C087 C093 -1(5) . . . . ?
C17 C31 C88 C89 -2(2) . . . . ?
P02O C31 C88 C89 175(3) . . . . ?
C18 C19 C89 C88 14(4) . . . . ?
C31 C88 C89 C19 -5(2) . . . . ?
C063 C087 C093 C049 0(3) . . . . ?
C07N C049 C093 C087 0(3) . . . . ?
P02R C049 C093 C087 176(3) . . . . ?
C50 C32 C95 C65 -6(8) . . . . ?
C40 C65 C95 C32 4(8) . . . . ?
C08T C04H C098 C66 -1(2) . . . . ?
P2L C04H C098 C66 180(3) . . . . ?
C20 C60 C99 C52 1(4) . . . . ?
C08P C52 C99 C60 -1(2) . . . . ?
C36 C07P C26 C065 -8(7) . . . . ?
C21 C065 C26 C07P 0(7) . . . . ?
C04H C098 C66 C85 0(2) . . . . ?
C098 C66 C85 C55 0(5) . . . . ?
C66 C85 C55 C08T 1(6) . . . . ?
C04H C08T C55 C85 -2(6) . . . . ?

loop_
_smtbx_masks_void_nr
_smtbx_masks_void_average_x
_smtbx_masks_void_average_y
_smtbx_masks_void_average_z
_smtbx_masks_void_volume
_smtbx_masks_void_count_electrons
_smtbx_masks_void_content
1 -0.476 0.500 -0.246 3002.9 1674.0 '28 CHCl3'
